data_4128521
loop_
_publ_author_name
'Zhang, Liang'
'Stephens, Alexander J.'
'Lemonnier, Jean-Fran\,cois'
'Pirvu, Lucian'
'Vitorica-Yrezabal, I\~nigo J'
'Robinson, Christopher J.'
'Leigh, David A.'

_publ_section_title
;
 Coordination Chemistry of a Molecular Pentafoil Knot.
;
_journal_issue 9
_journal_name_full 'Journal of the American Chemical Society'
_journal_page_first 3952
_journal_page_last 3958
_journal_paper_doi 10.1021/jacs.8b12548
_journal_volume 141
_journal_year 2019
_chemical_formula_moiety 'C260 H220 Co5 N30, Cl, 9(B F4), 3(C2 H3 N), C2 N, C7 H8'
_chemical_formula_sum 'C275 H237 B9 Cl Co5 F36 N34'
_chemical_formula_weight 5129.36
_space_group_crystal_system triclinic
_space_group_IT_number 2
_space_group_name_Hall '-P 1'
_space_group_name_H-M_alt 'P -1'
_atom_sites_solution_hydrogens geom
_atom_sites_solution_primary dual
_audit_creation_date 2017-11-03
_audit_creation_method
;
Olex2 1.2
(compiled 2017.08.10 svn.r3458 for OlexSys, GUI svn.r5381)
;
_cell_angle_alpha 61.443(7)
_cell_angle_beta 87.521(6)
_cell_angle_gamma 67.458(7)
_cell_formula_units_Z 2
_cell_length_a 22.1116(17)
_cell_length_b 28.081(2)
_cell_length_c 28.5729(17)
_cell_measurement_reflns_used 13254
_cell_measurement_temperature 100
_cell_measurement_theta_max 20.0600
_cell_measurement_theta_min 1.5330
_cell_volume 14176(2)
_computing_cell_refinement 'CrysAlisPro 1.171.39.30c (Rigaku OD, 2017)'
_computing_data_collection 'CrysAlisPro 1.171.39.30c (Rigaku OD, 2017)'
_computing_data_reduction 'CrysAlisPro 1.171.39.30c (Rigaku OD, 2017)'
_computing_molecular_graphics 'Olex2 (Dolomanov et al., 2009)'
_computing_publication_material 'Olex2 (Dolomanov et al., 2009)'
_computing_structure_refinement 'ShelXL (Sheldrick, 2015)'
_computing_structure_solution 'ShelXT (Sheldrick, 2015)'
_diffrn_ambient_temperature 100
_diffrn_detector 'Photon counting pixel array'
_diffrn_measured_fraction_theta_full 0.583
_diffrn_measured_fraction_theta_max 0.989
_diffrn_measurement_details
;
List of Runs (angles in degrees, time in seconds):

  # Type    Start    End  Width  t~exp~   \w     \q     \k     \f   Frames
--------------------------------------------------------------------------
  1  \w   -145.00  24.00   1.00    0.20    --   30.00   0.00   0.00  169
  2  \w   -145.00  24.00   1.00    0.20    --   30.00   0.00 120.00  169
  3  \w   -145.00  24.00   1.00    0.20    --   30.00   0.00 240.00  169
  4  \f      0.00 179.00   1.00    0.20   0.00   0.00   0.00    --   179
  5  \w   -120.00  49.00   1.00    0.20    --   55.00   0.00   0.00  169
  6  \w   -120.00  49.00   1.00    0.20    --   55.00   0.00 120.00  169
  7  \w   -120.00  49.00   1.00    0.20    --   55.00   0.00 240.00  169
  8  \f      0.00 179.00   1.00    0.20   0.00  55.00   0.00    --   179
;
_diffrn_measurement_device 'Fixed \c 3-circle diffractometer'
_diffrn_measurement_device_type 'Fluid Film Devices'
_diffrn_measurement_method 'shutterless scans'
_diffrn_measurement_specimen_support 'MiTeGen MicroMount'
_diffrn_orient_matrix_type 'CrysAlisPro convention (1999,Acta A55,543-557)'
_diffrn_orient_matrix_UB_11 -0.0098814000
_diffrn_orient_matrix_UB_12 0.0209985000
_diffrn_orient_matrix_UB_13 0.0080394000
_diffrn_orient_matrix_UB_21 -0.0091697000
_diffrn_orient_matrix_UB_22 0.0223470000
_diffrn_orient_matrix_UB_23 -0.0266829000
_diffrn_orient_matrix_UB_31 -0.0314819000
_diffrn_orient_matrix_UB_32 0.0006904000
_diffrn_orient_matrix_UB_33 0.0000170000
_diffrn_radiation_monochromator 'Silicon 111'
_diffrn_radiation_probe x-ray
_diffrn_radiation_wavelength 0.6889
_diffrn_reflns_av_R_equivalents 0.1190
_diffrn_reflns_av_unetI/netI 0.0844
_diffrn_reflns_Laue_measured_fraction_full 0.583
_diffrn_reflns_Laue_measured_fraction_max 0.989
_diffrn_reflns_limit_h_max 21
_diffrn_reflns_limit_h_min -22
_diffrn_reflns_limit_k_max 28
_diffrn_reflns_limit_k_min -28
_diffrn_reflns_limit_l_max 28
_diffrn_reflns_limit_l_min -28
_diffrn_reflns_number 126225
_diffrn_reflns_point_group_measured_fraction_full 0.583
_diffrn_reflns_point_group_measured_fraction_max 0.989
_diffrn_reflns_theta_full 24.415
_diffrn_reflns_theta_max 20.273
_diffrn_reflns_theta_min 1.453
_diffrn_source synchrotron
_exptl_absorpt_coefficient_mu 0.348
_exptl_absorpt_correction_T_max 1.00000
_exptl_absorpt_correction_T_min 0.79295
_exptl_absorpt_correction_type multi-scan
_exptl_absorpt_process_details
;
CrysAlisPro 1.171.39.30c (Rigaku Oxford Diffraction, 2017)
Empirical absorption correction using spherical harmonics,
 implemented in SCALE3 ABSPACK scaling algorithm.
;
_exptl_crystal_colour 'clear light brown'
_exptl_crystal_colour_lustre clear
_exptl_crystal_colour_modifier light
_exptl_crystal_colour_primary brown
_exptl_crystal_density_diffrn 1.202
_exptl_crystal_description plate
_exptl_crystal_F_000 5292
_exptl_crystal_size_max 0.1
_exptl_crystal_size_mid 0.1
_exptl_crystal_size_min 0.05
_refine_diff_density_max 1.168
_refine_diff_density_min -0.769
_refine_diff_density_rms 0.098
_refine_ls_extinction_method none
_refine_ls_goodness_of_fit_ref 1.133
_refine_ls_hydrogen_treatment constr
_refine_ls_matrix_type full
_refine_ls_number_parameters 3458
_refine_ls_number_reflns 29908
_refine_ls_number_restraints 2510
_refine_ls_restrained_S_all 1.111
_refine_ls_R_factor_all 0.1820
_refine_ls_R_factor_gt 0.1195
_refine_ls_shift/su_max 0.004
_refine_ls_shift/su_mean 0.000
_refine_ls_structure_factor_coef Fsqd
_refine_ls_weighting_details 'w=1/[\s^2^(Fo^2^)+(0.2000P)^2^] where P=(Fo^2^+2Fc^2^)/3'
_refine_ls_weighting_scheme calc
_refine_ls_wR_factor_gt 0.3161
_refine_ls_wR_factor_ref 0.3584
_reflns_Friedel_coverage 0.000
_reflns_number_gt 14833
_reflns_number_total 29908
_reflns_threshold_expression 'I > 2\s(I)'
_cod_data_source_file ja8b12548_si_002.cif
_cod_data_source_block m_copk_collection_
_cod_original_cell_volume 14177(2)
_cod_database_code 4128521
_shelxl_version_number 2014/6
_chemical_oxdiff_formula CoFClPCNOH
_shelx_space_group_comment
;
The symmetry employed for this shelxl refinement is uniquely defined
by the following loop, which should always be used as a source of
symmetry information in preference to the above space-group names.
They are only intended as comments.
;
_shelx_estimated_absorpt_t_max 0.983
_shelx_estimated_absorpt_t_min 0.966
_reflns_odcompleteness_completeness 51.57
_reflns_odcompleteness_iscentric 1
_reflns_odcompleteness_theta 25.50
_olex2_refinement_description
;
1. Fixed Uiso
 At 1.2 times of:
  All C(H) groups, All C(H,H) groups
 At 1.5 times of:
  All C(H,H,H) groups
2. Restrained distances
 F05M-B34 = F04J-B34 = F04Z-B34 = F07Y-B34
 1.35 with sigma of 0.02
 F05M-F07Y
 2.2 with sigma of 0.02
 F05M-F04Z
 2.2 with sigma of 0.02
 F04Z-F07Y
 2.2 with sigma of 0.02
 F04J-F07Y
 2.2 with sigma of 0.02
 F04Z-F04J
 2.2 with sigma of 0.02
 F05M-F04J
 2.2 with sigma of 0.02
 F01E-B075 = F015-B075 = F02P-B075 = F01H-B075
 1.35 with sigma of 0.02
 F4-B16
 1.35 with sigma of 0.02
 F5-F10
 2.2 with sigma of 0.02
 F5-F13
 2.2 with sigma of 0.02
 F4-F5
 2.2 with sigma of 0.02
 F10-F13
 2.2 with sigma of 0.02
 F4-F13
 2.2 with sigma of 0.02
 F4-F10
 2.2 with sigma of 0.02
 F1-B54 = F2-B54 = F7-B54 = F3-B54
 1.35 with sigma of 0.02
 F10-B16 = F4-B16 = F13-B16 = F5-B16
 1.35 with sigma of 0.02
 C169-C167
 2.4 with sigma of 0.02
 C50-C49
 1.35 with sigma of 0.02
 C283-C282
 1.35 with sigma of 0.02
 C107-C108
 1.35 with sigma of 0.02
 C167-C166
 1.35 with sigma of 0.02
 C165-C166 = C167-C168
 1.45 with sigma of 0.02
 F34A-F18A
 2.2 with sigma of 0.02
 F18-F08T
 2.2 with sigma of 0.02
 F18-F34
 2.2 with sigma of 0.02
 F34-F08T
 2.2 with sigma of 0.02
 F08T-F09O
 2.2 with sigma of 0.02
 F18-F09O
 2.2 with sigma of 0.02
 F34-F09O
 2.2 with sigma of 0.02
 F18-B09A = F34-B09A = F09O-B09A = F08T-B09A
 1.35 with sigma of 0.02
 F08U-F34A
 2.2 with sigma of 0.02
 F08U-F18A
 2.2 with sigma of 0.02
 F34A-F09P
 2.2 with sigma of 0.02
 F18A-F09P
 2.2 with sigma of 0.02
 F18A-B09B = F08U-B09B = F34A-B09B = F09P-B09B
 1.35 with sigma of 0.02
 F08U-F09P
 2.2 with sigma of 0.02
 C511-C170
 2.4 with sigma of 0.02
 C510-C508
 2.4 with sigma of 0.02
 C111-C109
 2.4 with sigma of 0.02
 C108-C110
 2.4 with sigma of 0.02
 C108-C106
 2.4 with sigma of 0.02
 C105-C107
 2.4 with sigma of 0.02
 C584-C582
 2.4 with sigma of 0.02
 C583-C585
 2.4 with sigma of 0.02
 C51A-C49A
 2.4 with sigma of 0.02
 C48A-C46
 2.4 with sigma of 0.02
 C562-C106
 2.4 with sigma of 0.02
 C567-C105
 2.4 with sigma of 0.02
 C105-C563
 2.4 with sigma of 0.02
 C48A-C50A
 2.4 with sigma of 0.02
 C586-C584
 2.4 with sigma of 0.02
 C508-C506
 2.4 with sigma of 0.02
 C509-C507
 2.4 with sigma of 0.02
 C225-C227
 2.4 with sigma of 0.02
 C223-C225
 2.4 with sigma of 0.02
 C226-C224
 2.4 with sigma of 0.002
 C224-C225
 1.35 with sigma of 0.02
 C527-C525
 2.4 with sigma of 0.02
 C225-C223
 2.4 with sigma of 0.02
 C225-C224
 1.35 with sigma of 0.02
 C527-C529
 2.4 with sigma of 0.02
 C528-C526
 2.4 with sigma of 0.02
 C530-C529
 1.35 with sigma of 0.02
 C224-C223 = C226-C225
 1.45 with sigma of 0.02
 C3BA-C6AA
 2.4 with sigma of 0.02
 C3BA-C9AA
 2.4 with sigma of 0.02
 C0BA-C3BA
 1.45 with sigma of 0.02
 C109-C107
 2.4 with sigma of 0.02
 H50B_$1-H4
 2 with sigma of 0.02
 C2BA-C8
 1.45 with sigma of 0.02
 C5AA-C2BA
 2.4 with sigma of 0.02
 C2BA-C1
 2.4 with sigma of 0.02
 H20-H2BA
 2 with sigma of 0.002
 C59-C58A
 1.45 with sigma of 0.02
 C511-C509
 2.4 with sigma of 0.02
 C158-C154 \\sim C154-C501 \\sim C176-C175
 with sigma of 0.02
 C170-C512 \\sim C170-C169 \\sim C164-C163 \\sim C506-C507
 with sigma of 0.02
 C165-C164 \\sim C507-C508 \\sim C511-C510 \\sim C168-C167
 with sigma of 0.02
 C166-C165 \\sim C508-C509 \\sim C511-C510 \\sim C168-C167
 with sigma of 0.02
 C164-C163 \\sim C507-C506 \\sim C512-C170 \\sim C170-C169
 with sigma of 0.02
 C169-C168 \\sim C512-C511 \\sim C165-C164 \\sim C508-C507
 with sigma of 0.02
 C166-C165 \\sim C509-C508 \\sim C511-C510 \\sim C168-C167
 with sigma of 0.02
 C167-C166 \\sim C510-C509
 with sigma of 0.02
 C52A-C51A \\sim C52-C51 \\sim C48A-C47A \\sim C48-C47
 with sigma of 0.02
 C49A-C48A \\sim C49-C48 \\sim C51-C50 \\sim C51A-C50A
 with sigma of 0.02
 C50-C49 \\sim C50A-C49A
 with sigma of 0.02
 C117-C550 \\sim C117-C116 \\sim C567-C96
 with sigma of 0.02
 C555-C556 \\sim C111-C110 \\sim C562-C561 \\sim C105-C562
 with sigma of 0.02
 C556-C557 \\sim C110-C109 \\sim C561-C560 \\sim C106-C105
 with sigma of 0.02
 C560-C559 \\sim C107-C106 \\sim C109-C108 \\sim C557-C558
 with sigma of 0.02
 C559-C558 \\sim C108-C107
 with sigma of 0.02
 C285-C284 \\sim C582-C581 \\sim C281-C280 \\sim C586-C585
 with sigma of 0.02
 C284-C283 \\sim C583-C582 \\sim C585-C584 \\sim C282-C281
 with sigma of 0.02
 C283-C282 \\sim C584-C583
 with sigma of 0.02
 C116-C110 \\sim C110-C112
 with sigma of 0.02
 C153-C501 \\sim C501-C155
 with sigma of 0.02
 C115-C117 \\sim C117-C111
 with sigma of 0.002
 C122-C116 \\sim C116-C118
 with sigma of 0.002
 C521-C234 \\sim C234-C233
 with sigma of 0.02
 C229-C228 \\sim C233-C232 \\sim C231-C230 \\sim C526-C525 \\sim C524-C523
\\sim C522-C521
 with sigma of 0.02
 C527-C526 \\sim C228-C227 \\sim C222-C221 \\sim C532-C221
 with sigma of 0.02
 C521-C527 \\sim C527-C525
 with sigma of 0.02
 C531-C530 \\sim C224-C223 \\sim C529-C528 \\sim C226-C225
 with sigma of 0.02
 C530-C529 \\sim C225-C224
 with sigma of 0.02
 C528-C527 \\sim C227-C226 \\sim C532-C531 \\sim C223-C222
 with sigma of 0.02
 C286-C285 \\sim C581-C580 \\sim C586-C279 \\sim C280-C279
 with sigma of 0.02
 C3-C291 \\sim C575-C3 \\sim C274-C271
 with sigma of 0.02
 C580-C3 \\sim C3-C576
 with sigma of 0.02
 C501-C507 \\sim C507-C505
 with sigma of 0.02
 C53A-C52A \\sim C53-C52 \\sim C47A-C46 \\sim C47-C46
 with sigma of 0.02
 C502-C154 \\sim C154-C506
 with sigma of 0.02
3. Restrained planarity
 C562, C563, C564, C565, C566, C567, C105
 with sigma of 0.1
 C110, C111, C112, C113, C114, C115, C116
 with sigma of 0.1
 C154, C501, C502, C503, C504, C505, C506, C507
 with sigma of 0.1
 C234, C521, C522, C523, C524, C525, C526
 with sigma of 0.1
 N236, C234, C235, C237, C238, C239, C521
 with sigma of 0.1
 C521, C522, C523, C524, C525, C526, C527
 with sigma of 0.1
 C223, C224, C225, C226
 with sigma of 0.1
 C528, C529, C530, C531
 with sigma of 0.1
 C3BA, C0BA, C6AA, C1BA, C8AA, C7AA, C9AA
 with sigma of 0.1
 C512, C170, C171, C172, C173, C174, C175
 with sigma of 0.1
 C52A, C53A, C54A, C55A, C56A, C57A, C58A
 with sigma of 0.1
 C2BA, C5AA, C2AA, C1AA, C0AA, C1, C8
 with sigma of 0.1
 C511, C510, C509, C508
 with sigma of 0.1
4. Uiso/Uaniso restraints and constraints
F1 \\sim F2 \\sim F3 \\sim F7 \\sim B54: within 2A with sigma of 0.002 and
sigma for terminal atoms of 0.004
C164 \\sim C165 \\sim C166 \\sim C167 \\sim C168 \\sim C169 \\sim C507 \\sim
C508 \\sim C509 \\sim C510 \\sim C511 \\sim C512: within 2A with sigma of 0.04
and sigma for terminal atoms of 0.08
C158 \\sim C159 \\sim C160 \\sim C161 \\sim C162 \\sim C163 \\sim C501 \\sim
C502 \\sim C503 \\sim C504 \\sim C505 \\sim C506: within 2A with sigma of 0.04
and sigma for terminal atoms of 0.08
C47 \\sim C48 \\sim C49 \\sim C50 \\sim C51 \\sim C52 \\sim C47A \\sim C48A
\\sim C49A \\sim C50A \\sim C51A \\sim C52A: within 2A with sigma of 0.04 and
sigma for terminal atoms of 0.08
C105 \\sim C106 \\sim C107 \\sim C108 \\sim C109 \\sim C110 \\sim C556 \\sim
C557 \\sim C558 \\sim C559 \\sim C560 \\sim C561: within 2A with sigma of 0.04
and sigma for terminal atoms of 0.08
C111 \\sim C112 \\sim C113 \\sim C114 \\sim C115 \\sim C116 \\sim C550 \\sim
C551 \\sim C552 \\sim C553 \\sim C554 \\sim C555: within 2A with sigma of 0.04
and sigma for terminal atoms of 0.08
C280 \\sim C281 \\sim C282 \\sim C283 \\sim C284 \\sim C285 \\sim C581 \\sim
C582 \\sim C583 \\sim C584 \\sim C585 \\sim C586: within 2A with sigma of 0.04
and sigma for terminal atoms of 0.08
C222 \\sim C223 \\sim C224 \\sim C225 \\sim C226 \\sim C227 \\sim C527 \\sim
C528 \\sim C529 \\sim C530 \\sim C531 \\sim C532: within 2A with sigma of 0.04
and sigma for terminal atoms of 0.08
C291 \\sim C575: within 2A with sigma of 0.001 and sigma for terminal atoms of
0.002
C1 \\sim C8 \\sim C0AA \\sim C5AA \\sim C1AA \\sim C2AA: within 2A with sigma
of 0.002 and sigma for terminal atoms of 0.004
C0BA \\sim C9AA \\sim C6AA \\sim C3BA \\sim C7AA \\sim C1BA \\sim C8AA: within
2A with sigma of 0.002 and sigma for terminal atoms of 0.004
C53A \\sim C58A \\sim C57A \\sim C56A \\sim C55A \\sim C54A \\sim C53 \\sim C58
\\sim C57 \\sim C56 \\sim C55 \\sim C54: within 2A with sigma of 0.002 and
sigma for terminal atoms of 0.004
C2BA \\sim C8 \\sim C5AA \\sim C2AA \\sim C1AA \\sim C1 \\sim C0AA: within 2A
with sigma of 0.002 and sigma for terminal atoms of 0.004
Uiso(F08U) = Uiso(F34A) = Uiso(F18A) = Uiso(F18) = Uiso(F09O) = Uiso(F08T) =
Uiso(B09A) = Uiso(B09B) = Uiso(F09P)
Uiso(B16) = Uiso(F4) = Uiso(F5) = Uiso(F10) = Uiso(F13)
Uanis(C576) = Uanis(C290)
5. Rigid body (RIGU) restrains
 F01E, F01H, F02P, F015, B075
 with sigma for 1-2 distances of 0.004 and sigma for 1-3 distances of 0.004
 N36, C35, C37, C38, C39, C40, C41, C42, C43, C44, C45, C46
 with sigma for 1-2 distances of 0.004 and sigma for 1-3 distances of 0.004
 F08T, F09O, F18, F34, B09A
 with sigma for 1-2 distances of 0.002 and sigma for 1-3 distances of 0.002
 N178, C170, C171, C172, C173, C174, C175, C176, C177, C179, C180, C181
 with sigma for 1-2 distances of 0.004 and sigma for 1-3 distances of 0.004
 C221, C222, C223, C224, C225, C226, C227, C228, C233, C232, C231, C230, C229,
 C216, C217, C218, C219, C220
 with sigma for 1-2 distances of 0.004 and sigma for 1-3 distances of 0.004
 C116, C115, C114, C113, C112, C111, C110, C109, C108, C107, C106, C105, C562,
 C563, C564, C565, C566, C567
 with sigma for 1-2 distances of 0.004 and sigma for 1-3 distances of 0.004
 C233, C232, C231, C230, C229, C228, C227, C226, C225, C224, C223, C222, C221,
 C220, C219, C218, C217, C216
 with sigma for 1-2 distances of 0.004 and sigma for 1-3 distances of 0.004
 C521, C522, C523, C524, C525, C526, C527, C528, C530, C529, C531, C532, C221,
 C216, C217, C218, C219, C220
 with sigma for 1-2 distances of 0.002 and sigma for 1-3 distances of 0.002
 C58, C57, C56, C55, C54, C53, C52, C51, C50, C49, C48, C47, C46, C45, C44,
 C43, C42, C41
 with sigma for 1-2 distances of 0.004 and sigma for 1-3 distances of 0.004
 C58, C57, C56, C55, C54, C53, C52, C51, C50, C49, C48, C47, C46, C45, C44,
 C43, C41, C42
 with sigma for 1-2 distances of 0.004 and sigma for 1-3 distances of 0.004
 N22, C23, C24, C25, C26, C21
 with sigma for 1-2 distances of 0.002 and sigma for 1-3 distances of 0.002
 C575, C576, C577, C578, C579, C580, C581, C583, C585, C582, C584, C586, C279,
 C278, C277, C276, C275, C274
 with sigma for 1-2 distances of 0.002 and sigma for 1-3 distances of 0.002
 C58A, C57A, C56A, C55A, C54A, C53A, C52A, C51A, C50A, C49A, C48A, C47A, C46,
 C45, C44, C43, C42, C41
 with sigma for 1-2 distances of 0.002 and sigma for 1-3 distances of 0.002
6. Others
 Sof(F08U)=Sof(F09P)=Sof(F18A)=Sof(F34A)=Sof(B09B)=1-FVAR(1)
 Sof(F08T)=Sof(F09O)=Sof(F18)=Sof(F34)=Sof(B09A)=FVAR(1)
 Sof(C501)=Sof(C502)=Sof(H502)=Sof(C503)=Sof(H503)=Sof(C504)=Sof(H504)=
 Sof(C505)=Sof(H505)=Sof(C506)=Sof(C507)=Sof(H50B)=Sof(H50C)=Sof(C508)=
 Sof(H50D)=Sof(H50E)=Sof(C509)=Sof(H509)=Sof(C510)=Sof(H510)=Sof(C511)=
 Sof(H51E)=Sof(H51F)=Sof(C512)=Sof(H51G)=Sof(H51H)=1-FVAR(2)
 Sof(C158)=Sof(C159)=Sof(H159)=Sof(C160)=Sof(H160)=Sof(C161)=Sof(H161)=
 Sof(C162)=Sof(H162)=Sof(C163)=Sof(C164)=Sof(H16A)=Sof(H16B)=Sof(C165)=
 Sof(H16C)=Sof(H16D)=Sof(C166)=Sof(H166)=Sof(C167)=Sof(H167)=Sof(C168)=
 Sof(H16E)=Sof(H16F)=Sof(C169)=Sof(H16G)=Sof(H16H)=FVAR(2)
 Sof(C47A)=Sof(H47C)=Sof(H47D)=Sof(C48A)=Sof(H48C)=Sof(H48D)=Sof(C49A)=
 Sof(H49A)=Sof(C50A)=Sof(H50A)=Sof(C51A)=Sof(H51C)=Sof(H51D)=Sof(C52A)=
 Sof(H52C)=Sof(H52D)=Sof(C58A)=Sof(C53A)=Sof(C54A)=Sof(H54A)=Sof(C55A)=
 Sof(H55A)=Sof(C56A)=Sof(H56A)=Sof(C57A)=Sof(H57A)=1-FVAR(3)
 Sof(C47)=Sof(H47A)=Sof(H47B)=Sof(C48)=Sof(H48A)=Sof(H48B)=Sof(C49)=Sof(H49)=
 Sof(C50)=Sof(H50)=Sof(C51)=Sof(H51A)=Sof(H51B)=Sof(C52)=Sof(H52A)=Sof(H52B)=
 Sof(C53)=Sof(C58)=Sof(C57)=Sof(H57)=Sof(C56)=Sof(H56)=Sof(C55)=Sof(H55)=
 Sof(C54)=Sof(H54)=FVAR(3)
 Sof(C521)=Sof(C522)=Sof(H522)=Sof(C523)=Sof(H523)=Sof(C524)=Sof(H524)=
 Sof(C525)=Sof(H525)=Sof(C526)=Sof(C527)=Sof(H52E)=Sof(H52F)=Sof(C528)=
 Sof(H52G)=Sof(H52H)=Sof(C529)=Sof(H529)=Sof(C530)=Sof(H530)=Sof(C531)=
 Sof(H53A)=Sof(H53B)=Sof(C532)=Sof(H53C)=Sof(H53D)=1-FVAR(4)
 Sof(C222)=Sof(H22A)=Sof(H22B)=Sof(C223)=Sof(H22C)=Sof(H22D)=Sof(C224)=
 Sof(H224)=Sof(C225)=Sof(H225)=Sof(C226)=Sof(H22E)=Sof(H22F)=Sof(C227)=
 Sof(H22G)=Sof(H22H)=Sof(C229)=Sof(H229)=Sof(C228)=Sof(C233)=Sof(C232)=
 Sof(H232)=Sof(C231)=Sof(H231)=Sof(C230)=Sof(H230)=FVAR(4)
 Sof(C550)=Sof(C551)=Sof(H551)=Sof(C552)=Sof(H552)=Sof(C553)=Sof(H553)=
 Sof(C554)=Sof(H554)=Sof(C555)=Sof(C556)=Sof(H55B)=Sof(H55C)=Sof(C557)=
 Sof(H55D)=Sof(H55E)=Sof(C558)=Sof(H558)=Sof(C559)=Sof(H559)=Sof(C560)=
 Sof(H56B)=Sof(H56C)=Sof(C561)=Sof(H56D)=Sof(H56E)=1-FVAR(5)
 Sof(C105)=Sof(H10A)=Sof(H10B)=Sof(C106)=Sof(H10C)=Sof(H10D)=Sof(C107)=
 Sof(H107)=Sof(C108)=Sof(H108)=Sof(C109)=Sof(H10E)=Sof(H10F)=Sof(C110)=
 Sof(H11A)=Sof(H11B)=Sof(C111)=Sof(C112)=Sof(H112)=Sof(C113)=Sof(H113)=
 Sof(C114)=Sof(H114)=Sof(C115)=Sof(H115)=Sof(C116)=FVAR(5)
 Sof(C575)=Sof(C576)=Sof(H576)=Sof(C577)=Sof(H577)=Sof(C578)=Sof(H578)=
 Sof(C579)=Sof(H579)=Sof(C580)=Sof(C581)=Sof(H58A)=Sof(H58B)=Sof(C582)=
 Sof(H58C)=Sof(H58D)=Sof(C583)=Sof(H583)=Sof(C584)=Sof(H584)=Sof(C585)=
 Sof(H58E)=Sof(H58F)=Sof(C586)=Sof(H58G)=Sof(H58H)=1-FVAR(6)
 Sof(C280)=Sof(H28C)=Sof(H28D)=Sof(C281)=Sof(H28E)=Sof(H28F)=Sof(C282)=
 Sof(H282)=Sof(C283)=Sof(H283)=Sof(C284)=Sof(H28G)=Sof(H28H)=Sof(C285)=
 Sof(H28I)=Sof(H28J)=Sof(C286)=Sof(C291)=Sof(C290)=Sof(H290)=Sof(C289)=
 Sof(H289)=Sof(C288)=Sof(H288)=Sof(C287)=Sof(H287)=FVAR(6)
 Fixed Sof: C1(0.5) H1(0.5) C8(0.5) C5AA(0.5) H5AA(0.5) C2AA(0.5) H2AA(0.5)
 C1AA(0.5) H1AA(0.5) C0AA(0.5) H0AA(0.5) C0BA(0.5) C9AA(0.5) H9AA(0.5)
 C7AA(0.5) H7AA(0.5) C8AA(0.5) H8AA(0.5) C1BA(0.5) H1BA(0.5) C6AA(0.5)
 H6AA(0.5) C3BA(0.5) H3BA(0.5) H3BB(0.5) H3BC(0.5) C2BA(0.5) H2BA(0.5)
 H2BB(0.5) H2BC(0.5)
7.a Secondary CH2 refined with riding coordinates:
 C13(H13A,H13B), C14(H14A,H14B), C27(H27A,H27B), C28(H28A,H28B), C71(H71A,
 H71B), C72(H72A,H72B), C85(H85A,H85B), C86(H86A,H86B), C129(H12A,H12B),
 C130(H13C,H13D), C143(H14C,H14D), C144(H14E,H14F), C188(H18A,H18B), C189(H18C,
 H18D), C202(H20A,H20B), C203(H20C,H20D), C246(H24A,H24B), C247(H24C,H24D),
 C260(H26A,H26B), C261(H26C,H26D), C47(H47A,H47B), C48(H48A,H48B), C51(H51A,
 H51B), C52(H52A,H52B), C105(H10A,H10B), C106(H10C,H10D), C109(H10E,H10F),
 C110(H11A,H11B), C164(H16A,H16B), C165(H16C,H16D), C168(H16E,H16F), C169(H16G,
 H16H), C222(H22A,H22B), C223(H22C,H22D), C226(H22E,H22F), C227(H22G,H22H),
 C280(H28C,H28D), C281(H28E,H28F), C284(H28G,H28H), C285(H28I,H28J), C47A(H47C,
 H47D), C48A(H48C,H48D), C51A(H51C,H51D), C52A(H52C,H52D), C507(H50B,H50C),
 C508(H50D,H50E), C511(H51E,H51F), C512(H51G,H51H), C527(H52E,H52F), C528(H52G,
 H52H), C531(H53A,H53B), C532(H53C,H53D), C556(H55B,H55C), C557(H55D,H55E),
 C560(H56B,H56C), C561(H56D,H56E), C581(H58A,H58B), C582(H58C,H58D), C585(H58E,
 H58F), C586(H58G,H58H)
7.b Me refined with riding coordinates:
 C3BA(H3BA,H3BB,H3BC), C2BA(H2BA,H2BB,H2BC)
7.c Aromatic/amide H refined with riding coordinates:
 C156(H156), C155(H155), C153(H153), C2(H2), C4(H4), C5(H5), C9(H9), C11(H11),
 C12(H12), C16(H16), C19(H19), C20(H20), C23(H23), C25(H25), C26(H26), C30(H30),
  C33(H33), C34(H34), C37(H37), C39(H39), C40(H40), C42(H42), C43(H43),
 C44(H44), C45(H45), C60(H60), C63(H63), C64(H64), C67(H67), C69(H69), C70(H70),
  C74(H74), C77(H77), C78(H78), C81(H81), C83(H83), C84(H84), C88(H88),
 C91(H91), C92(H92), C95(H95), C97(H97), C98(H98), C118(H118), C121(H121),
 C122(H122), C125(H125), C128(H128), C127(H127), C132(H132), C135(H135),
 C136(H136), C139(H139), C141(H141), C142(H142), C146(H146), C149(H149),
 C150(H150), C172(H172), C171(H171), C174(H174), C173(H173), C177(H177),
 C180(H180), C181(H181), C184(H184), C186(H186), C187(H187), C191(H191),
 C194(H194), C195(H195), C198(H198), C200(H200), C201(H201), C205(H205),
 C208(H208), C209(H209), C212(H212), C214(H214), C215(H215), C217(H217),
 C220(H220), C219(H219), C218(H218), C235(H235), C238(H238), C239(H239),
 C242(H242), C244(H244), C245(H245), C249(H249), C252(H252), C253(H253),
 C256(H256), C258(H258), C259(H259), C263(H263), C266(H266), C267(H267),
 C270(H270), C272(H272), C273(H273), C275(H275), C276(H276), C277(H277),
 C278(H278), C563(H563), C564(H564), C565(H565), C566(H566), C49(H49), C50(H50),
  C57(H57), C56(H56), C55(H55), C54(H54), C107(H107), C108(H108), C112(H112),
 C113(H113), C114(H114), C115(H115), C159(H159), C160(H160), C161(H161),
 C162(H162), C166(H166), C167(H167), C224(H224), C225(H225), C229(H229),
 C232(H232), C231(H231), C230(H230), C282(H282), C283(H283), C290(H290),
 C289(H289), C288(H288), C287(H287), C49A(H49A), C50A(H50A), C54A(H54A),
 C55A(H55A), C56A(H56A), C57A(H57A), C502(H502), C503(H503), C504(H504),
 C505(H505), C509(H509), C510(H510), C522(H522), C523(H523), C524(H524),
 C525(H525), C529(H529), C530(H530), C551(H551), C552(H552), C553(H553),
 C554(H554), C558(H558), C559(H559), C576(H576), C577(H577), C578(H578),
 C579(H579), C583(H583), C584(H584), C1(H1), C5AA(H5AA), C2AA(H2AA), C1AA(H1AA),
  C0AA(H0AA), C9AA(H9AA), C7AA(H7AA), C8AA(H8AA), C1BA(H1BA), C6AA(H6AA)
7.d Fitted hexagon refined as free rotating group:
 N152(C151,C156,C155,C154,C153), C126(C125,N124,C123,C128,C127), C172(C171,
 C170,C175,C174,C173), C217(C216,C221,C220,C219,C218), C53(C58,C57,C56,C55,C54),
  C111(C112,C113,C114,C115,C116), C158(C159,C160,C161,C162,C163), C229(C228,
 C233,C232,C231,C230), C286(C291,C290,C289,C288,C287), C58A(C53A,C54A,C55A,C56A,
 C57A), C501(C502,C503,C504,C505,C506), C521(C522,C523,C524,C525,C526),
 C550(C551,C552,C553,C554,C555), C575(C576,C577,C578,C579,C580), C1(C8,C5AA,
 C2AA,C1AA,C0AA), C0BA(C9AA,C7AA,C8AA,C1BA,C6AA)
7.e Idealised Me refined as rotating group:
 C4AA(H4AA,H4AB,H4AC), C076(H07A,H07B,H07C), C09C(H09A,H09B,H09C)
;
_olex2_submission_special_instructions 'No special instructions were received'
_oxdiff_exptl_absorpt_empirical_details
;
Empirical correction (ABSPACK) includes:
- Absorption correction using spherical harmonics
- Frame scaling
- B-factor correction
;
_oxdiff_exptl_absorpt_empirical_full_max 1.799
_oxdiff_exptl_absorpt_empirical_full_min 0.545

loop_
_space_group_symop_operation_xyz
'x, y, z'
'-x, -y, -z'

loop_
_atom_site_label
_atom_site_type_symbol
_atom_site_fract_x
_atom_site_fract_y
_atom_site_fract_z
_atom_site_U_iso_or_equiv
_atom_site_adp_type
_atom_site_occupancy
_atom_site_site_symmetry_order
_atom_site_calc_flag
_atom_site_refinement_flags_posn
_atom_site_refinement_flags_adp
_atom_site_refinement_flags_occupancy
_atom_site_disorder_assembly
_atom_site_disorder_group
Co1 Co 0.62268(7) 0.64733(6) 0.64386(6) 0.0931(5) Uani 1 1 d . . . . .
Co2 Co 0.57338(9) 0.88029(7) 0.32820(7) 0.1159(6) Uani 1 1 d . . . . .
Co3 Co 0.69424(8) 0.65604(7) 0.15022(5) 0.1060(6) Uani 1 1 d . . . . .
Co4 Co 0.88888(7) 0.31761(6) 0.38371(6) 0.0907(5) Uani 1 1 d . . . . .
Co5 Co 0.85026(8) 0.28528(6) 0.70755(5) 0.0951(5) Uani 1 1 d . . . . .
N1 N 0.5370(4) 0.7063(5) 0.6565(4) 0.097(3) Uani 1 1 d . . . . .
N8 N 0.6348(5) 0.7291(4) 0.6048(3) 0.090(3) Uani 1 1 d . . . . .
N17 N 0.6461(5) 0.8082(4) 0.3863(4) 0.100(3) Uani 1 1 d . . . . .
N22 N 0.5603(5) 0.8198(4) 0.3182(3) 0.103(2) Uani 1 1 d . U . . .
N31 N 0.6076(5) 0.7269(5) 0.1428(4) 0.101(3) Uani 1 1 d . . . . .
N36 N 0.7049(5) 0.7286(4) 0.0857(3) 0.117(3) Uani 1 1 d . U . . .
N61 N 0.6608(6) 0.6355(5) 0.0977(4) 0.123(3) Uani 1 1 d . . . . .
N66 N 0.7794(5) 0.5900(4) 0.1498(4) 0.105(3) Uani 1 1 d . . . . .
N75 N 0.8821(4) 0.4033(3) 0.3544(3) 0.082(2) Uani 1 1 d . . . . .
N80 N 0.8186(4) 0.3472(4) 0.4246(3) 0.083(2) Uani 1 1 d . . . . .
N89 N 0.8503(5) 0.2317(4) 0.6727(4) 0.101(3) Uani 1 1 d . . . . .
N94 N 0.9434(5) 0.2098(4) 0.7463(4) 0.099(3) Uani 1 1 d . . . . .
N119 N 0.8118(5) 0.2443(5) 0.7782(4) 0.109(3) Uani 1 1 d . . . . .
N133 N 0.7084(4) 0.5961(3) 0.6250(3) 0.080(2) Uani 1 1 d . . . . .
N138 N 0.5864(5) 0.6656(4) 0.5669(3) 0.084(2) Uani 1 1 d . . . . .
N147 N 0.5108(5) 0.8780(5) 0.3843(4) 0.118(3) Uani 1 1 d . . . . .
N152 N 0.5822(5) 0.9399(3) 0.3443(4) 0.133(4) Uani 1 1 d . . . . .
C151 C 0.5506(4) 0.9477(4) 0.3848(4) 0.132(5) Uani 1 1 d G . . . .
C156 C 0.5529(5) 0.9902(5) 0.3959(4) 0.146(6) Uani 1 1 d G . . . .
H156 H 0.5313 0.9956 0.4235 0.175 Uiso 1 1 calc R . . . .
C155 C 0.5867(6) 1.0248(4) 0.3664(5) 0.153(6) Uani 1 1 d DG . . . .
H155 H 0.5882 1.0539 0.3740 0.183 Uiso 1 1 calc R . . . .
C154 C 0.6182(5) 1.0170(4) 0.3259(5) 0.131(5) Uani 1 1 d DG . . . .
C153 C 0.6160(4) 0.9745(4) 0.3148(3) 0.141(5) Uani 1 1 d DG . . . .
H153 H 0.6376 0.9691 0.2871 0.170 Uiso 1 1 calc R . . . .
N178 N 0.5056(6) 0.9472(5) 0.2656(5) 0.141(4) Uani 1 1 d . U . . .
N183 N 0.6314(7) 0.8851(5) 0.2719(5) 0.140(4) Uani 1 1 d . . . . .
N192 N 0.7332(5) 0.6656(5) 0.2086(4) 0.107(3) Uani 1 1 d . . . . .
N197 N 0.6787(5) 0.5934(4) 0.2223(3) 0.093(3) Uani 1 1 d . . . . .
N206 N 0.8215(5) 0.3503(4) 0.3122(3) 0.096(3) Uani 1 1 d . . . . .
N211 N 0.9545(5) 0.2957(4) 0.3368(4) 0.097(3) Uani 1 1 d . . . . .
N236 N 0.8972(6) 0.2294(4) 0.4310(5) 0.100(3) Uani 1 1 d . . . . .
N241 N 0.9609(4) 0.2809(5) 0.4529(4) 0.087(2) Uani 1 1 d . . . . .
N250 N 0.8810(5) 0.3351(4) 0.6368(3) 0.085(2) Uani 1 1 d . . . . .
N255 N 0.7607(5) 0.3592(4) 0.6606(3) 0.091(2) Uani 1 1 d . . . . .
N264 N 0.6046(5) 0.5692(4) 0.6872(4) 0.092(3) Uani 1 1 d . . . . .
N269 N 0.6727(5) 0.6079(5) 0.7242(3) 0.095(3) Uani 1 1 d . . . . .
C2 C 0.4957(6) 0.6905(6) 0.6877(4) 0.107(4) Uani 1 1 d . . . . .
H2 H 0.5012 0.6504 0.7031 0.129 Uiso 1 1 calc R . . . .
C3 C 0.4427(7) 0.7285(7) 0.7005(6) 0.130(5) Uani 1 1 d D . . . .
C4 C 0.4361(7) 0.7866(8) 0.6733(7) 0.139(5) Uani 1 1 d . . . . .
H4 H 0.4011 0.8153 0.6787 0.167 Uiso 1 1 calc DR . . . .
C5 C 0.4776(7) 0.8048(6) 0.6389(5) 0.120(4) Uani 1 1 d . . . . .
H5 H 0.4699 0.8456 0.6195 0.145 Uiso 1 1 calc R . . . .
C6 C 0.5310(6) 0.7628(6) 0.6329(5) 0.094(3) Uani 1 1 d . . . . .
C7 C 0.5817(6) 0.7764(6) 0.6009(5) 0.095(3) Uani 1 1 d . . . . .
C9 C 0.6834(6) 0.7375(5) 0.5797(5) 0.097(3) Uani 1 1 d . . . . .
H9 H 0.7202 0.7031 0.5839 0.117 Uiso 1 1 calc R . . . .
C10 C 0.6865(6) 0.7925(6) 0.5472(5) 0.100(3) Uani 1 1 d . . . . .
C11 C 0.6324(6) 0.8422(5) 0.5411(5) 0.105(4) Uani 1 1 d . . . . .
H11 H 0.6303 0.8811 0.5185 0.126 Uiso 1 1 calc R . . . .
C12 C 0.5808(6) 0.8332(5) 0.5695(5) 0.105(4) Uani 1 1 d . . . . .
H12 H 0.5442 0.8665 0.5673 0.127 Uiso 1 1 calc R . . . .
C13 C 0.7437(6) 0.8011(5) 0.5185(5) 0.106(4) Uani 1 1 d . . . . .
H13A H 0.7761 0.7985 0.5434 0.127 Uiso 1 1 calc R . . . .
H13B H 0.7264 0.8419 0.4870 0.127 Uiso 1 1 calc R . . . .
C14 C 0.7812(6) 0.7573(5) 0.4984(5) 0.109(4) Uani 1 1 d . . . . .
H14A H 0.8155 0.7691 0.4787 0.131 Uiso 1 1 calc R . . . .
H14B H 0.8043 0.7170 0.5302 0.131 Uiso 1 1 calc R . . . .
C15 C 0.7364(6) 0.7547(5) 0.4615(5) 0.095(3) Uani 1 1 d . . . . .
C16 C 0.6855(6) 0.8081(5) 0.4199(6) 0.107(4) Uani 1 1 d . . . . .
H16 H 0.6797 0.8451 0.4163 0.128 Uiso 1 1 calc R . . . .
C18 C 0.6533(6) 0.7563(5) 0.3888(5) 0.090(3) Uani 1 1 d . . . . .
C19 C 0.7036(7) 0.7022(7) 0.4250(5) 0.109(4) Uani 1 1 d . . . . .
H19 H 0.7106 0.6662 0.4260 0.130 Uiso 1 1 calc R . . . .
C20 C 0.7397(6) 0.7041(5) 0.4567(6) 0.117(5) Uani 1 1 d . . . . .
H20 H 0.7744 0.6669 0.4813 0.140 Uiso 1 1 calc DR . . . .
C21 C 0.6063(6) 0.7613(5) 0.3519(4) 0.092(3) Uani 1 1 d . U . . .
C23 C 0.5148(6) 0.8272(5) 0.2851(4) 0.101(3) Uani 1 1 d . U . . .
H23 H 0.4830 0.8670 0.2628 0.121 Uiso 1 1 calc R . . . .
C24 C 0.5070(6) 0.7841(5) 0.2786(5) 0.103(3) Uani 1 1 d . U . . .
C25 C 0.5544(5) 0.7256(5) 0.3119(4) 0.092(3) Uani 1 1 d . U . . .
H25 H 0.5522 0.6937 0.3095 0.110 Uiso 1 1 calc R . . . .
C26 C 0.6044(5) 0.7143(5) 0.3482(4) 0.091(3) Uani 1 1 d . U . . .
H26 H 0.6370 0.6749 0.3704 0.110 Uiso 1 1 calc R . . . .
C27 C 0.4502(6) 0.7989(5) 0.2413(6) 0.127(4) Uani 1 1 d . . . . .
H27A H 0.4337 0.8417 0.2139 0.152 Uiso 1 1 calc R . . . .
H27B H 0.4142 0.7934 0.2622 0.152 Uiso 1 1 calc R . . . .
C28 C 0.4617(6) 0.7639(6) 0.2107(5) 0.117(4) Uani 1 1 d . . . . .
H28A H 0.4764 0.7210 0.2374 0.140 Uiso 1 1 calc R . . . .
H28B H 0.4191 0.7773 0.1886 0.140 Uiso 1 1 calc R . . . .
C29 C 0.5119(6) 0.7719(7) 0.1750(5) 0.110(4) Uani 1 1 d . . . . .
C30 C 0.5622(7) 0.7231(5) 0.1737(5) 0.102(3) Uani 1 1 d . . . . .
H30 H 0.5631 0.6847 0.1969 0.123 Uiso 1 1 calc R . . . .
C32 C 0.6051(7) 0.7832(7) 0.1082(5) 0.116(4) Uani 1 1 d . . . . .
C33 C 0.5589(8) 0.8332(6) 0.1062(5) 0.143(5) Uani 1 1 d . . . . .
H33 H 0.5590 0.8710 0.0824 0.172 Uiso 1 1 calc R . . . .
C34 C 0.5122(7) 0.8281(7) 0.1389(6) 0.139(5) Uani 1 1 d . . . . .
H34 H 0.4793 0.8628 0.1374 0.167 Uiso 1 1 calc R . . . .
C35 C 0.6594(6) 0.7828(6) 0.0754(5) 0.113(4) Uani 1 1 d . U . . .
C37 C 0.7549(6) 0.7243(6) 0.0584(4) 0.115(4) Uani 1 1 d . U . . .
H37 H 0.7866 0.6858 0.0669 0.138 Uiso 1 1 calc R . . . .
C38 C 0.7630(7) 0.7745(6) 0.0172(5) 0.122(4) Uani 1 1 d . U . . .
C39 C 0.7158(7) 0.8290(7) 0.0106(5) 0.132(4) Uani 1 1 d . U . . .
H39 H 0.7193 0.8646 -0.0154 0.158 Uiso 1 1 calc R . . . .
C40 C 0.6667(7) 0.8333(6) 0.0388(5) 0.134(4) Uani 1 1 d . U . . .
H40 H 0.6369 0.8711 0.0337 0.161 Uiso 1 1 calc R . . . .
C41 C 0.8163(7) 0.7711(6) -0.0158(5) 0.131(4) Uani 1 1 d . U . . .
C42 C 0.8594(9) 0.7971(8) -0.0147(6) 0.172(6) Uani 1 1 d . U . . .
H42 H 0.8533 0.8167 0.0057 0.207 Uiso 1 1 calc R . . . .
C43 C 0.9111(10) 0.7932(10) -0.0445(7) 0.200(7) Uani 1 1 d . U . . .
H43 H 0.9414 0.8096 -0.0441 0.240 Uiso 1 1 calc R . . . .
C44 C 0.9177(9) 0.7658(8) -0.0739(6) 0.167(5) Uani 1 1 d . U . . .
H44 H 0.9522 0.7646 -0.0950 0.200 Uiso 1 1 calc R . . . .
C45 C 0.8780(8) 0.7405(8) -0.0746(6) 0.154(5) Uani 1 1 d . U . . .
H45 H 0.8859 0.7213 -0.0954 0.184 Uiso 1 1 calc R . . . .
C46 C 0.8252(7) 0.7411(6) -0.0460(5) 0.128(3) Uani 1 1 d D U . . .
C59 C 0.5773(7) 0.6634(7) 0.0246(5) 0.141(5) Uani 1 1 d D . . . .
C60 C 0.5991(8) 0.6650(6) 0.0703(5) 0.130(5) Uani 1 1 d . . . . .
H60 H 0.5667 0.6891 0.0820 0.156 Uiso 1 1 calc R . . . .
C62 C 0.7069(7) 0.5973(6) 0.0857(5) 0.116(4) Uani 1 1 d . . . . .
C63 C 0.6905(8) 0.5887(8) 0.0455(7) 0.151(5) Uani 1 1 d . . . . .
H63 H 0.7224 0.5605 0.0377 0.181 Uiso 1 1 calc R . . . .
C64 C 0.6247(10) 0.6231(9) 0.0159(6) 0.159(6) Uani 1 1 d . . . . .
H64 H 0.6137 0.6170 -0.0120 0.190 Uiso 1 1 calc R . . . .
C65 C 0.7731(7) 0.5675(7) 0.1177(5) 0.116(4) Uani 1 1 d . . . . .
C67 C 0.8378(6) 0.5669(5) 0.1796(4) 0.100(3) Uani 1 1 d . . . . .
H67 H 0.8424 0.5831 0.2011 0.120 Uiso 1 1 calc R . . . .
C68 C 0.8944(6) 0.5190(6) 0.1813(5) 0.102(3) Uani 1 1 d . . . . .
C69 C 0.8842(8) 0.4981(6) 0.1503(6) 0.123(4) Uani 1 1 d . . . . .
H69 H 0.9197 0.4650 0.1513 0.148 Uiso 1 1 calc R . . . .
C70 C 0.8261(8) 0.5219(7) 0.1180(6) 0.130(5) Uani 1 1 d . . . . .
H70 H 0.8221 0.5068 0.0953 0.156 Uiso 1 1 calc R . . . .
C71 C 0.9596(7) 0.4971(6) 0.2139(5) 0.128(5) Uani 1 1 d . . . . .
H71A H 0.9865 0.5157 0.1891 0.153 Uiso 1 1 calc R . . . .
H71B H 0.9825 0.4537 0.2280 0.153 Uiso 1 1 calc R . . . .
C72 C 0.9603(6) 0.5080(5) 0.2631(4) 0.110(4) Uani 1 1 d . . . . .
H72A H 1.0067 0.4892 0.2819 0.132 Uiso 1 1 calc R . . . .
H72B H 0.9433 0.5513 0.2493 0.132 Uiso 1 1 calc R . . . .
C73 C 0.9175(5) 0.4824(6) 0.3043(4) 0.092(3) Uani 1 1 d . . . . .
C74 C 0.9160(6) 0.4275(5) 0.3176(4) 0.090(3) Uani 1 1 d . . . . .
H74 H 0.9401 0.4072 0.2995 0.108 Uiso 1 1 calc R . . . .
C76 C 0.8464(5) 0.4315(5) 0.3797(4) 0.083(3) Uani 1 1 d . . . . .
C77 C 0.8449(5) 0.4855(5) 0.3691(4) 0.087(3) Uani 1 1 d . . . . .
H77 H 0.8194 0.5049 0.3874 0.104 Uiso 1 1 calc R . . . .
C78 C 0.8808(5) 0.5109(5) 0.3317(5) 0.096(3) Uani 1 1 d . . . . .
H78 H 0.8806 0.5477 0.3246 0.115 Uiso 1 1 calc R . . . .
C79 C 0.8092(5) 0.3998(5) 0.4190(4) 0.080(3) Uani 1 1 d . . . . .
C81 C 0.7887(6) 0.3167(5) 0.4594(5) 0.095(3) Uani 1 1 d . . . . .
H81 H 0.7956 0.2795 0.4631 0.114 Uiso 1 1 calc R . . . .
C82 C 0.7468(6) 0.3355(6) 0.4919(4) 0.089(3) Uani 1 1 d . . . . .
C83 C 0.7369(6) 0.3884(7) 0.4859(5) 0.103(4) Uani 1 1 d . . . . .
H83 H 0.7094 0.4025 0.5070 0.123 Uiso 1 1 calc R . . . .
C84 C 0.7668(6) 0.4229(5) 0.4487(5) 0.101(3) Uani 1 1 d . . . . .
H84 H 0.7589 0.4610 0.4434 0.121 Uiso 1 1 calc R . . . .
C85 C 0.7097(6) 0.2986(6) 0.5261(5) 0.119(4) Uani 1 1 d . . . . .
H85A H 0.6769 0.3011 0.5016 0.143 Uiso 1 1 calc R . . . .
H85B H 0.6847 0.3165 0.5474 0.143 Uiso 1 1 calc R . . . .
C86 C 0.7530(7) 0.2333(6) 0.5648(5) 0.114(4) Uani 1 1 d . . . . .
H86A H 0.7231 0.2144 0.5840 0.137 Uiso 1 1 calc R . . . .
H86B H 0.7735 0.2151 0.5426 0.137 Uiso 1 1 calc R . . . .
C87 C 0.8074(7) 0.2159(6) 0.6067(5) 0.109(4) Uani 1 1 d . . . . .
C88 C 0.8022(6) 0.2480(5) 0.6334(5) 0.092(3) Uani 1 1 d . . . . .
H88 H 0.7628 0.2830 0.6234 0.111 Uiso 1 1 calc R . . . .
C90 C 0.9050(6) 0.1834(6) 0.6885(5) 0.102(3) Uani 1 1 d . . . . .
C91 C 0.9164(7) 0.1480(6) 0.6633(5) 0.117(4) Uani 1 1 d . . . . .
H91 H 0.9566 0.1135 0.6740 0.141 Uiso 1 1 calc R . . . .
C92 C 0.8675(9) 0.1654(7) 0.6231(5) 0.124(4) Uani 1 1 d . . . . .
H92 H 0.8747 0.1425 0.6058 0.149 Uiso 1 1 calc R . . . .
C93 C 0.9526(6) 0.1685(6) 0.7325(5) 0.113(4) Uani 1 1 d . . . . .
C95 C 0.9836(7) 0.1969(5) 0.7870(4) 0.113(4) Uani 1 1 d . . . . .
H95 H 0.9742 0.2272 0.7960 0.136 Uiso 1 1 calc R . . . .
C96 C 1.0381(7) 0.1442(6) 0.8181(5) 0.123(4) Uani 1 1 d D . . . .
C97 C 1.0485(8) 0.1011(7) 0.8041(7) 0.154(6) Uani 1 1 d . . . . .
H97 H 1.0832 0.0626 0.8253 0.185 Uiso 1 1 calc R . . . .
C98 C 1.0094(7) 0.1125(6) 0.7596(6) 0.141(5) Uani 1 1 d . . . . .
H98 H 1.0200 0.0843 0.7479 0.170 Uiso 1 1 calc R . . . .
C117 C 0.7822(7) 0.1628(6) 0.8449(6) 0.142(5) Uani 1 1 d D . . . .
C118 C 0.7965(6) 0.1975(6) 0.7905(5) 0.118(4) Uani 1 1 d D . . . .
H118 H 0.7950 0.1867 0.7638 0.141 Uiso 1 1 calc R . . . .
C120 C 0.8100(6) 0.2637(6) 0.8134(5) 0.110(4) Uani 1 1 d . . . . .
C121 C 0.7912(8) 0.2326(7) 0.8651(6) 0.148(6) Uani 1 1 d . . . . .
H121 H 0.7893 0.2456 0.8906 0.178 Uiso 1 1 calc R . . . .
C122 C 0.7763(9) 0.1862(8) 0.8779(6) 0.168(7) Uani 1 1 d D . . . .
H122 H 0.7612 0.1691 0.9112 0.202 Uiso 1 1 calc R . . . .
C126 C 0.8668(4) 0.4056(3) 0.7602(4) 0.101(4) Uani 1 1 d . . . . .
C125 C 0.8731(3) 0.3765(4) 0.7312(2) 0.099(3) Uani 1 1 d G . . . .
H125 H 0.8909 0.3883 0.6986 0.118 Uiso 1 1 calc R . . . .
N124 N 0.8533(3) 0.3300(3) 0.7497(3) 0.096(3) Uani 1 1 d G . . . .
C123 C 0.8272(4) 0.3127(3) 0.7973(3) 0.103(3) Uani 1 1 d G . . . .
C128 C 0.8210(4) 0.3418(4) 0.8263(3) 0.120(4) Uani 1 1 d G . . . .
H128 H 0.8032 0.3300 0.8589 0.144 Uiso 1 1 calc R . . . .
C127 C 0.8408(4) 0.3883(4) 0.8078(4) 0.119(4) Uani 1 1 d G . . . .
H127 H 0.8365 0.4082 0.8277 0.143 Uiso 1 1 calc R . . . .
C129 C 0.8915(6) 0.4553(5) 0.7403(5) 0.105(3) Uani 1 1 d . . . . .
H12A H 0.8647 0.4835 0.7524 0.126 Uiso 1 1 calc R . . . .
H12B H 0.9380 0.4372 0.7584 0.126 Uiso 1 1 calc R . . . .
C130 C 0.8889(5) 0.4908(5) 0.6798(5) 0.100(3) Uani 1 1 d . . . . .
H13C H 0.9086 0.5193 0.6730 0.120 Uiso 1 1 calc R . . . .
H13D H 0.9174 0.4630 0.6679 0.120 Uiso 1 1 calc R . . . .
C131 C 0.8221(6) 0.5245(5) 0.6454(5) 0.093(3) Uani 1 1 d . . . . .
C132 C 0.7693(6) 0.5626(5) 0.6555(4) 0.091(3) Uani 1 1 d . . . . .
H132 H 0.7766 0.5654 0.6865 0.109 Uiso 1 1 calc R . . . .
C134 C 0.6980(5) 0.5931(4) 0.5807(4) 0.082(3) Uani 1 1 d . . . . .
C135 C 0.7525(6) 0.5550(5) 0.5678(4) 0.093(3) Uani 1 1 d . . . . .
H135 H 0.7468 0.5536 0.5357 0.111 Uiso 1 1 calc R . . . .
C136 C 0.8112(6) 0.5215(4) 0.6014(5) 0.101(3) Uani 1 1 d . . . . .
H136 H 0.8460 0.4948 0.5937 0.121 Uiso 1 1 calc R . . . .
C137 C 0.6301(6) 0.6307(4) 0.5493(4) 0.089(3) Uani 1 1 d . . . . .
C139 C 0.5240(6) 0.7011(5) 0.5401(4) 0.096(3) Uani 1 1 d . . . . .
H139 H 0.4931 0.7226 0.5547 0.116 Uiso 1 1 calc R . . . .
C140 C 0.5029(5) 0.7074(4) 0.4909(4) 0.089(3) Uani 1 1 d . . . . .
C141 C 0.5462(6) 0.6720(5) 0.4739(4) 0.096(3) Uani 1 1 d . . . . .
H141 H 0.5327 0.6738 0.4417 0.115 Uiso 1 1 calc R . . . .
C142 C 0.6094(6) 0.6336(5) 0.5024(4) 0.089(3) Uani 1 1 d . . . . .
H142 H 0.6391 0.6088 0.4901 0.106 Uiso 1 1 calc R . . . .
C143 C 0.4300(6) 0.7487(6) 0.4618(5) 0.114(4) Uani 1 1 d . . . . .
H14C H 0.4275 0.7577 0.4238 0.136 Uiso 1 1 calc R . . . .
H14D H 0.4022 0.7265 0.4790 0.136 Uiso 1 1 calc R . . . .
C144 C 0.3999(7) 0.8068(7) 0.4617(5) 0.129(4) Uani 1 1 d . . . . .
H14E H 0.3566 0.8318 0.4369 0.154 Uiso 1 1 calc R . . . .
H14F H 0.3910 0.7985 0.4985 0.154 Uiso 1 1 calc R . . . .
C145 C 0.4407(7) 0.8412(6) 0.4456(5) 0.108(4) Uani 1 1 d . . . . .
C146 C 0.4764(7) 0.8452(5) 0.4042(5) 0.109(4) Uani 1 1 d . . . . .
H146 H 0.4763 0.8222 0.3883 0.131 Uiso 1 1 calc R . . . .
C148 C 0.5127(6) 0.9119(6) 0.4065(6) 0.111(4) Uani 1 1 d . . . . .
C149 C 0.4786(8) 0.9109(6) 0.4481(6) 0.128(5) Uani 1 1 d . . . . .
H149 H 0.4800 0.9335 0.4640 0.154 Uiso 1 1 calc R . . . .
C150 C 0.4411(7) 0.8757(7) 0.4673(6) 0.131(5) Uani 1 1 d . . . . .
H150 H 0.4163 0.8761 0.4951 0.157 Uiso 1 1 calc R . . . .
C172 C 0.1969(4) 1.1302(5) 0.2237(5) 0.208(8) Uani 1 1 d . U . . .
H172 H 0.1518 1.1528 0.2229 0.250 Uiso 1 1 calc R . . . .
C171 C 0.2469(6) 1.1206(5) 0.2591(4) 0.180(6) Uani 1 1 d G U . . .
H171 H 0.2360 1.1368 0.2825 0.215 Uiso 1 1 calc R . . . .
C170 C 0.3130(5) 1.0875(5) 0.2603(4) 0.172(6) Uani 1 1 d DG U . . .
C175 C 0.3290(5) 1.0639(4) 0.2261(5) 0.165(5) Uani 1 1 d DG U . . .
C174 C 0.2790(7) 1.0734(5) 0.1906(5) 0.188(6) Uani 1 1 d G U . . .
H174 H 0.2899 1.0573 0.1672 0.226 Uiso 1 1 calc R . . . .
C173 C 0.2129(6) 1.1066(6) 0.1894(5) 0.233(9) Uani 1 1 d G U . . .
H173 H 0.1787 1.1131 0.1652 0.279 Uiso 1 1 calc R . . . .
C176 C 0.3973(8) 1.0297(6) 0.2228(8) 0.164(5) Uani 1 1 d D U . . .
C177 C 0.4423(7) 0.9809(6) 0.2660(6) 0.144(4) Uani 1 1 d . U . . .
H177 H 0.4282 0.9690 0.3002 0.173 Uiso 1 1 calc R . . . .
C179 C 0.5249(9) 0.9610(6) 0.2164(7) 0.170(6) Uani 1 1 d . U . . .
C180 C 0.4798(10) 1.0063(8) 0.1712(8) 0.240(10) Uani 1 1 d . U . . .
H180 H 0.4922 1.0143 0.1368 0.288 Uiso 1 1 calc R . . . .
C181 C 0.4149(10) 1.0422(8) 0.1734(8) 0.249(11) Uani 1 1 d . U . . .
H181 H 0.3846 1.0740 0.1412 0.299 Uiso 1 1 calc R . . . .
C182 C 0.5961(8) 0.9195(6) 0.2213(9) 0.145(6) Uani 1 1 d . . . . .
C184 C 0.6956(7) 0.8472(6) 0.2784(6) 0.117(4) Uani 1 1 d . . . . .
H184 H 0.7220 0.8233 0.3134 0.141 Uiso 1 1 calc R . . . .
C185 C 0.7250(8) 0.8418(6) 0.2340(6) 0.133(5) Uani 1 1 d . . . . .
C186 C 0.6836(8) 0.8764(7) 0.1840(6) 0.159(6) Uani 1 1 d . . . . .
H186 H 0.6998 0.8721 0.1543 0.191 Uiso 1 1 calc R . . . .
C187 C 0.6173(9) 0.9184(7) 0.1761(7) 0.186(8) Uani 1 1 d . . . . .
H187 H 0.5897 0.9440 0.1415 0.223 Uiso 1 1 calc R . . . .
C188 C 0.7972(6) 0.7974(6) 0.2444(5) 0.126(4) Uani 1 1 d . . . . .
H18A H 0.8253 0.8199 0.2315 0.152 Uiso 1 1 calc R . . . .
H18B H 0.8118 0.7706 0.2840 0.152 Uiso 1 1 calc R . . . .
C189 C 0.8099(7) 0.7604(6) 0.2188(5) 0.119(4) Uani 1 1 d . . . . .
H18C H 0.7978 0.7876 0.1792 0.143 Uiso 1 1 calc R . . . .
H18D H 0.8584 0.7360 0.2268 0.143 Uiso 1 1 calc R . . . .
C190 C 0.7767(6) 0.7198(5) 0.2330(6) 0.105(4) Uani 1 1 d . . . . .
C191 C 0.7596(6) 0.7051(6) 0.1971(4) 0.100(4) Uani 1 1 d . . . . .
H191 H 0.7672 0.7247 0.1611 0.120 Uiso 1 1 calc R . . . .
C193 C 0.7210(5) 0.6367(5) 0.2585(4) 0.085(3) Uani 1 1 d . . . . .
C194 C 0.7362(5) 0.6485(5) 0.2979(4) 0.090(3) Uani 1 1 d . . . . .
H194 H 0.7266 0.6290 0.3332 0.108 Uiso 1 1 calc R . . . .
C195 C 0.7643(5) 0.6872(6) 0.2869(5) 0.094(3) Uani 1 1 d . . . . .
H195 H 0.7760 0.6929 0.3148 0.113 Uiso 1 1 calc R . . . .
C196 C 0.6918(5) 0.5965(5) 0.2660(5) 0.088(3) Uani 1 1 d . . . . .
C198 C 0.6546(6) 0.5557(6) 0.2249(5) 0.101(4) Uani 1 1 d . . . . .
H198 H 0.6455 0.5559 0.1926 0.122 Uiso 1 1 calc R . . . .
C199 C 0.6418(5) 0.5147(6) 0.2743(5) 0.098(4) Uani 1 1 d . . . . .
C200 C 0.6562(5) 0.5194(5) 0.3182(4) 0.093(3) Uani 1 1 d . . . . .
H200 H 0.6490 0.4935 0.3523 0.111 Uiso 1 1 calc R . . . .
C201 C 0.6798(5) 0.5582(5) 0.3160(5) 0.093(3) Uani 1 1 d . . . . .
H201 H 0.6881 0.5596 0.3476 0.111 Uiso 1 1 calc R . . . .
C202 C 0.6134(6) 0.4745(5) 0.2749(5) 0.105(4) Uani 1 1 d . . . . .
H20A H 0.5649 0.4977 0.2617 0.126 Uiso 1 1 calc R . . . .
H20B H 0.6197 0.4431 0.3129 0.126 Uiso 1 1 calc R . . . .
C203 C 0.6416(6) 0.4442(5) 0.2417(4) 0.111(4) Uani 1 1 d . . . . .
H20C H 0.6258 0.4745 0.2028 0.134 Uiso 1 1 calc R . . . .
H20D H 0.6234 0.4144 0.2498 0.134 Uiso 1 1 calc R . . . .
C204 C 0.7181(6) 0.4129(5) 0.2514(6) 0.109(4) Uani 1 1 d . . . . .
C205 C 0.7555(6) 0.3805(5) 0.3027(5) 0.105(4) Uani 1 1 d . . . . .
H205 H 0.7336 0.3796 0.3323 0.126 Uiso 1 1 calc R . . . .
C207 C 0.8554(6) 0.3518(5) 0.2692(5) 0.092(3) Uani 1 1 d . . . . .
C208 C 0.8189(6) 0.3827(5) 0.2178(5) 0.106(4) Uani 1 1 d . . . . .
H208 H 0.8414 0.3825 0.1888 0.128 Uiso 1 1 calc R . . . .
C209 C 0.7508(6) 0.4136(6) 0.2074(5) 0.114(4) Uani 1 1 d . . . . .
H209 H 0.7265 0.4349 0.1717 0.136 Uiso 1 1 calc R . . . .
C210 C 0.9258(6) 0.3172(5) 0.2851(5) 0.098(3) Uani 1 1 d . . . . .
C212 C 1.0181(7) 0.2643(5) 0.3525(5) 0.105(4) Uani 1 1 d . . . . .
H212 H 1.0364 0.2524 0.3878 0.126 Uiso 1 1 calc R . . . .
C213 C 1.0622(5) 0.2465(5) 0.3205(5) 0.106(3) Uani 1 1 d . . . . .
C214 C 1.0318(7) 0.2711(6) 0.2673(6) 0.133(5) Uani 1 1 d . . . . .
H214 H 1.0590 0.2637 0.2428 0.159 Uiso 1 1 calc R . . . .
C215 C 0.9637(6) 0.3060(6) 0.2483(5) 0.114(4) Uani 1 1 d . . . . .
H215 H 0.9443 0.3212 0.2123 0.137 Uiso 1 1 calc R . . . .
C217 C 1.1787(4) 0.2361(3) 0.3211(3) 0.112(3) Uani 1 1 d . U . . .
H217 H 1.1627 0.2766 0.2932 0.134 Uiso 1 1 calc R . . . .
C216 C 1.1344(3) 0.2103(4) 0.3426(3) 0.117(3) Uani 1 1 d G U . . .
C221 C 1.1579(4) 0.1511(4) 0.3834(4) 0.127(3) Uani 1 1 d DG U . . .
C220 C 1.2257(4) 0.1177(3) 0.4028(3) 0.132(4) Uani 1 1 d G U . . .
H220 H 1.2417 0.0772 0.4307 0.158 Uiso 1 1 calc R . . . .
C219 C 1.2700(3) 0.1435(3) 0.3813(3) 0.118(3) Uani 1 1 d G U . . .
H219 H 1.3164 0.1207 0.3946 0.142 Uiso 1 1 calc R . . . .
C218 C 1.2466(4) 0.2027(4) 0.3405(3) 0.122(3) Uani 1 1 d G U . . .
H218 H 1.2769 0.2204 0.3258 0.147 Uiso 1 1 calc R . . . .
C234 C 0.8632(7) 0.1516(7) 0.4513(7) 0.126(4) Uani 1 1 d D . . . .
C235 C 0.8621(6) 0.2089(7) 0.4183(6) 0.116(4) Uani 1 1 d . . . . .
H235 H 0.8333 0.2338 0.3843 0.139 Uiso 1 1 calc R . . . .
C237 C 0.9389(7) 0.1985(6) 0.4777(6) 0.103(4) Uani 1 1 d . . . . .
C238 C 0.9451(7) 0.1418(8) 0.5135(8) 0.142(6) Uani 1 1 d . . . . .
H238 H 0.9749 0.1188 0.5470 0.170 Uiso 1 1 calc R . . . .
C239 C 0.9098(9) 0.1194(6) 0.5013(7) 0.147(5) Uani 1 1 d . . . . .
H239 H 0.9152 0.0800 0.5267 0.176 Uiso 1 1 calc R . . . .
C240 C 0.9732(6) 0.2261(6) 0.4919(5) 0.096(3) Uani 1 1 d . . . . .
C242 C 0.9882(5) 0.3121(6) 0.4613(5) 0.098(3) Uani 1 1 d . . . . .
H242 H 0.9819 0.3503 0.4323 0.117 Uiso 1 1 calc R . . . .
C243 C 1.0256(5) 0.2906(6) 0.5112(5) 0.096(3) Uani 1 1 d . . . . .
C244 C 1.0364(6) 0.2338(7) 0.5521(5) 0.108(4) Uani 1 1 d . . . . .
H244 H 1.0614 0.2172 0.5866 0.130 Uiso 1 1 calc R . . . .
C245 C 1.0101(6) 0.2021(5) 0.5417(5) 0.109(4) Uani 1 1 d . . . . .
H245 H 1.0174 0.1629 0.5692 0.131 Uiso 1 1 calc R . . . .
C246 C 1.0501(5) 0.3294(5) 0.5205(4) 0.097(3) Uani 1 1 d . . . . .
H24A H 1.0289 0.3706 0.4896 0.116 Uiso 1 1 calc R . . . .
H24B H 1.0987 0.3151 0.5210 0.116 Uiso 1 1 calc R . . . .
C247 C 1.0359(5) 0.3309(5) 0.5735(4) 0.097(3) Uani 1 1 d . . . . .
H24C H 1.0610 0.2905 0.6046 0.116 Uiso 1 1 calc R . . . .
H24D H 1.0527 0.3580 0.5755 0.116 Uiso 1 1 calc R . . . .
C248 C 0.9629(5) 0.3511(5) 0.5787(4) 0.081(3) Uani 1 1 d . . . . .
C249 C 0.9434(6) 0.3203(4) 0.6267(4) 0.085(3) Uani 1 1 d . . . . .
H249 H 0.9772 0.2856 0.6550 0.102 Uiso 1 1 calc R . . . .
C251 C 0.8326(5) 0.3859(5) 0.5973(4) 0.079(3) Uani 1 1 d . . . . .
C252 C 0.8498(5) 0.4193(4) 0.5486(4) 0.086(3) Uani 1 1 d . . . . .
H252 H 0.8161 0.4550 0.5211 0.103 Uiso 1 1 calc R . . . .
C253 C 0.9132(6) 0.4022(5) 0.5392(4) 0.084(3) Uani 1 1 d . . . . .
H253 H 0.9233 0.4256 0.5053 0.101 Uiso 1 1 calc R . . . .
C254 C 0.7662(5) 0.3986(5) 0.6108(4) 0.080(3) Uani 1 1 d . . . . .
C256 C 0.7016(7) 0.3681(5) 0.6761(4) 0.096(3) Uani 1 1 d . . . . .
H256 H 0.6998 0.3397 0.7113 0.116 Uiso 1 1 calc R . . . .
C257 C 0.6415(6) 0.4166(5) 0.6442(5) 0.087(3) Uani 1 1 d . . . . .
C258 C 0.6458(5) 0.4572(5) 0.5935(4) 0.090(3) Uani 1 1 d . . . . .
H258 H 0.6070 0.4908 0.5699 0.108 Uiso 1 1 calc R . . . .
C259 C 0.7084(5) 0.4482(4) 0.5771(4) 0.086(3) Uani 1 1 d . . . . .
H259 H 0.7115 0.4765 0.5423 0.103 Uiso 1 1 calc R . . . .
C260 C 0.5772(5) 0.4202(5) 0.6633(5) 0.103(3) Uani 1 1 d . . . . .
H26A H 0.5866 0.3879 0.7014 0.123 Uiso 1 1 calc R . . . .
H26B H 0.5520 0.4128 0.6416 0.123 Uiso 1 1 calc R . . . .
C261 C 0.5322(6) 0.4803(5) 0.6602(5) 0.110(4) Uani 1 1 d . . . . .
H26C H 0.5166 0.5118 0.6217 0.132 Uiso 1 1 calc R . . . .
H26D H 0.4926 0.4768 0.6765 0.132 Uiso 1 1 calc R . . . .
C262 C 0.5676(6) 0.4989(7) 0.6892(6) 0.095(3) Uani 1 1 d . . . . .
C263 C 0.5709(6) 0.5519(6) 0.6646(5) 0.096(3) Uani 1 1 d . . . . .
H263 H 0.5479 0.5795 0.6285 0.115 Uiso 1 1 calc R . . . .
C265 C 0.6355(6) 0.5324(6) 0.7376(5) 0.094(3) Uani 1 1 d . . . . .
C266 C 0.6335(7) 0.4774(7) 0.7668(5) 0.118(4) Uani 1 1 d . . . . .
H266 H 0.6550 0.4517 0.8034 0.142 Uiso 1 1 calc R . . . .
C267 C 0.5995(7) 0.4591(6) 0.7423(6) 0.117(4) Uani 1 1 d . . . . .
H267 H 0.5987 0.4209 0.7616 0.141 Uiso 1 1 calc R . . . .
C268 C 0.6741(6) 0.5531(6) 0.7585(5) 0.094(3) Uani 1 1 d . . . . .
C270 C 0.7087(6) 0.6296(5) 0.7388(5) 0.103(4) Uani 1 1 d . . . . .
H270 H 0.7066 0.6682 0.7145 0.124 Uiso 1 1 calc R . . . .
C271 C 0.7491(6) 0.5954(7) 0.7899(5) 0.102(4) Uani 1 1 d D . . . .
C272 C 0.7519(7) 0.5389(6) 0.8235(5) 0.117(4) Uani 1 1 d . . . . .
H272 H 0.7808 0.5140 0.8575 0.140 Uiso 1 1 calc R . . . .
C273 C 0.7133(7) 0.5182(6) 0.8084(5) 0.103(3) Uani 1 1 d . . . . .
H273 H 0.7140 0.4801 0.8325 0.124 Uiso 1 1 calc R . . . .
C274 C 0.7878(7) 0.6222(6) 0.8023(4) 0.117(3) Uani 1 1 d D U . . .
C275 C 0.8583(8) 0.6001(7) 0.8050(6) 0.147(5) Uani 1 1 d . U . . .
H275 H 0.8801 0.5692 0.7970 0.176 Uiso 1 1 calc R . . . .
C276 C 0.8951(8) 0.6221(8) 0.8188(6) 0.161(5) Uani 1 1 d . U . . .
H276 H 0.9417 0.6058 0.8194 0.193 Uiso 1 1 calc R . . . .
C277 C 0.8710(8) 0.6638(8) 0.8313(6) 0.152(5) Uani 1 1 d . U . . .
H277 H 0.8985 0.6769 0.8422 0.183 Uiso 1 1 calc R . . . .
C278 C 0.8028(8) 0.6877(7) 0.8278(6) 0.149(5) Uani 1 1 d . U . . .
H278 H 0.7831 0.7190 0.8358 0.179 Uiso 1 1 calc R . . . .
C279 C 0.7611(7) 0.6680(7) 0.8127(6) 0.140(4) Uani 1 1 d D U . . .
C562 C 1.0574(9) 0.1342(6) 0.9113(6) 0.156(5) Uani 1 1 d D U . . .
C563 C 1.1014(10) 0.1203(6) 0.9545(7) 0.189(7) Uani 1 1 d D U . . .
H563 H 1.0833 0.1267 0.9828 0.227 Uiso 1 1 calc R . . . .
C564 C 1.1670(11) 0.0988(7) 0.9579(8) 0.196(7) Uani 1 1 d . U . . .
H564 H 1.1955 0.0904 0.9873 0.235 Uiso 1 1 calc R . . . .
C565 C 1.1908(10) 0.0897(8) 0.9177(7) 0.186(6) Uani 1 1 d . U . . .
H565 H 1.2377 0.0733 0.9198 0.223 Uiso 1 1 calc R . . . .
C566 C 1.1479(9) 0.1039(7) 0.8695(6) 0.169(5) Uani 1 1 d . U . . .
H566 H 1.1665 0.0953 0.8424 0.202 Uiso 1 1 calc R . . . .
C567 C 1.0797(8) 0.1302(6) 0.8667(5) 0.145(5) Uani 1 1 d D U . . .
C47 C 0.7795(9) 0.7128(10) -0.0486(7) 0.145(5) Uani 0.772(15) 1 d D U P A 1
H47A H 0.7674 0.6937 -0.0125 0.174 Uiso 0.772(15) 1 calc R . P A 1
H47B H 0.8041 0.6812 -0.0575 0.174 Uiso 0.772(15) 1 calc R . P A 1
C48 C 0.7128(9) 0.7594(9) -0.0924(8) 0.147(6) Uani 0.772(15) 1 d D U P A 1
H48A H 0.7257 0.7836 -0.1264 0.177 Uiso 0.772(15) 1 calc R . P A 1
H48B H 0.6941 0.7363 -0.0998 0.177 Uiso 0.772(15) 1 calc R . P A 1
C49 C 0.6606(10) 0.7995(9) -0.0810(7) 0.159(7) Uani 0.772(15) 1 d D U P A 1
H49 H 0.6681 0.8265 -0.0735 0.190 Uiso 0.772(15) 1 calc R . P A 1
C50 C 0.5991(11) 0.7984(11) -0.0810(9) 0.181(7) Uani 0.772(15) 1 d D U P A 1
H50 H 0.5943 0.7703 -0.0883 0.217 Uiso 0.772(15) 1 calc R . P A 1
C51 C 0.5426(11) 0.8354(10) -0.0710(8) 0.179(7) Uani 0.772(15) 1 d D U P A 1
H51A H 0.5095 0.8626 -0.1048 0.214 Uiso 0.772(15) 1 calc R . P A 1
H51B H 0.5556 0.8600 -0.0613 0.214 Uiso 0.772(15) 1 calc R . P A 1
C52 C 0.5081(10) 0.8003(8) -0.0236(8) 0.185(7) Uani 0.772(15) 1 d D U P A 1
H52A H 0.5415 0.7749 0.0101 0.222 Uiso 0.772(15) 1 calc R . P A 1
H52B H 0.4717 0.8305 -0.0182 0.222 Uiso 0.772(15) 1 calc R . P A 1
C53 C 0.4787(8) 0.7606(8) -0.0283(6) 0.160(3) Uani 0.772(15) 1 d D U P A 1
C58 C 0.5099(5) 0.6992(8) -0.0064(6) 0.160(3) Uani 0.772(15) 1 d G U P A 1
C57 C 0.4770(7) 0.6694(6) -0.0141(6) 0.160(3) Uani 0.772(15) 1 d G U P A 1
H57 H 0.4984 0.6275 0.0008 0.192 Uiso 0.772(15) 1 calc R . P A 1
C56 C 0.4129(8) 0.7010(8) -0.0437(6) 0.160(3) Uani 0.772(15) 1 d G U P A 1
H56 H 0.3905 0.6806 -0.0489 0.193 Uiso 0.772(15) 1 calc R . P A 1
C55 C 0.3817(6) 0.7623(8) -0.0655(6) 0.161(4) Uani 0.772(15) 1 d G U P A 1
H55 H 0.3379 0.7839 -0.0858 0.193 Uiso 0.772(15) 1 calc R . P A 1
C54 C 0.4146(8) 0.7921(6) -0.0579(6) 0.161(3) Uani 0.772(15) 1 d G U P A 1
H54 H 0.3932 0.8341 -0.0728 0.193 Uiso 0.772(15) 1 calc R . P A 1
C105 C 0.9879(9) 0.158(2) 0.9142(9) 0.179(12) Uani 0.118(10) 1 d D U P B 1
H10A H 0.9615 0.1575 0.8877 0.215 Uiso 0.118(10) 1 calc R . P B 1
H10B H 0.9730 0.2002 0.9052 0.215 Uiso 0.118(10) 1 calc R . P B 1
C106 C 0.977(3) 0.121(4) 0.9712(19) 0.194(12) Uani 0.118(10) 1 d D U P B 1
H10C H 1.0182 0.0848 0.9921 0.233 Uiso 0.118(10) 1 calc R . P B 1
H10D H 0.9662 0.1446 0.9902 0.233 Uiso 0.118(10) 1 calc R . P B 1
C107 C 0.924(3) 0.106(3) 0.967(4) 0.197(12) Uani 0.118(10) 1 d D U P B 1
H107 H 0.8785 0.1336 0.9596 0.236 Uiso 0.118(10) 1 calc R . P B 1
C108 C 0.940(4) 0.051(4) 0.973(4) 0.199(13) Uani 0.118(10) 1 d D U P B 1
H108 H 0.9839 0.0212 0.9875 0.239 Uiso 0.118(10) 1 calc R . P B 1
C109 C 0.889(4) 0.039(5) 0.958(3) 0.193(13) Uani 0.118(10) 1 d D U P B 1
H10E H 0.8449 0.0659 0.9587 0.232 Uiso 0.118(10) 1 calc R . P B 1
H10F H 0.8957 -0.0027 0.9837 0.232 Uiso 0.118(10) 1 calc R . P B 1
C110 C 0.893(2) 0.0479(16) 0.901(2) 0.178(12) Uani 0.118(10) 1 d D U P B 1
H11A H 0.9000 0.0847 0.8771 0.214 Uiso 0.118(10) 1 calc R . P B 1
H11B H 0.9310 0.0137 0.9016 0.214 Uiso 0.118(10) 1 calc R . P B 1
C111 C 0.830(2) 0.0529(9) 0.8808(15) 0.166(11) Uani 0.118(10) 1 d D U P B 1
C112 C 0.825(3) 0.0029(12) 0.885(2) 0.166(12) Uani 0.118(10) 1 d DG U P B 1
H112 H 0.8627 -0.0342 0.9012 0.200 Uiso 0.118(10) 1 calc R . P B 1
C113 C 0.765(4) 0.007(2) 0.867(2) 0.173(13) Uani 0.118(10) 1 d G U P B 1
H113 H 0.7617 -0.0270 0.8700 0.207 Uiso 0.118(10) 1 calc R . P B 1
C114 C 0.710(3) 0.061(2) 0.8437(13) 0.171(12) Uani 0.118(10) 1 d G U P B 1
H114 H 0.6687 0.0644 0.8311 0.206 Uiso 0.118(10) 1 calc R . P B 1
C115 C 0.7144(19) 0.1114(18) 0.8391(13) 0.164(12) Uani 0.118(10) 1 d DG U P B 1
H115 H 0.6766 0.1485 0.8233 0.197 Uiso 0.118(10) 1 calc R . P B 1
C116 C 0.7744(14) 0.1072(10) 0.8576(11) 0.161(12) Uani 0.118(10) 1 d DG U P B 1
C158 C 0.6471(8) 1.0595(6) 0.2966(7) 0.148(7) Uani 0.762(10) 1 d D U P C 1
C159 C 0.6974(8) 1.0575(6) 0.3259(5) 0.151(6) Uani 0.762(10) 1 d G U P C 1
H159 H 0.7124 1.0285 0.3632 0.182 Uiso 0.762(10) 1 calc R . P C 1
C160 C 0.7256(7) 1.0981(8) 0.3007(8) 0.200(9) Uani 0.762(10) 1 d G U P C 1
H160 H 0.7600 1.0968 0.3207 0.240 Uiso 0.762(10) 1 calc R . P C 1
C161 C 0.7036(9) 1.1407(7) 0.2461(8) 0.186(9) Uani 0.762(10) 1 d G U P C 1
H161 H 0.7229 1.1684 0.2289 0.224 Uiso 0.762(10) 1 calc R . P C 1
C162 C 0.6533(9) 1.1426(7) 0.2168(5) 0.191(9) Uani 0.762(10) 1 d G U P C 1
H162 H 0.6383 1.1717 0.1795 0.229 Uiso 0.762(10) 1 calc R . P C 1
C163 C 0.6251(8) 1.1020(8) 0.2420(7) 0.155(7) Uani 0.762(10) 1 d DG U P C 1
C164 C 0.5720(12) 1.1081(9) 0.2104(8) 0.198(10) Uani 0.762(10) 1 d D U P C 1
H16A H 0.5860 1.1105 0.1762 0.237 Uiso 0.762(10) 1 calc R . P C 1
H16B H 0.5633 1.0719 0.2302 0.237 Uiso 0.762(10) 1 calc R . P C 1
C165 C 0.5140(13) 1.1570(13) 0.1982(12) 0.228(12) Uani 0.762(10) 1 d D U P C 1
H16C H 0.4843 1.1631 0.1690 0.274 Uiso 0.762(10) 1 calc R . P C 1
H16D H 0.5246 1.1922 0.1833 0.274 Uiso 0.762(10) 1 calc R . P C 1
C166 C 0.4779(13) 1.1559(14) 0.2406(12) 0.239(12) Uani 0.762(10) 1 d D U P C 1
H166 H 0.4919 1.1644 0.2656 0.287 Uiso 0.762(10) 1 calc R . P C 1
C167 C 0.4251(13) 1.1432(11) 0.2463(14) 0.273(14) Uani 0.762(10) 1 d D U P C 1
H167 H 0.4233 1.1303 0.2214 0.328 Uiso 0.762(10) 1 calc R . P C 1
C168 C 0.3700(12) 1.1407(10) 0.2735(13) 0.232(11) Uani 0.762(10) 1 d D U P C 1
H16E H 0.3290 1.1744 0.2485 0.279 Uiso 0.762(10) 1 calc R . P C 1
H16F H 0.3752 1.1461 0.3046 0.279 Uiso 0.762(10) 1 calc R . P C 1
C169 C 0.3614(8) 1.0869(9) 0.2928(10) 0.189(9) Uani 0.762(10) 1 d D U P C 1
H16G H 0.3492 1.0756 0.3292 0.227 Uiso 0.762(10) 1 calc R . P C 1
H16H H 0.4049 1.0552 0.2972 0.227 Uiso 0.762(10) 1 calc R . P C 1
C222 C 1.1106(9) 0.1209(7) 0.4095(13) 0.166(7) Uani 0.678(10) 1 d D U P D 1
H22A H 1.1309 0.0904 0.4476 0.199 Uiso 0.678(10) 1 calc R . P D 1
H22B H 1.0686 0.1512 0.4095 0.199 Uiso 0.678(10) 1 calc R . P D 1
C223 C 1.0948(11) 0.0930(13) 0.3834(14) 0.210(8) Uani 0.678(10) 1 d D U P D 1
H22C H 1.1199 0.0493 0.4057 0.252 Uiso 0.678(10) 1 calc R . P D 1
H22D H 1.1094 0.1061 0.3478 0.252 Uiso 0.678(10) 1 calc R . P D 1
C224 C 1.0246(11) 0.1068(10) 0.3757(14) 0.240(9) Uani 0.678(10) 1 d D U P D 1
H224 H 0.9924 0.1468 0.3596 0.288 Uiso 0.678(10) 1 calc R . P D 1
C225 C 1.0054(10) 0.0615(10) 0.3917(13) 0.223(9) Uani 0.678(10) 1 d D U P D 1
H225 H 1.0372 0.0220 0.4037 0.267 Uiso 0.678(10) 1 calc R . P D 1
C226 C 0.9354(10) 0.0752(10) 0.3901(10) 0.188(7) Uani 0.678(10) 1 d D U P D 1
H22E H 0.9109 0.1185 0.3756 0.225 Uiso 0.678(10) 1 calc R . P D 1
H22F H 0.9213 0.0657 0.3644 0.225 Uiso 0.678(10) 1 calc R . P D 1
C227 C 0.9168(9) 0.0449(10) 0.4403(10) 0.184(8) Uani 0.678(10) 1 d D U P D 1
H22G H 0.9433 0.0423 0.4691 0.221 Uiso 0.678(10) 1 calc R . P D 1
H22H H 0.9271 0.0038 0.4486 0.221 Uiso 0.678(10) 1 calc R . P D 1
C229 C 0.7986(8) 0.0534(5) 0.4352(6) 0.144(7) Uani 0.678(10) 1 d D U P D 1
H229 H 0.8151 0.0182 0.4327 0.173 Uiso 0.678(10) 1 calc R . P D 1
C228 C 0.8419(5) 0.0763(6) 0.4402(6) 0.133(6) Uani 0.678(10) 1 d DG U P D 1
C233 C 0.8178(6) 0.1278(6) 0.4438(6) 0.119(6) Uani 0.678(10) 1 d DG U P D 1
C232 C 0.7502(7) 0.1563(6) 0.4424(7) 0.164(9) Uani 0.678(10) 1 d DG U P D 1
H232 H 0.7337 0.1915 0.4448 0.196 Uiso 0.678(10) 1 calc R . P D 1
C231 C 0.7068(5) 0.1334(8) 0.4374(7) 0.168(9) Uani 0.678(10) 1 d DG U P D 1
H231 H 0.6606 0.1528 0.4364 0.201 Uiso 0.678(10) 1 calc R . P D 1
C230 C 0.7310(7) 0.0819(7) 0.4338(6) 0.170(9) Uani 0.678(10) 1 d DG U P D 1
H230 H 0.7013 0.0662 0.4304 0.204 Uiso 0.678(10) 1 calc R . P D 1
C280 C 0.6842(9) 0.6920(14) 0.8148(12) 0.160(8) Uani 0.67(2) 1 d D U P E 1
H28C H 0.6678 0.7330 0.8088 0.192 Uiso 0.67(2) 1 calc R . P E 1
H28D H 0.6596 0.6931 0.7859 0.192 Uiso 0.67(2) 1 calc R . P E 1
C281 C 0.6722(12) 0.6507(14) 0.8708(10) 0.150(8) Uani 0.67(2) 1 d D U P E 1
H28E H 0.7012 0.6086 0.8823 0.180 Uiso 0.67(2) 1 calc R . P E 1
H28F H 0.6834 0.6597 0.8980 0.180 Uiso 0.67(2) 1 calc R . P E 1
C282 C 0.6029(13) 0.6594(17) 0.8677(14) 0.182(8) Uani 0.67(2) 1 d D U P E 1
H282 H 0.5720 0.6983 0.8588 0.218 Uiso 0.67(2) 1 calc R . P E 1
C283 C 0.5755(13) 0.6220(12) 0.8753(12) 0.180(9) Uani 0.67(2) 1 d D U P E 1
H283 H 0.6013 0.5803 0.8916 0.216 Uiso 0.67(2) 1 calc R . P E 1
C284 C 0.5029(12) 0.6485(14) 0.8572(11) 0.197(10) Uani 0.67(2) 1 d D U P E 1
H28G H 0.4856 0.6922 0.8410 0.237 Uiso 0.67(2) 1 calc R . P E 1
H28H H 0.4815 0.6335 0.8891 0.237 Uiso 0.67(2) 1 calc R . P E 1
C285 C 0.4837(13) 0.6346(15) 0.8161(7) 0.208(11) Uani 0.67(2) 1 d D U P E 1
H28I H 0.4908 0.5922 0.8349 0.250 Uiso 0.67(2) 1 calc R . P E 1
H28J H 0.5134 0.6401 0.7889 0.250 Uiso 0.67(2) 1 calc R . P E 1
C286 C 0.4082(10) 0.6750(13) 0.7854(9) 0.218(18) Uani 0.67(2) 1 d D . P E 1
C291 C 0.3892(10) 0.7129(13) 0.7298(9) 0.142(5) Uani 0.67(2) 1 d DG U P E 1
C290 C 0.3228(11) 0.7397(12) 0.7062(7) 0.164(8) Uani 0.67(2) 1 d G . P E 1
H290 H 0.3099 0.7656 0.6682 0.196 Uiso 0.67(2) 1 calc R . P E 1
C289 C 0.2753(8) 0.7286(13) 0.7382(11) 0.192(13) Uani 0.67(2) 1 d G . P E 1
H289 H 0.2299 0.7469 0.7221 0.231 Uiso 0.67(2) 1 calc R . P E 1
C288 C 0.2943(13) 0.6906(13) 0.7938(10) 0.157(11) Uani 0.67(2) 1 d G . P E 1
H288 H 0.2618 0.6830 0.8157 0.188 Uiso 0.67(2) 1 calc R . P E 1
C287 C 0.3607(15) 0.6639(12) 0.8174(7) 0.201(15) Uani 0.67(2) 1 d G . P E 1
H287 H 0.3736 0.6380 0.8555 0.241 Uiso 0.67(2) 1 calc R . P E 1
C47A C 0.775(2) 0.719(2) -0.0535(14) 0.135(6) Uani 0.228(15) 1 d D U P A 2
H47C H 0.7616 0.6963 -0.0188 0.163 Uiso 0.228(15) 1 calc R . P A 2
H47D H 0.7925 0.6932 -0.0701 0.163 Uiso 0.228(15) 1 calc R . P A 2
C48A C 0.7144(14) 0.781(3) -0.0938(17) 0.157(9) Uani 0.228(15) 1 d D U P A 2
H48C H 0.6992 0.8084 -0.0793 0.188 Uiso 0.228(15) 1 calc R . P A 2
H48D H 0.7246 0.8008 -0.1305 0.188 Uiso 0.228(15) 1 calc R . P A 2
C49A C 0.670(3) 0.755(3) -0.092(3) 0.162(8) Uani 0.228(15) 1 d D U P A 2
H49A H 0.6791 0.7274 -0.1041 0.195 Uiso 0.228(15) 1 calc R . P A 2
C50A C 0.612(3) 0.770(2) -0.071(2) 0.170(8) Uani 0.228(15) 1 d D U P A 2
H50A H 0.5804 0.7555 -0.0710 0.204 Uiso 0.228(15) 1 calc R . P A 2
C51A C 0.602(3) 0.809(3) -0.050(3) 0.169(8) Uani 0.228(15) 1 d D U P A 2
H51C H 0.5947 0.8499 -0.0788 0.203 Uiso 0.228(15) 1 calc R . P A 2
H51D H 0.6396 0.7937 -0.0215 0.203 Uiso 0.228(15) 1 calc R . P A 2
C52A C 0.535(2) 0.8053(12) -0.0260(18) 0.170(7) Uani 0.228(15) 1 d D U P A 2
H52C H 0.5461 0.7884 0.0135 0.204 Uiso 0.228(15) 1 calc R . P A 2
H52D H 0.5021 0.8470 -0.0406 0.204 Uiso 0.228(15) 1 calc R . P A 2
C58A C 0.5173(17) 0.712(2) -0.0174(17) 0.160(3) Uani 0.228(15) 1 d D U P A 2
C53A C 0.498(2) 0.771(3) -0.0334(14) 0.160(3) Uani 0.228(15) 1 d DG U P A 2
C54A C 0.434(2) 0.8129(18) -0.0621(18) 0.160(4) Uani 0.228(15) 1 d G U P A 2
H54A H 0.4212 0.8537 -0.0730 0.192 Uiso 0.228(15) 1 calc R . P A 2
C55A C 0.3904(16) 0.795(2) -0.075(2) 0.160(4) Uani 0.228(15) 1 d G U P A 2
H55A H 0.3470 0.8232 -0.0946 0.193 Uiso 0.228(15) 1 calc R . P A 2
C56A C 0.410(2) 0.735(3) -0.059(2) 0.160(3) Uani 0.228(15) 1 d G U P A 2
H56A H 0.3796 0.7228 -0.0678 0.192 Uiso 0.228(15) 1 calc R . P A 2
C57A C 0.473(3) 0.6937(18) -0.030(2) 0.160(3) Uani 0.228(15) 1 d G U P A 2
H57A H 0.4864 0.6530 -0.0194 0.192 Uiso 0.228(15) 1 calc R . P A 2
C501 C 0.6591(10) 1.0503(9) 0.2943(8) 0.172(17) Uani 0.238(10) 1 d D U P C 2
C502 C 0.7268(10) 1.0169(13) 0.3011(13) 0.161(15) Uani 0.238(10) 1 d DG U P C 2
H502 H 0.7456 0.9753 0.3258 0.193 Uiso 0.238(10) 1 calc R . P C 2
C503 C 0.7670(13) 1.0445(19) 0.2718(16) 0.19(2) Uani 0.238(10) 1 d G U P C 2
H503 H 0.8132 1.0217 0.2765 0.230 Uiso 0.238(10) 1 calc R . P C 2
C504 C 0.7394(19) 1.1054(19) 0.2357(15) 0.193(17) Uani 0.238(10) 1 d G U P C 2
H504 H 0.7669 1.1243 0.2156 0.232 Uiso 0.238(10) 1 calc R . P C 2
C505 C 0.6717(19) 1.1388(14) 0.2288(14) 0.184(15) Uani 0.238(10) 1 d DG U P C 2
H505 H 0.6529 1.1805 0.2041 0.221 Uiso 0.238(10) 1 calc R . P C 2
C506 C 0.6316(14) 1.1112(9) 0.2581(11) 0.175(14) Uani 0.238(10) 1 d DG U P C 2
C507 C 0.5673(16) 1.1482(9) 0.2554(10) 0.26(3) Uani 0.238(10) 1 d D U P C 2
H50B H 0.5661 1.1436 0.2919 0.316 Uiso 0.238(10) 1 calc DR . P C 2
H50C H 0.5644 1.1889 0.2312 0.316 Uiso 0.238(10) 1 calc R . P C 2
C508 C 0.5074(14) 1.1506(12) 0.2409(17) 0.25(2) Uani 0.238(10) 1 d D U P C 2
H50D H 0.4931 1.1773 0.2013 0.300 Uiso 0.238(10) 1 calc R . P C 2
H50E H 0.5136 1.1104 0.2492 0.300 Uiso 0.238(10) 1 calc R . P C 2
C509 C 0.456(2) 1.171(2) 0.267(3) 0.203(17) Uani 0.238(10) 1 d D U P C 2
H509 H 0.4540 1.2030 0.2711 0.243 Uiso 0.238(10) 1 calc R . P C 2
C510 C 0.411(2) 1.151(3) 0.285(3) 0.190(17) Uani 0.238(10) 1 d D U P C 2
H510 H 0.3811 1.1675 0.3035 0.228 Uiso 0.238(10) 1 calc R . P C 2
C511 C 0.404(2) 1.106(3) 0.281(2) 0.248(19) Uani 0.238(10) 1 d D U P C 2
H51E H 0.3977 1.1200 0.2414 0.298 Uiso 0.238(10) 1 calc R . P C 2
H51F H 0.4480 1.0715 0.2963 0.298 Uiso 0.238(10) 1 calc R . P C 2
C512 C 0.3585(10) 1.0808(10) 0.2999(10) 0.22(2) Uani 0.238(10) 1 d D U P C 2
H51G H 0.3320 1.0986 0.3208 0.268 Uiso 0.238(10) 1 calc R . P C 2
H51H H 0.3835 1.0377 0.3254 0.268 Uiso 0.238(10) 1 calc R . P C 2
C521 C 0.8287(11) 0.1338(8) 0.4211(11) 0.23(2) Uani 0.322(10) 1 d D U P D 2
C522 C 0.7822(15) 0.1169(11) 0.4513(12) 0.211(15) Uani 0.322(10) 1 d DG U P D 2
H522 H 0.7770 0.1186 0.4837 0.253 Uiso 0.322(10) 1 calc R . P D 2
C523 C 0.7432(15) 0.0976(14) 0.4340(17) 0.225(16) Uani 0.322(10) 1 d DG U P D 2
H523 H 0.7114 0.0861 0.4547 0.270 Uiso 0.322(10) 1 calc R . P D 2
C524 C 0.7507(14) 0.0951(15) 0.3866(18) 0.228(16) Uani 0.322(10) 1 d DG U P D 2
H524 H 0.7241 0.0819 0.3748 0.274 Uiso 0.322(10) 1 calc R . P D 2
C525 C 0.7972(17) 0.1119(17) 0.3564(16) 0.28(2) Uani 0.322(10) 1 d DG U P D 2
H525 H 0.8024 0.1102 0.3240 0.333 Uiso 0.322(10) 1 calc R . P D 2
C526 C 0.8362(14) 0.1313(15) 0.3736(13) 0.256(15) Uani 0.322(10) 1 d DG U P D 2
C527 C 0.8825(18) 0.1530(17) 0.3372(14) 0.241(11) Uani 0.322(10) 1 d D U P D 2
H52E H 0.8567 0.1853 0.3009 0.289 Uiso 0.322(10) 1 calc R . P D 2
H52F H 0.9036 0.1694 0.3521 0.289 Uiso 0.322(10) 1 calc R . P D 2
C528 C 0.9327(19) 0.106(2) 0.333(2) 0.229(11) Uani 0.322(10) 1 d D U P D 2
H52G H 0.9417 0.1226 0.2950 0.275 Uiso 0.322(10) 1 calc R . P D 2
H52H H 0.9150 0.0766 0.3383 0.275 Uiso 0.322(10) 1 calc R . P D 2
C529 C 0.995(2) 0.075(2) 0.369(2) 0.202(10) Uani 0.322(10) 1 d D U P D 2
H529 H 0.9889 0.0419 0.3969 0.243 Uiso 0.322(10) 1 calc R . P D 2
C530 C 1.057(2) 0.063(2) 0.390(3) 0.204(10) Uani 0.322(10) 1 d D U P D 2
H530 H 1.0827 0.0266 0.4214 0.245 Uiso 0.322(10) 1 calc R . P D 2
C531 C 1.084(3) 0.1085(14) 0.363(3) 0.181(8) Uani 0.322(10) 1 d D U P D 2
H53A H 1.1206 0.0944 0.3448 0.218 Uiso 0.322(10) 1 calc R . P D 2
H53B H 1.0487 0.1456 0.3341 0.218 Uiso 0.322(10) 1 calc R . P D 2
C532 C 1.1088(12) 0.1214(10) 0.399(3) 0.155(7) Uani 0.322(10) 1 d D U P D 2
H53C H 1.1303 0.0834 0.4335 0.186 Uiso 0.322(10) 1 calc R . P D 2
H53D H 1.0697 0.1471 0.4070 0.186 Uiso 0.322(10) 1 calc R . P D 2
C550 C 0.7677(8) 0.1109(5) 0.8554(4) 0.143(5) Uani 0.882(10) 1 d D U P B 2
C551 C 0.7073(7) 0.1122(5) 0.8720(5) 0.161(7) Uani 0.882(10) 1 d G U P B 2
H551 H 0.6763 0.1464 0.8726 0.193 Uiso 0.882(10) 1 calc R . P B 2
C552 C 0.6923(6) 0.0635(7) 0.8877(5) 0.187(8) Uani 0.882(10) 1 d G U P B 2
H552 H 0.6510 0.0643 0.8991 0.225 Uiso 0.882(10) 1 calc R . P B 2
C553 C 0.7376(9) 0.0134(6) 0.8868(4) 0.171(7) Uani 0.882(10) 1 d G U P B 2
H553 H 0.7274 -0.0199 0.8975 0.205 Uiso 0.882(10) 1 calc R . P B 2
C554 C 0.7980(7) 0.0121(5) 0.8702(5) 0.162(6) Uani 0.882(10) 1 d G U P B 2
H554 H 0.8290 -0.0221 0.8696 0.194 Uiso 0.882(10) 1 calc R . P B 2
C555 C 0.8130(6) 0.0609(7) 0.8545(5) 0.148(6) Uani 0.882(10) 1 d DG U P B 2
C556 C 0.8823(9) 0.0500(8) 0.8446(8) 0.173(7) Uani 0.882(10) 1 d D U P B 2
H55B H 0.8847 0.0889 0.8222 0.207 Uiso 0.882(10) 1 calc R . P B 2
H55C H 0.8930 0.0293 0.8234 0.207 Uiso 0.882(10) 1 calc R . P B 2
C557 C 0.9353(11) 0.0132(8) 0.8956(9) 0.191(8) Uani 0.882(10) 1 d D U P B 2
H55D H 0.9312 -0.0247 0.9193 0.229 Uiso 0.882(10) 1 calc R . P B 2
H55E H 0.9798 0.0035 0.8850 0.229 Uiso 0.882(10) 1 calc R . P B 2
C558 C 0.9305(14) 0.0428(11) 0.9255(9) 0.211(9) Uani 0.882(10) 1 d D U P B 2
H558 H 0.8916 0.0521 0.9408 0.253 Uiso 0.882(10) 1 calc R . P B 2
C559 C 0.9801(14) 0.0590(10) 0.9336(8) 0.194(8) Uani 0.882(10) 1 d D U P B 2
H559 H 1.0225 0.0418 0.9258 0.233 Uiso 0.882(10) 1 calc R . P B 2
C560 C 0.9717(12) 0.0991(11) 0.9526(8) 0.194(7) Uani 0.882(10) 1 d D U P B 2
H56B H 1.0011 0.0766 0.9881 0.232 Uiso 0.882(10) 1 calc R . P B 2
H56C H 0.9254 0.1132 0.9588 0.232 Uiso 0.882(10) 1 calc R . P B 2
C561 C 0.9858(9) 0.1539(9) 0.9165(6) 0.189(7) Uani 0.882(10) 1 d D U P B 2
H56D H 0.9578 0.1770 0.8803 0.227 Uiso 0.882(10) 1 calc R . P B 2
H56E H 0.9749 0.1800 0.9325 0.227 Uiso 0.882(10) 1 calc R . P B 2
C575 C 0.4042(11) 0.705(2) 0.7430(12) 0.142(5) Uani 0.33(2) 1 d D U P E 2
C576 C 0.3352(11) 0.730(2) 0.7305(14) 0.164(8) Uani 0.33(2) 1 d DG U P E 2
H576 H 0.3131 0.7628 0.6956 0.196 Uiso 0.33(2) 1 calc R . P E 2
C577 C 0.2985(15) 0.707(2) 0.7691(17) 0.149(12) Uani 0.33(2) 1 d G U P E 2
H577 H 0.2514 0.7242 0.7606 0.179 Uiso 0.33(2) 1 calc R . P E 2
C578 C 0.331(2) 0.659(2) 0.8201(15) 0.154(13) Uani 0.33(2) 1 d G U P E 2
H578 H 0.3058 0.6430 0.8465 0.184 Uiso 0.33(2) 1 calc R . P E 2
C579 C 0.400(2) 0.6334(16) 0.8326(10) 0.147(10) Uani 0.33(2) 1 d G U P E 2
H579 H 0.4219 0.6004 0.8675 0.176 Uiso 0.33(2) 1 calc R . P E 2
C580 C 0.4365(15) 0.6563(17) 0.7940(10) 0.146(10) Uani 0.33(2) 1 d DG U P E 2
C581 C 0.5141(19) 0.618(3) 0.8202(9) 0.181(9) Uani 0.33(2) 1 d D U P E 2
H58A H 0.5212 0.5774 0.8297 0.217 Uiso 0.33(2) 1 calc R . P E 2
H58B H 0.5363 0.6318 0.7886 0.217 Uiso 0.33(2) 1 calc R . P E 2
C582 C 0.561(3) 0.607(3) 0.866(3) 0.188(10) Uani 0.33(2) 1 d D U P E 2
H58C H 0.5521 0.5820 0.9019 0.226 Uiso 0.33(2) 1 calc R . P E 2
H58D H 0.6080 0.5873 0.8640 0.226 Uiso 0.33(2) 1 calc R . P E 2
C583 C 0.546(2) 0.667(2) 0.857(3) 0.191(9) Uani 0.33(2) 1 d D U P E 2
H583 H 0.5019 0.6977 0.8429 0.230 Uiso 0.33(2) 1 calc R . P E 2
C584 C 0.595(2) 0.677(2) 0.870(3) 0.187(9) Uani 0.33(2) 1 d D U P E 2
H584 H 0.5869 0.7074 0.8783 0.225 Uiso 0.33(2) 1 calc R . P E 2
C585 C 0.663(2) 0.639(3) 0.870(2) 0.179(10) Uani 0.33(2) 1 d D U P E 2
H58E H 0.6633 0.6077 0.8630 0.215 Uiso 0.33(2) 1 calc R . P E 2
H58F H 0.6918 0.6198 0.9053 0.215 Uiso 0.33(2) 1 calc R . P E 2
C586 C 0.6874(15) 0.682(3) 0.824(3) 0.154(7) Uani 0.33(2) 1 d D U P E 2
H58G H 0.6736 0.7174 0.8283 0.185 Uiso 0.33(2) 1 calc R . P E 2
H58H H 0.6602 0.6949 0.7902 0.185 Uiso 0.33(2) 1 calc R . P E 2
Cl06 Cl 0.72516(13) 0.56214(11) 0.43796(9) 0.0940(8) Uani 1 1 d . . . . .
F00A F 0.8902(3) 0.7051(3) 0.5971(3) 0.125(2) Uani 1 1 d . . . . .
F00E F 0.8343(4) 0.6483(3) 0.6401(3) 0.152(3) Uani 1 1 d . . . . .
F008 F 0.9302(4) 0.6098(3) 0.6152(3) 0.136(2) Uani 1 1 d . . . . .
F009 F 0.9306(3) 0.6297(3) 0.6827(3) 0.136(2) Uani 1 1 d . . . . .
B037 B 0.8944(8) 0.6482(7) 0.6343(7) 0.100(4) Uani 1 1 d . . . . .
F00B F 0.3592(3) 0.6707(3) 0.3846(3) 0.124(2) Uani 1 1 d . . . . .
F00Z F 0.3423(5) 0.7362(4) 0.2958(4) 0.163(3) Uani 1 1 d . . . . .
F03W F 0.4451(4) 0.6872(4) 0.3473(5) 0.220(5) Uani 1 1 d . . . . .
F016 F 0.3640(5) 0.7597(4) 0.3547(3) 0.178(3) Uani 1 1 d . . . . .
B17 B 0.3791(10) 0.7133(8) 0.3474(7) 0.116(5) Uani 1 1 d . . . . .
F00C F 1.0144(3) 0.6065(3) 0.3482(3) 0.127(2) Uani 1 1 d . . . . .
F00V F 0.9031(4) 0.6643(4) 0.3294(3) 0.163(3) Uani 1 1 d . . . . .
F00X F 0.9473(4) 0.6244(3) 0.2783(3) 0.147(3) Uani 1 1 d . . . . .
F01A F 0.9688(4) 0.6981(4) 0.2732(3) 0.151(3) Uani 1 1 d . . . . .
B14 B 0.9595(8) 0.6483(9) 0.3061(7) 0.117(5) Uani 1 1 d . . . . .
F00H F 0.4204(4) 0.9418(3) 0.5429(3) 0.137(2) Uani 1 1 d . . . . .
F00S F 0.4213(4) 1.0269(4) 0.4728(4) 0.152(3) Uani 1 1 d . . . . .
F007 F 0.3355(3) 1.0312(3) 0.5208(3) 0.132(2) Uani 1 1 d . . . . .
F012 F 0.3464(4) 0.9917(3) 0.4658(4) 0.157(3) Uani 1 1 d . . . . .
B06C B 0.3815(9) 0.9990(9) 0.4996(9) 0.126(6) Uani 1 1 d . . . . .
F1 F 0.7632(11) 0.3885(8) 0.9160(5) 0.342(6) Uani 1 1 d D U . . .
F2 F 0.7080(11) 0.3522(8) 0.9856(6) 0.359(6) Uani 1 1 d D U . . .
F3 F 0.6748(12) 0.3834(9) 0.8980(6) 0.371(6) Uani 1 1 d D U . . .
F7 F 0.7553(11) 0.3038(9) 0.9435(6) 0.360(6) Uani 1 1 d D U . . .
B54 B 0.7236(14) 0.3612(13) 0.9369(10) 0.358(5) Uani 1 1 d D U . . .
F01E F 0.5801(5) 0.3593(4) 0.4210(3) 0.169(3) Uani 1 1 d D U . . .
F01H F 0.5804(4) 0.3668(4) 0.3385(3) 0.160(3) Uani 1 1 d D U . . .
F02P F 0.6763(5) 0.3227(6) 0.3941(4) 0.222(4) Uani 1 1 d D U . . .
F015 F 0.6074(4) 0.2766(4) 0.4126(3) 0.161(3) Uani 1 1 d D U . . .
B075 B 0.6127(9) 0.3301(8) 0.3928(7) 0.156(5) Uani 1 1 d D U . . .
F4 F 0.4603(10) 1.0466(10) 0.0412(9) 0.434(6) Uiso 1 1 d D . . . .
F5 F 0.4481(10) 0.9628(8) 0.0792(9) 0.434(6) Uiso 1 1 d D . . . .
F10 F 0.3884(10) 1.0317(10) 0.0013(8) 0.434(6) Uiso 1 1 d D . . . .
F13 F 0.3682(10) 1.0432(10) 0.0741(9) 0.434(6) Uiso 1 1 d D . . . .
B16 B 0.4154(11) 1.0217(11) 0.0489(10) 0.434(6) Uiso 1 1 d D . . . .
F04J F 0.9977(5) 0.3205(4) 0.1316(4) 0.214(4) Uiso 1 1 d D . . . .
F04Z F 0.9434(5) 0.3813(5) 0.0465(4) 0.215(4) Uiso 1 1 d D . . . .
F05M F 0.8991(6) 0.3933(6) 0.1126(5) 0.256(5) Uiso 1 1 d D . . . .
F07Y F 0.9779(8) 0.4180(7) 0.0889(7) 0.353(9) Uiso 1 1 d D . . . .
B34 B 0.9564(11) 0.3773(9) 0.0944(8) 0.71(7) Uiso 1 1 d D . . . .
N06B N 1.0822(8) 0.5655(7) 0.1215(6) 0.181(5) Uiso 1 1 d . . . . .
C3AA C 1.0367(12) 0.5846(10) 0.0940(9) 0.196(8) Uiso 1 1 d . . . . .
C4AA C 0.9719(12) 0.6120(11) 0.0562(10) 0.260(10) Uiso 1 1 d . . . . .
H4AA H 0.9667 0.6506 0.0254 0.390 Uiso 1 1 calc GR . . . .
H4AB H 0.9346 0.6178 0.0757 0.390 Uiso 1 1 calc GR . . . .
H4AC H 0.9725 0.5854 0.0430 0.390 Uiso 1 1 calc GR . . . .
N06H N 0.8969(7) 0.6660(6) 0.1369(5) 0.162(4) Uiso 1 1 d . . . . .
C067 C 0.9267(7) 0.6870(6) 0.1420(5) 0.121(4) Uiso 1 1 d . . . . .
C076 C 0.9697(7) 0.7094(7) 0.1495(6) 0.150(5) Uiso 1 1 d . . . . .
H07A H 1.0096 0.6977 0.1341 0.225 Uiso 1 1 calc GR . . . .
H07B H 0.9824 0.6932 0.1883 0.225 Uiso 1 1 calc GR . . . .
H07C H 0.9473 0.7529 0.1314 0.225 Uiso 1 1 calc GR . . . .
N063 N 0.3534(7) 0.9055(6) 0.3113(6) 0.168(5) Uiso 1 1 d . . . . .
C05I C 0.3124(8) 0.8977(6) 0.2963(6) 0.137(5) Uiso 1 1 d . . . . .
C06Q C 0.2588(7) 0.8900(7) 0.2804(6) 0.147(5) Uiso 1 1 d . . . . .
N085 N 0.1905(9) 0.9277(8) 0.3927(7) 0.210(6) Uiso 1 1 d . . . . .
C07L C 0.2276(10) 0.9463(9) 0.3932(7) 0.177(7) Uiso 1 1 d . . . . .
C09C C 0.2701(9) 0.9745(9) 0.3886(8) 0.203(7) Uiso 1 1 d . . . . .
H09A H 0.2529 1.0138 0.3558 0.304 Uiso 1 1 calc GR . . . .
H09B H 0.3147 0.9502 0.3865 0.304 Uiso 1 1 calc GR . . . .
H09C H 0.2723 0.9791 0.4203 0.304 Uiso 1 1 calc GR . . . .
F08T F 1.0088(9) 0.0428(10) 0.6385(9) 0.294(5) Uiso 0.675(6) 1 d D U P F 1
F09O F 1.1042(10) 0.0401(10) 0.6119(8) 0.294(5) Uiso 0.675(6) 1 d D U P F 1
F18 F 1.0742(10) 0.0678(9) 0.6715(8) 0.294(5) Uiso 0.675(6) 1 d D U P F 1
F34 F 1.0980(12) -0.0257(9) 0.6959(9) 0.402(16) Uiso 0.675(6) 1 d D U P F 1
B09A B 1.0708(12) 0.0310(11) 0.6546(10) 0.294(5) Uiso 0.675(6) 1 d D U P F 1
F08U F 0.9557(19) -0.0830(15) 0.8223(13) 0.294(5) Uiso 0.325(6) 1 d D . P F 2
F09P F 0.9002(17) 0.0140(15) 0.7745(17) 0.294(5) Uiso 0.325(6) 1 d D . P F 2
F18A F 1.0034(15) -0.0284(18) 0.7640(16) 0.294(5) Uiso 0.325(6) 1 d D . P F 2
F34A F 0.9219(19) -0.0375(18) 0.7338(14) 0.294(5) Uiso 0.325(6) 1 d D . P F 2
B09B B 0.9454(16) -0.0347(14) 0.7737(13) 0.294(5) Uiso 0.325(6) 1 d D . P F 2
C1 C 0.9742(11) 0.5143(11) 0.5285(8) 0.200(6) Uiso 0.5 1 d D U P G -1
H1 H 0.9726 0.5170 0.5605 0.240 Uiso 0.5 1 calc R . P G -1
C8 C 0.9182(8) 0.5475(7) 0.4885(7) 0.201(6) Uiso 0.5 1 d DG U P G -1
C5AA C 0.9206(8) 0.5436(8) 0.4417(7) 0.199(6) Uiso 0.5 1 d DG U P G -1
H5AA H 0.8822 0.5663 0.4143 0.239 Uiso 0.5 1 calc R . P G -1
C2AA C 0.9790(11) 0.5064(11) 0.4350(9) 0.199(6) Uiso 0.5 1 d G U P G -1
H2AA H 0.9806 0.5037 0.4030 0.239 Uiso 0.5 1 calc R . P G -1
C1AA C 1.0351(9) 0.4732(11) 0.4750(12) 0.200(6) Uiso 0.5 1 d G U P G -1
H1AA H 1.0750 0.4477 0.4704 0.240 Uiso 0.5 1 calc R . P G -1
C0AA C 1.0327(9) 0.4771(13) 0.5218(11) 0.200(6) Uiso 0.5 1 d G U P G -1
H0AA H 1.0710 0.4544 0.5492 0.240 Uiso 0.5 1 calc R . P G -1
C0BA C 0.5480(9) 0.5244(10) 0.4544(8) 0.162(5) Uiso 0.5 1 d D U P H -1
C9AA C 0.5003(11) 0.5596(10) 0.4712(9) 0.161(5) Uiso 0.5 1 d DG U P H -1
H9AA H 0.4920 0.6003 0.4562 0.193 Uiso 0.5 1 calc R . P H -1
C7AA C 0.4646(12) 0.5352(12) 0.5100(10) 0.160(5) Uiso 0.5 1 d G U P H -1
H7AA H 0.4321 0.5593 0.5216 0.193 Uiso 0.5 1 calc R . P H -1
C8AA C 0.4767(13) 0.4757(13) 0.5320(10) 0.160(5) Uiso 0.5 1 d G U P H -1
H8AA H 0.4523 0.4590 0.5585 0.191 Uiso 0.5 1 calc R . P H -1
C1BA C 0.5244(13) 0.4405(10) 0.5152(10) 0.158(5) Uiso 0.5 1 d G U P H -1
H1BA H 0.5326 0.3998 0.5302 0.190 Uiso 0.5 1 calc R . P H -1
C6AA C 0.5600(10) 0.4649(10) 0.4763(9) 0.161(5) Uiso 0.5 1 d DG U P H -1
H6AA H 0.5926 0.4408 0.4648 0.193 Uiso 0.5 1 calc R . P H -1
C3BA C 0.5813(11) 0.5506(11) 0.4166(8) 0.171(6) Uiso 0.5 1 d D U P H -1
H3BA H 0.6133 0.5214 0.4082 0.256 Uiso 0.5 1 calc R . P H -1
H3BB H 0.5497 0.5838 0.3837 0.256 Uiso 0.5 1 calc R . P H -1
H3BC H 0.6051 0.5655 0.4307 0.256 Uiso 0.5 1 calc R . P H -1
C2BA C 0.8623(7) 0.5873(5) 0.4922(7) 0.215(7) Uiso 0.5 1 d D U P G -1
H2BA H 0.8283 0.6063 0.4605 0.322 Uiso 0.5 1 calc DR . P G -1
H2BB H 0.8459 0.5667 0.5251 0.322 Uiso 0.5 1 calc R . P G -1
H2BC H 0.8723 0.6177 0.4938 0.322 Uiso 0.5 1 calc R . P G -1

loop_
_atom_site_aniso_label
_atom_site_aniso_U_11
_atom_site_aniso_U_22
_atom_site_aniso_U_33
_atom_site_aniso_U_23
_atom_site_aniso_U_13
_atom_site_aniso_U_12
Co1 0.1055(11) 0.0853(10) 0.0811(10) -0.0534(8) 0.0189(8) -0.0174(8)
Co2 0.1260(13) 0.0752(11) 0.1207(13) -0.0504(10) 0.0354(11) -0.0168(9)
Co3 0.1198(12) 0.0978(11) 0.0597(9) -0.0354(8) 0.0156(8) -0.0115(9)
Co4 0.0982(11) 0.0795(10) 0.0840(10) -0.0510(8) 0.0220(8) -0.0142(8)
Co5 0.1126(11) 0.0755(10) 0.0679(9) -0.0330(8) 0.0138(8) -0.0145(8)
N1 0.099(7) 0.109(9) 0.104(7) -0.078(7) 0.031(6) -0.033(6)
N8 0.095(7) 0.087(7) 0.078(6) -0.052(5) 0.023(5) -0.015(6)
N17 0.113(8) 0.076(7) 0.089(7) -0.041(5) 0.019(6) -0.018(6)
N22 0.115(6) 0.095(5) 0.076(5) -0.044(4) 0.024(4) -0.021(4)
N31 0.125(8) 0.102(8) 0.064(6) -0.044(6) 0.018(6) -0.032(6)
N36 0.139(8) 0.109(6) 0.068(5) -0.041(5) 0.028(5) -0.022(5)
N61 0.117(8) 0.120(9) 0.076(7) -0.037(7) 0.009(7) -0.010(7)
N66 0.100(7) 0.097(7) 0.080(6) -0.038(6) 0.000(6) -0.010(6)
N75 0.097(6) 0.060(5) 0.074(6) -0.038(5) 0.017(5) -0.013(5)
N80 0.095(6) 0.068(6) 0.069(5) -0.037(5) 0.018(5) -0.013(5)
N89 0.101(7) 0.089(7) 0.079(6) -0.042(5) 0.018(6) -0.007(6)
N94 0.125(8) 0.090(7) 0.065(6) -0.041(6) 0.011(6) -0.025(6)
N119 0.134(8) 0.078(7) 0.092(7) -0.042(6) 0.009(6) -0.022(6)
N133 0.086(6) 0.072(6) 0.070(5) -0.045(5) 0.012(5) -0.010(5)
N138 0.101(7) 0.080(6) 0.069(5) -0.049(5) 0.023(5) -0.021(5)
N147 0.129(9) 0.098(8) 0.109(8) -0.064(7) 0.020(6) -0.013(7)
N152 0.135(9) 0.085(7) 0.141(10) -0.041(7) 0.025(8) -0.028(7)
C151 0.128(11) 0.117(12) 0.105(10) -0.060(9) 0.034(9) -0.003(9)
C156 0.175(14) 0.101(11) 0.150(13) -0.095(11) 0.005(11) -0.001(10)
C155 0.169(15) 0.099(11) 0.164(16) -0.056(11) 0.000(12) -0.041(10)
C154 0.144(12) 0.090(10) 0.142(13) -0.056(10) 0.017(10) -0.033(9)
C153 0.160(13) 0.107(11) 0.117(11) -0.059(10) 0.013(10) -0.013(10)
N178 0.166(8) 0.088(7) 0.159(8) -0.064(6) 0.068(7) -0.044(6)
N183 0.143(11) 0.077(8) 0.134(10) -0.030(8) 0.011(9) -0.013(7)
N192 0.127(8) 0.098(7) 0.087(8) -0.049(6) 0.031(6) -0.036(7)
N197 0.102(7) 0.104(7) 0.063(6) -0.050(5) 0.022(5) -0.023(6)
N206 0.105(7) 0.091(6) 0.087(6) -0.058(5) 0.004(6) -0.016(6)
N211 0.093(7) 0.087(6) 0.105(8) -0.061(6) 0.023(6) -0.015(6)
N236 0.108(8) 0.085(7) 0.123(9) -0.072(7) 0.029(7) -0.031(7)
N241 0.092(6) 0.076(7) 0.089(7) -0.051(7) 0.021(5) -0.019(5)
N250 0.092(6) 0.076(6) 0.067(5) -0.040(5) 0.015(5) -0.011(5)
N255 0.103(7) 0.087(6) 0.068(6) -0.039(6) 0.024(5) -0.026(5)
N264 0.110(7) 0.098(7) 0.085(7) -0.062(7) 0.034(6) -0.039(6)
N269 0.119(7) 0.073(7) 0.073(6) -0.042(6) 0.023(5) -0.015(6)
C2 0.128(10) 0.128(10) 0.103(9) -0.087(8) 0.049(8) -0.053(9)
C3 0.154(12) 0.136(13) 0.153(12) -0.108(11) 0.069(10) -0.069(11)
C4 0.126(11) 0.138(14) 0.187(15) -0.124(13) 0.063(11) -0.034(10)
C5 0.139(11) 0.100(10) 0.125(10) -0.066(8) 0.056(9) -0.043(9)
C6 0.103(9) 0.076(9) 0.094(8) -0.051(7) 0.017(7) -0.016(7)
C7 0.092(9) 0.091(10) 0.087(8) -0.056(8) 0.007(7) -0.006(8)
C9 0.118(10) 0.065(8) 0.093(8) -0.051(7) 0.017(7) -0.006(7)
C10 0.087(8) 0.084(9) 0.117(9) -0.064(8) 0.011(7) -0.007(7)
C11 0.096(9) 0.081(8) 0.128(10) -0.061(8) 0.022(8) -0.016(8)
C12 0.108(10) 0.067(9) 0.121(10) -0.056(8) 0.000(8) -0.004(7)
C13 0.117(9) 0.077(8) 0.122(9) -0.063(7) 0.030(8) -0.023(7)
C14 0.113(9) 0.082(8) 0.118(9) -0.053(7) 0.041(8) -0.025(7)
C15 0.087(8) 0.073(8) 0.100(8) -0.046(7) 0.022(7) -0.007(7)
C16 0.098(9) 0.083(9) 0.138(11) -0.066(9) 0.037(9) -0.024(8)
C18 0.106(9) 0.054(7) 0.099(8) -0.045(7) 0.031(7) -0.015(7)
C19 0.125(11) 0.109(12) 0.108(10) -0.071(10) 0.024(8) -0.042(10)
C20 0.113(11) 0.057(8) 0.143(12) -0.043(8) 0.066(9) -0.014(7)
C21 0.099(6) 0.087(5) 0.080(5) -0.045(4) 0.028(4) -0.026(4)
C23 0.114(6) 0.091(5) 0.080(6) -0.046(5) 0.028(4) -0.022(5)
C24 0.104(6) 0.094(5) 0.091(6) -0.052(5) 0.021(5) -0.016(5)
C25 0.093(6) 0.091(5) 0.084(6) -0.051(5) 0.030(4) -0.022(4)
C26 0.098(6) 0.087(5) 0.078(5) -0.044(4) 0.028(4) -0.027(4)
C27 0.132(11) 0.082(8) 0.136(11) -0.048(8) 0.052(9) -0.025(8)
C28 0.115(9) 0.113(10) 0.112(9) -0.065(8) 0.026(8) -0.027(8)
C29 0.114(10) 0.107(11) 0.071(8) -0.041(8) 0.012(7) -0.015(9)
C30 0.123(10) 0.090(9) 0.075(8) -0.037(7) 0.016(7) -0.031(8)
C32 0.157(12) 0.104(11) 0.063(7) -0.037(8) 0.028(8) -0.039(10)
C33 0.186(14) 0.082(10) 0.101(10) -0.038(8) 0.046(10) -0.011(10)
C34 0.150(13) 0.104(12) 0.109(11) -0.047(10) 0.034(10) -0.011(9)
C35 0.130(8) 0.105(7) 0.072(7) -0.040(6) 0.023(6) -0.024(6)
C37 0.138(8) 0.121(8) 0.067(6) -0.048(6) 0.024(6) -0.033(6)
C38 0.150(8) 0.132(8) 0.076(6) -0.057(6) 0.033(6) -0.047(7)
C39 0.161(10) 0.138(8) 0.093(8) -0.064(7) 0.044(7) -0.053(7)
C40 0.174(10) 0.107(8) 0.093(8) -0.049(6) 0.056(7) -0.036(7)
C41 0.146(8) 0.151(9) 0.078(6) -0.057(7) 0.030(6) -0.045(7)
C42 0.191(11) 0.235(15) 0.147(11) -0.127(12) 0.076(9) -0.106(11)
C43 0.219(12) 0.293(18) 0.184(14) -0.166(15) 0.106(11) -0.141(13)
C44 0.165(10) 0.222(14) 0.135(10) -0.108(11) 0.053(9) -0.077(10)
C45 0.158(9) 0.202(13) 0.113(9) -0.095(9) 0.047(7) -0.066(8)
C46 0.132(7) 0.146(8) 0.078(6) -0.057(6) 0.018(5) -0.030(6)
C59 0.147(12) 0.139(12) 0.086(10) -0.047(9) 0.044(9) -0.025(10)
C60 0.157(14) 0.122(11) 0.084(9) -0.060(9) 0.034(9) -0.023(10)
C62 0.117(11) 0.140(12) 0.073(8) -0.059(8) 0.015(8) -0.029(9)
C63 0.138(14) 0.193(16) 0.129(12) -0.105(12) 0.018(10) -0.042(12)
C64 0.159(15) 0.212(19) 0.122(12) -0.098(14) 0.021(12) -0.074(14)
C65 0.123(11) 0.132(11) 0.074(8) -0.059(8) -0.001(8) -0.023(10)
C67 0.111(10) 0.092(9) 0.068(7) -0.037(6) 0.022(7) -0.019(8)
C68 0.105(10) 0.107(9) 0.068(7) -0.041(7) 0.012(7) -0.020(8)
C69 0.145(14) 0.118(11) 0.095(9) -0.062(9) 0.029(9) -0.032(10)
C70 0.133(12) 0.133(12) 0.108(11) -0.076(10) 0.018(10) -0.019(10)
C71 0.127(11) 0.117(10) 0.081(8) -0.038(8) 0.044(8) -0.013(8)
C72 0.106(9) 0.096(9) 0.088(8) -0.029(7) 0.015(7) -0.026(7)
C73 0.078(7) 0.100(9) 0.073(7) -0.035(7) 0.010(6) -0.023(7)
C74 0.112(9) 0.074(8) 0.063(7) -0.036(6) 0.011(6) -0.016(7)
C76 0.088(7) 0.060(7) 0.088(8) -0.043(6) 0.006(6) -0.010(6)
C77 0.080(7) 0.080(8) 0.076(7) -0.045(6) 0.013(6) -0.003(6)
C78 0.092(8) 0.074(7) 0.085(8) -0.033(7) 0.007(7) -0.007(6)
C79 0.080(7) 0.073(8) 0.078(7) -0.041(6) 0.022(6) -0.020(6)
C81 0.111(9) 0.073(7) 0.083(8) -0.034(7) 0.011(7) -0.027(7)
C82 0.101(8) 0.102(9) 0.062(7) -0.045(7) 0.016(6) -0.037(7)
C83 0.107(9) 0.120(11) 0.069(8) -0.048(8) 0.023(7) -0.036(8)
C84 0.109(9) 0.086(8) 0.082(8) -0.050(7) 0.007(7) -0.005(7)
C85 0.112(9) 0.137(12) 0.098(9) -0.064(9) 0.032(8) -0.037(9)
C86 0.136(11) 0.122(11) 0.108(10) -0.071(9) 0.052(9) -0.063(9)
C87 0.134(11) 0.104(10) 0.072(8) -0.039(8) 0.014(8) -0.037(9)
C88 0.098(9) 0.077(7) 0.090(8) -0.035(7) 0.018(7) -0.034(7)
C90 0.099(9) 0.097(9) 0.085(8) -0.045(8) 0.008(7) -0.018(8)
C91 0.135(11) 0.103(9) 0.096(9) -0.055(8) 0.024(9) -0.027(8)
C92 0.172(14) 0.112(11) 0.087(9) -0.055(8) 0.021(10) -0.050(11)
C93 0.113(10) 0.108(11) 0.084(8) -0.046(8) 0.010(8) -0.017(9)
C95 0.158(12) 0.062(8) 0.074(8) -0.017(7) 0.001(8) -0.023(8)
C96 0.142(11) 0.079(9) 0.107(10) -0.037(9) 0.002(9) -0.016(9)
C97 0.168(14) 0.099(11) 0.116(12) -0.039(10) -0.007(11) 0.001(10)
C98 0.145(12) 0.095(10) 0.118(11) -0.048(9) 0.002(10) 0.010(9)
C117 0.160(13) 0.122(12) 0.089(10) -0.017(10) 0.023(9) -0.054(10)
C118 0.118(10) 0.103(10) 0.106(11) -0.055(9) -0.002(8) -0.016(8)
C120 0.135(10) 0.086(9) 0.086(9) -0.039(8) 0.022(7) -0.030(8)
C121 0.235(17) 0.128(12) 0.109(12) -0.069(10) 0.084(11) -0.094(13)
C122 0.25(2) 0.173(17) 0.075(10) -0.059(11) 0.062(11) -0.085(15)
C126 0.091(8) 0.098(9) 0.076(8) -0.044(7) 0.001(6) -0.001(7)
C125 0.110(9) 0.081(8) 0.083(8) -0.042(7) 0.009(6) -0.015(7)
N124 0.091(6) 0.094(7) 0.074(6) -0.046(5) 0.011(5) -0.006(5)
C123 0.123(9) 0.084(9) 0.077(8) -0.040(7) 0.025(7) -0.021(7)
C128 0.151(11) 0.107(10) 0.084(8) -0.053(8) 0.035(8) -0.031(9)
C127 0.143(11) 0.089(9) 0.100(10) -0.054(8) 0.019(8) -0.014(8)
C129 0.107(9) 0.084(8) 0.101(9) -0.046(7) 0.007(7) -0.017(7)
C130 0.099(9) 0.074(7) 0.100(9) -0.039(7) 0.023(7) -0.017(7)
C131 0.094(9) 0.072(7) 0.093(8) -0.045(7) 0.006(7) -0.009(7)
C132 0.115(9) 0.070(7) 0.085(7) -0.051(6) 0.021(7) -0.019(7)
C134 0.103(8) 0.071(7) 0.067(7) -0.041(6) 0.027(6) -0.023(6)
C135 0.132(10) 0.082(8) 0.078(7) -0.054(7) 0.038(8) -0.042(8)
C136 0.090(8) 0.071(7) 0.104(9) -0.049(7) -0.001(7) 0.011(6)
C137 0.121(10) 0.066(7) 0.073(7) -0.040(6) 0.019(7) -0.025(7)
C139 0.093(9) 0.089(8) 0.092(8) -0.053(7) 0.013(7) -0.013(7)
C140 0.086(8) 0.079(7) 0.083(8) -0.034(6) 0.003(6) -0.024(6)
C141 0.112(9) 0.107(9) 0.071(7) -0.056(7) 0.024(7) -0.034(8)
C142 0.099(9) 0.082(8) 0.082(8) -0.046(6) 0.022(7) -0.028(7)
C143 0.110(10) 0.125(11) 0.111(9) -0.066(8) 0.021(8) -0.046(9)
C144 0.104(10) 0.137(13) 0.110(10) -0.063(9) 0.018(8) -0.017(10)
C145 0.094(9) 0.082(9) 0.097(10) -0.039(8) 0.010(8) 0.003(7)
C146 0.113(10) 0.083(9) 0.117(11) -0.045(8) 0.017(9) -0.031(8)
C148 0.096(9) 0.087(9) 0.121(11) -0.057(9) 0.018(8) -0.004(7)
C149 0.127(12) 0.096(10) 0.124(12) -0.067(9) 0.007(9) 0.006(9)
C150 0.113(11) 0.101(11) 0.120(11) -0.050(10) 0.011(9) 0.007(9)
C172 0.163(12) 0.168(15) 0.233(17) -0.105(14) 0.020(10) -0.002(10)
C171 0.156(10) 0.128(12) 0.202(15) -0.089(12) 0.032(9) -0.001(9)
C170 0.160(10) 0.118(12) 0.195(13) -0.085(10) 0.029(9) -0.007(9)
C175 0.170(9) 0.095(9) 0.169(12) -0.058(9) 0.033(7) -0.008(7)
C174 0.178(10) 0.127(12) 0.193(13) -0.080(11) 0.021(9) 0.002(9)
C173 0.177(11) 0.21(2) 0.248(18) -0.137(16) 0.016(10) 0.008(10)
C176 0.182(9) 0.086(8) 0.169(10) -0.058(7) 0.044(7) -0.011(7)
C177 0.166(9) 0.074(7) 0.166(10) -0.058(7) 0.052(7) -0.029(6)
C179 0.186(12) 0.076(8) 0.145(9) -0.025(7) 0.055(8) 0.003(8)
C180 0.236(13) 0.132(13) 0.155(10) -0.027(8) 0.046(9) 0.050(10)
C181 0.224(13) 0.153(14) 0.164(10) -0.034(9) 0.046(9) 0.058(11)
C182 0.135(12) 0.076(9) 0.163(15) -0.045(10) 0.076(12) -0.011(9)
C184 0.132(11) 0.097(10) 0.123(11) -0.066(9) 0.034(9) -0.035(9)
C185 0.158(13) 0.093(10) 0.109(11) -0.036(9) 0.026(11) -0.033(10)
C186 0.147(13) 0.127(12) 0.106(12) -0.029(10) 0.036(10) -0.005(11)
C187 0.174(16) 0.120(12) 0.114(12) -0.006(10) 0.047(12) 0.011(11)
C188 0.124(10) 0.120(10) 0.095(9) -0.057(8) 0.022(7) -0.008(9)
C189 0.136(11) 0.116(10) 0.084(8) -0.050(8) 0.026(8) -0.034(9)
C190 0.099(9) 0.084(9) 0.105(11) -0.039(8) 0.026(8) -0.024(7)
C191 0.101(9) 0.108(10) 0.066(7) -0.047(8) 0.016(6) -0.016(7)
C193 0.082(7) 0.087(8) 0.062(8) -0.038(7) 0.028(6) -0.013(6)
C194 0.093(8) 0.079(8) 0.069(7) -0.031(6) 0.031(6) -0.019(6)
C195 0.082(8) 0.108(9) 0.081(9) -0.056(8) 0.019(6) -0.017(7)
C196 0.084(8) 0.085(8) 0.065(8) -0.035(7) 0.016(6) -0.011(6)
C198 0.104(9) 0.106(10) 0.073(9) -0.050(8) 0.003(6) -0.013(7)
C199 0.095(8) 0.102(9) 0.067(8) -0.052(8) 0.003(6) 0.002(7)
C200 0.079(7) 0.087(9) 0.071(8) -0.030(6) 0.014(6) -0.008(6)
C201 0.091(8) 0.094(9) 0.077(9) -0.049(8) 0.020(6) -0.016(7)
C202 0.111(9) 0.111(9) 0.096(8) -0.069(8) 0.020(7) -0.025(8)
C203 0.112(10) 0.121(10) 0.084(8) -0.056(7) 0.020(7) -0.026(8)
C204 0.095(9) 0.092(9) 0.113(10) -0.051(8) 0.021(8) -0.013(7)
C205 0.100(9) 0.083(8) 0.098(9) -0.053(7) 0.003(8) 0.006(7)
C207 0.093(9) 0.091(8) 0.078(8) -0.054(7) 0.015(7) -0.008(7)
C208 0.099(9) 0.116(9) 0.092(9) -0.070(8) 0.021(7) -0.011(8)
C209 0.109(10) 0.141(11) 0.078(8) -0.071(8) 0.025(7) -0.020(9)
C210 0.119(10) 0.095(8) 0.090(9) -0.067(7) 0.030(8) -0.029(8)
C212 0.115(10) 0.101(9) 0.098(8) -0.063(8) 0.024(8) -0.027(8)
C213 0.084(8) 0.119(10) 0.116(10) -0.075(9) 0.021(7) -0.023(7)
C214 0.135(12) 0.152(12) 0.104(10) -0.092(9) 0.038(9) -0.017(10)
C215 0.085(8) 0.140(11) 0.097(9) -0.075(8) 0.009(7) -0.005(8)
C217 0.102(6) 0.105(6) 0.131(7) -0.083(5) 0.019(5) -0.013(4)
C216 0.101(6) 0.101(5) 0.148(8) -0.085(5) 0.023(5) -0.010(4)
C221 0.105(6) 0.102(6) 0.159(8) -0.078(5) 0.018(5) -0.011(4)
C220 0.106(6) 0.106(6) 0.162(8) -0.076(6) 0.019(5) -0.012(4)
C219 0.104(6) 0.108(6) 0.137(8) -0.081(5) 0.017(5) -0.011(4)
C218 0.104(6) 0.112(6) 0.140(8) -0.079(6) 0.019(5) -0.014(4)
C234 0.100(10) 0.098(11) 0.185(15) -0.088(12) 0.027(10) -0.025(9)
C235 0.112(10) 0.097(12) 0.140(11) -0.078(10) 0.034(9) -0.023(8)
C237 0.111(10) 0.062(9) 0.102(10) -0.039(8) 0.004(8) -0.004(8)
C238 0.112(11) 0.123(16) 0.210(18) -0.110(16) 0.024(11) -0.033(10)
C239 0.145(14) 0.082(10) 0.164(16) -0.053(11) 0.038(13) -0.013(11)
C240 0.122(10) 0.059(8) 0.077(9) -0.034(8) 0.024(8) -0.008(7)
C242 0.084(8) 0.093(9) 0.080(9) -0.045(7) 0.019(7) 0.000(7)
C243 0.091(8) 0.085(9) 0.094(9) -0.055(8) 0.015(7) -0.008(7)
C244 0.132(10) 0.099(11) 0.093(9) -0.057(10) 0.026(8) -0.036(9)
C245 0.121(10) 0.066(8) 0.087(10) -0.027(7) 0.010(8) -0.003(7)
C246 0.094(8) 0.101(8) 0.085(7) -0.059(7) 0.032(6) -0.017(7)
C247 0.084(8) 0.094(8) 0.103(8) -0.058(7) 0.009(6) -0.016(6)
C248 0.085(8) 0.089(8) 0.067(7) -0.046(7) 0.012(6) -0.025(7)
C249 0.099(9) 0.064(7) 0.065(7) -0.029(6) 0.000(6) -0.010(6)
C251 0.069(7) 0.074(7) 0.078(7) -0.047(7) 0.005(6) -0.003(6)
C252 0.101(9) 0.067(7) 0.062(7) -0.028(6) 0.030(6) -0.017(6)
C253 0.097(8) 0.082(8) 0.063(7) -0.037(6) 0.028(7) -0.027(7)
C254 0.101(9) 0.070(7) 0.054(6) -0.035(6) 0.016(6) -0.018(7)
C256 0.131(10) 0.063(7) 0.066(7) -0.029(6) 0.024(8) -0.017(8)
C257 0.107(9) 0.088(8) 0.079(8) -0.055(7) 0.036(7) -0.037(8)
C258 0.095(8) 0.087(8) 0.083(8) -0.051(7) 0.034(6) -0.024(6)
C259 0.099(8) 0.060(7) 0.070(6) -0.032(6) 0.016(7) -0.007(6)
C260 0.106(9) 0.095(8) 0.097(8) -0.054(7) 0.032(7) -0.026(7)
C261 0.114(9) 0.098(9) 0.115(9) -0.062(8) 0.049(7) -0.035(7)
C262 0.115(9) 0.097(10) 0.089(9) -0.061(9) 0.048(8) -0.042(8)
C263 0.118(9) 0.079(9) 0.085(8) -0.046(7) 0.039(7) -0.030(7)
C265 0.113(9) 0.071(8) 0.077(9) -0.037(8) 0.026(7) -0.021(7)
C266 0.144(12) 0.108(12) 0.087(9) -0.044(9) 0.034(8) -0.047(9)
C267 0.132(11) 0.105(10) 0.115(12) -0.052(10) 0.050(9) -0.056(9)
C268 0.113(9) 0.099(10) 0.077(9) -0.062(9) 0.026(7) -0.026(8)
C270 0.138(10) 0.091(9) 0.096(10) -0.068(8) 0.024(8) -0.036(8)
C271 0.109(9) 0.123(11) 0.075(8) -0.070(9) 0.013(7) -0.021(8)
C272 0.152(12) 0.085(10) 0.068(8) -0.031(8) 0.004(8) -0.015(9)
C273 0.133(10) 0.101(9) 0.087(10) -0.058(9) 0.024(8) -0.046(9)
C274 0.144(7) 0.136(8) 0.070(7) -0.063(7) 0.017(6) -0.041(6)
C275 0.145(7) 0.179(10) 0.138(11) -0.111(9) 0.021(7) -0.046(7)
C276 0.166(8) 0.208(12) 0.150(12) -0.126(10) 0.030(7) -0.069(7)
C277 0.170(8) 0.196(12) 0.128(10) -0.113(10) 0.038(7) -0.071(8)
C278 0.172(8) 0.183(10) 0.130(11) -0.108(9) 0.036(7) -0.069(8)
C279 0.154(7) 0.164(9) 0.128(9) -0.104(8) 0.031(6) -0.050(6)
C562 0.193(10) 0.116(11) 0.107(8) -0.029(8) -0.023(8) -0.042(9)
C563 0.218(12) 0.181(16) 0.115(9) -0.046(10) -0.028(9) -0.064(12)
C564 0.216(13) 0.188(17) 0.126(11) -0.045(11) -0.023(10) -0.067(12)
C565 0.197(12) 0.157(14) 0.130(10) -0.028(10) -0.030(9) -0.054(10)
C566 0.185(11) 0.128(12) 0.122(9) -0.029(9) -0.024(8) -0.038(9)
C567 0.168(10) 0.094(10) 0.093(8) -0.012(7) -0.035(8) -0.020(8)
C47 0.152(10) 0.158(11) 0.104(10) -0.069(8) 0.017(7) -0.039(8)
C48 0.148(9) 0.152(13) 0.110(9) -0.060(9) 0.009(7) -0.037(8)
C49 0.154(10) 0.161(12) 0.107(10) -0.057(9) 0.007(8) -0.026(9)
C50 0.162(10) 0.184(14) 0.104(11) -0.037(10) 0.006(9) -0.029(10)
C51 0.156(11) 0.176(13) 0.125(11) -0.039(10) 0.009(9) -0.039(9)
C52 0.141(12) 0.198(12) 0.132(11) -0.040(9) -0.004(9) -0.044(10)
C53 0.129(5) 0.206(7) 0.091(5) -0.047(5) 0.014(4) -0.054(5)
C58 0.128(5) 0.206(7) 0.091(5) -0.048(5) 0.014(4) -0.054(5)
C57 0.129(5) 0.206(7) 0.091(5) -0.048(5) 0.014(4) -0.054(5)
C56 0.129(5) 0.207(7) 0.092(5) -0.048(5) 0.014(4) -0.053(5)
C55 0.129(5) 0.207(7) 0.092(5) -0.047(5) 0.014(4) -0.053(5)
C54 0.129(5) 0.207(7) 0.092(5) -0.047(5) 0.014(4) -0.054(5)
C105 0.206(12) 0.17(2) 0.123(15) -0.054(14) -0.010(11) -0.057(11)
C106 0.233(17) 0.18(2) 0.129(15) -0.055(14) 0.002(13) -0.075(15)
C107 0.237(18) 0.181(18) 0.13(2) -0.054(14) 0.002(15) -0.078(15)
C108 0.233(19) 0.179(17) 0.140(18) -0.054(14) -0.008(15) -0.074(15)
C109 0.22(2) 0.16(2) 0.148(17) -0.052(15) -0.013(15) -0.055(17)
C110 0.202(15) 0.142(18) 0.151(17) -0.048(14) -0.006(13) -0.063(14)
C111 0.199(14) 0.135(13) 0.119(17) -0.028(12) 0.003(13) -0.072(12)
C112 0.207(16) 0.137(13) 0.113(19) -0.025(12) 0.001(15) -0.077(12)
C113 0.211(17) 0.137(14) 0.12(2) -0.020(13) -0.005(16) -0.079(13)
C114 0.205(16) 0.133(14) 0.125(18) -0.016(14) 0.000(14) -0.081(13)
C115 0.191(15) 0.133(14) 0.12(2) -0.019(13) 0.009(14) -0.078(12)
C116 0.190(14) 0.132(13) 0.117(19) -0.022(12) 0.012(14) -0.077(12)
C158 0.170(15) 0.111(12) 0.167(14) -0.075(11) 0.024(13) -0.054(12)
C159 0.163(15) 0.115(12) 0.189(15) -0.088(11) 0.041(12) -0.053(11)
C160 0.176(16) 0.178(17) 0.200(17) -0.078(14) 0.032(14) -0.052(14)
C161 0.199(17) 0.185(16) 0.167(16) -0.081(13) 0.051(14) -0.083(14)
C162 0.219(18) 0.207(17) 0.131(14) -0.071(13) 0.026(14) -0.091(15)
C163 0.203(15) 0.158(14) 0.127(13) -0.067(11) 0.046(12) -0.104(12)
C164 0.23(2) 0.20(2) 0.165(18) -0.063(18) 0.018(18) -0.131(18)
C165 0.21(2) 0.210(19) 0.22(2) -0.06(2) 0.030(18) -0.101(17)
C166 0.18(2) 0.189(16) 0.30(2) -0.096(17) 0.062(18) -0.064(16)
C167 0.23(2) 0.144(16) 0.33(2) -0.059(17) 0.10(2) -0.044(16)
C168 0.198(18) 0.144(15) 0.30(2) -0.119(16) 0.152(16) -0.022(14)
C169 0.152(16) 0.152(16) 0.30(2) -0.149(16) 0.101(15) -0.057(13)
C222 0.143(11) 0.142(12) 0.205(15) -0.091(10) 0.041(10) -0.047(9)
C223 0.191(12) 0.191(13) 0.274(19) -0.141(12) 0.042(12) -0.072(11)
C224 0.208(13) 0.208(15) 0.304(19) -0.128(14) 0.032(13) -0.086(11)
C225 0.210(13) 0.200(15) 0.290(19) -0.146(14) 0.060(12) -0.085(11)
C226 0.209(12) 0.182(14) 0.256(17) -0.169(13) 0.068(11) -0.084(11)
C227 0.164(11) 0.178(16) 0.244(18) -0.143(14) 0.036(10) -0.054(10)
C229 0.163(12) 0.145(14) 0.155(18) -0.103(14) 0.015(11) -0.055(11)
C228 0.148(10) 0.121(12) 0.140(15) -0.086(12) 0.008(9) -0.036(8)
C233 0.126(11) 0.113(13) 0.128(15) -0.075(12) 0.020(10) -0.039(9)
C232 0.120(11) 0.193(17) 0.24(2) -0.168(18) 0.026(12) -0.041(10)
C231 0.148(13) 0.222(18) 0.21(2) -0.169(18) 0.047(12) -0.073(11)
C230 0.161(13) 0.210(19) 0.21(2) -0.163(18) 0.027(12) -0.067(11)
C280 0.194(17) 0.147(16) 0.199(18) -0.143(14) 0.049(14) -0.056(13)
C281 0.171(14) 0.198(16) 0.141(13) -0.124(12) 0.084(12) -0.087(12)
C282 0.215(17) 0.237(18) 0.157(13) -0.152(13) 0.032(14) -0.083(16)
C283 0.189(17) 0.24(2) 0.152(14) -0.135(15) 0.057(14) -0.082(15)
C284 0.194(17) 0.272(19) 0.153(14) -0.135(14) 0.062(14) -0.088(15)
C285 0.22(2) 0.28(2) 0.136(16) -0.129(15) 0.044(16) -0.079(19)
C286 0.23(4) 0.37(6) 0.17(3) -0.19(3) 0.07(3) -0.17(4)
C291 0.189(10) 0.181(11) 0.147(10) -0.138(9) 0.083(8) -0.094(9)
C290 0.185(11) 0.206(13) 0.154(13) -0.124(11) 0.083(9) -0.093(10)
C289 0.16(2) 0.28(4) 0.21(3) -0.15(3) 0.09(2) -0.12(3)
C288 0.18(3) 0.20(3) 0.14(2) -0.11(2) 0.07(2) -0.10(2)
C287 0.16(3) 0.27(4) 0.22(3) -0.14(3) 0.12(3) -0.12(3)
C47A 0.141(9) 0.157(11) 0.085(12) -0.061(9) 0.020(7) -0.039(8)
C48A 0.142(9) 0.165(12) 0.111(13) -0.047(10) 0.011(9) -0.042(8)
C49A 0.146(9) 0.172(14) 0.111(13) -0.040(11) 0.006(8) -0.049(8)
C50A 0.149(10) 0.181(15) 0.115(15) -0.041(12) 0.009(10) -0.047(10)
C51A 0.137(10) 0.186(14) 0.124(15) -0.048(12) 0.009(10) -0.046(10)
C52A 0.132(9) 0.202(12) 0.116(14) -0.050(10) 0.003(9) -0.048(9)
C58A 0.129(5) 0.206(7) 0.091(5) -0.048(5) 0.014(4) -0.054(5)
C53A 0.129(5) 0.206(7) 0.091(5) -0.047(5) 0.014(4) -0.054(5)
C54A 0.129(5) 0.207(7) 0.092(5) -0.047(5) 0.014(4) -0.054(5)
C55A 0.129(5) 0.207(7) 0.092(5) -0.047(5) 0.014(4) -0.054(5)
C56A 0.129(5) 0.207(7) 0.092(5) -0.047(5) 0.014(4) -0.054(5)
C57A 0.129(5) 0.206(7) 0.091(5) -0.048(5) 0.014(4) -0.054(5)
C501 0.18(2) 0.14(2) 0.17(2) -0.060(18) 0.03(2) -0.067(19)
C502 0.18(2) 0.14(2) 0.18(2) -0.090(19) 0.02(2) -0.07(2)
C503 0.22(3) 0.18(3) 0.16(3) -0.08(3) -0.01(3) -0.06(3)
C504 0.21(2) 0.18(2) 0.18(2) -0.09(2) 0.03(2) -0.07(2)
C505 0.20(2) 0.189(19) 0.147(19) -0.082(17) 0.025(19) -0.072(18)
C506 0.189(17) 0.166(17) 0.161(17) -0.075(15) 0.033(16) -0.075(16)
C507 0.19(4) 0.24(4) 0.25(4) -0.05(4) 0.06(4) -0.07(4)
C508 0.21(3) 0.22(2) 0.25(3) -0.07(2) 0.04(2) -0.08(2)
C509 0.21(3) 0.16(2) 0.25(3) -0.12(2) 0.06(2) -0.07(2)
C510 0.18(2) 0.135(19) 0.27(2) -0.138(19) 0.11(2) -0.04(2)
C511 0.19(2) 0.16(2) 0.31(2) -0.10(2) 0.13(2) -0.02(2)
C512 0.18(3) 0.16(2) 0.30(3) -0.12(3) 0.12(2) -0.03(2)
C521 0.21(3) 0.17(4) 0.35(3) -0.17(3) 0.05(2) -0.06(4)
C522 0.18(3) 0.11(3) 0.34(3) -0.14(2) 0.03(2) -0.02(2)
C523 0.19(3) 0.15(4) 0.36(3) -0.18(2) 0.05(2) -0.04(3)
C524 0.19(3) 0.17(4) 0.37(3) -0.19(3) 0.05(2) -0.04(3)
C525 0.25(4) 0.30(6) 0.40(3) -0.25(3) 0.10(3) -0.14(4)
C526 0.23(2) 0.24(3) 0.37(3) -0.21(2) 0.070(18) -0.10(2)
C527 0.201(15) 0.220(17) 0.34(2) -0.180(16) 0.041(14) -0.072(12)
C528 0.198(13) 0.215(18) 0.312(19) -0.168(16) 0.029(13) -0.072(12)
C529 0.185(12) 0.193(15) 0.280(19) -0.154(14) 0.049(12) -0.080(11)
C530 0.188(13) 0.184(13) 0.273(17) -0.134(12) 0.044(13) -0.083(11)
C531 0.162(13) 0.170(14) 0.235(15) -0.124(11) 0.030(10) -0.061(12)
C532 0.127(10) 0.129(11) 0.205(13) -0.094(9) 0.030(8) -0.036(9)
C550 0.174(14) 0.119(11) 0.116(10) -0.026(9) 0.019(10) -0.084(11)
C551 0.177(13) 0.128(12) 0.118(12) -0.011(9) 0.037(10) -0.074(10)
C552 0.207(15) 0.140(14) 0.120(12) -0.005(12) 0.018(12) -0.061(13)
C553 0.205(16) 0.139(13) 0.117(11) -0.008(10) 0.011(12) -0.095(12)
C554 0.228(15) 0.140(11) 0.106(10) -0.038(9) -0.005(11) -0.093(11)
C555 0.179(14) 0.132(12) 0.114(11) -0.035(10) 0.011(10) -0.079(11)
C556 0.215(18) 0.118(13) 0.157(15) -0.055(11) 0.018(14) -0.058(13)
C557 0.229(17) 0.116(13) 0.188(16) -0.065(12) -0.032(14) -0.041(12)
C558 0.241(18) 0.173(15) 0.132(14) -0.049(12) -0.031(14) -0.033(14)
C559 0.257(18) 0.161(15) 0.122(13) -0.030(11) 0.012(13) -0.097(14)
C560 0.239(15) 0.203(16) 0.123(12) -0.067(11) -0.003(12) -0.091(13)
C561 0.245(18) 0.165(16) 0.117(12) -0.043(11) 0.025(13) -0.082(15)
C575 0.189(10) 0.181(11) 0.147(10) -0.139(9) 0.083(8) -0.094(9)
C576 0.185(11) 0.206(13) 0.154(13) -0.124(11) 0.083(9) -0.093(10)
C577 0.188(12) 0.18(2) 0.153(14) -0.133(13) 0.087(10) -0.090(12)
C578 0.189(13) 0.19(2) 0.153(14) -0.131(13) 0.087(10) -0.088(13)
C579 0.190(13) 0.180(18) 0.151(11) -0.138(11) 0.088(10) -0.087(13)
C580 0.189(12) 0.184(16) 0.146(10) -0.138(10) 0.085(9) -0.088(10)
C581 0.190(12) 0.243(16) 0.149(12) -0.128(11) 0.082(9) -0.093(10)
C582 0.198(14) 0.248(15) 0.158(13) -0.135(11) 0.073(12) -0.089(10)
C583 0.189(11) 0.247(16) 0.172(16) -0.137(13) 0.063(10) -0.083(10)
C584 0.183(10) 0.232(15) 0.172(14) -0.132(12) 0.058(9) -0.072(9)
C585 0.183(10) 0.210(14) 0.175(14) -0.124(12) 0.060(9) -0.077(9)
C586 0.163(8) 0.188(14) 0.159(14) -0.130(11) 0.046(8) -0.063(7)
Cl06 0.117(2) 0.0702(16) 0.0636(15) -0.0376(13) 0.0144(14) -0.0030(15)
F00A 0.125(5) 0.105(5) 0.126(5) -0.060(5) 0.018(4) -0.026(4)
F00E 0.102(6) 0.140(6) 0.183(8) -0.058(6) 0.018(5) -0.049(5)
F008 0.184(7) 0.102(5) 0.112(5) -0.054(4) 0.045(5) -0.051(5)
F009 0.114(5) 0.139(6) 0.129(6) -0.075(5) 0.011(5) -0.019(4)
B037 0.087(11) 0.088(12) 0.111(12) -0.055(10) 0.013(9) -0.015(9)
F00B 0.144(6) 0.117(5) 0.115(5) -0.066(5) 0.043(4) -0.051(5)
F00Z 0.225(9) 0.144(7) 0.132(7) -0.055(6) 0.029(6) -0.105(7)
F03W 0.116(6) 0.128(7) 0.263(12) -0.012(7) 0.063(7) -0.022(6)
F016 0.293(11) 0.146(7) 0.133(6) -0.084(6) 0.053(7) -0.109(8)
B17 0.159(17) 0.095(12) 0.099(12) -0.052(11) 0.043(12) -0.055(12)
F00C 0.125(5) 0.132(6) 0.115(5) -0.077(5) 0.016(5) -0.026(5)
F00V 0.129(6) 0.200(8) 0.124(6) -0.090(6) 0.017(5) -0.021(6)
F00X 0.177(7) 0.137(6) 0.119(6) -0.082(5) 0.003(5) -0.032(5)
F01A 0.173(7) 0.142(7) 0.118(6) -0.045(5) 0.006(5) -0.071(6)
B14 0.104(12) 0.123(14) 0.081(11) -0.057(11) 0.008(10) 0.004(11)
F00H 0.141(6) 0.084(5) 0.153(6) -0.065(5) 0.007(5) -0.007(5)
F00S 0.155(7) 0.118(6) 0.199(8) -0.099(6) 0.051(6) -0.048(5)
F007 0.117(5) 0.093(5) 0.172(7) -0.081(5) 0.027(5) -0.011(4)
F012 0.132(6) 0.102(5) 0.218(8) -0.102(6) -0.002(6) 0.001(4)
B06C 0.105(13) 0.117(15) 0.186(19) -0.117(16) 0.005(13) -0.019(12)
F1 0.550(16) 0.316(10) 0.167(7) -0.091(7) 0.112(9) -0.228(11)
F2 0.551(16) 0.332(10) 0.169(7) -0.084(7) 0.123(9) -0.218(11)
F3 0.552(16) 0.333(10) 0.181(7) -0.069(7) 0.108(9) -0.221(11)
F7 0.556(16) 0.326(10) 0.179(7) -0.088(7) 0.112(9) -0.219(11)
B54 0.553(16) 0.327(10) 0.173(7) -0.083(7) 0.114(8) -0.221(11)
F01E 0.201(8) 0.166(7) 0.124(6) -0.071(5) 0.023(5) -0.062(6)
F01H 0.197(7) 0.167(7) 0.129(5) -0.078(5) 0.039(5) -0.083(6)
F02P 0.169(7) 0.293(12) 0.182(8) -0.093(8) 0.036(6) -0.107(8)
F015 0.150(6) 0.166(7) 0.148(6) -0.080(5) 0.051(5) -0.046(5)
B075 0.169(10) 0.184(11) 0.123(8) -0.083(8) 0.045(8) -0.073(9)

loop_
_atom_type_symbol
_atom_type_description
_atom_type_scat_dispersion_real
_atom_type_scat_dispersion_imag
_atom_type_scat_source
C C 0.0030 0.0010 'International Tables Vol C Tables 4.2.6.8 and 6.1.1.4'
H H 0.0000 0.0000 'International Tables Vol C Tables 4.2.6.8 and 6.1.1.4'
B B 0.0013 0.0007 'International Tables Vol C Tables 4.2.6.8 and 6.1.1.4'
Cl Cl 0.1420 0.1510 'International Tables Vol C Tables 4.2.6.8 and 6.1.1.4'
Co Co 0.3540 0.9120 'International Tables Vol C Tables 4.2.6.8 and 6.1.1.4'
F F 0.0170 0.0100 'International Tables Vol C Tables 4.2.6.8 and 6.1.1.4'
N N 0.0060 0.0030 'International Tables Vol C Tables 4.2.6.8 and 6.1.1.4'

loop_
_geom_angle_atom_site_label_1
_geom_angle_atom_site_label_2
_geom_angle_atom_site_label_3
_geom_angle
N1 Co1 N8 77.3(4)
N133 Co1 N1 174.5(4)
N133 Co1 N8 97.5(3)
N133 Co1 N264 87.7(3)
N133 Co1 N269 91.1(3)
N138 Co1 N1 100.0(3)
N138 Co1 N8 88.8(3)
N138 Co1 N133 77.7(3)
N138 Co1 N264 94.2(4)
N138 Co1 N269 166.1(4)
N264 Co1 N1 97.5(4)
N264 Co1 N8 174.5(3)
N264 Co1 N269 76.9(4)
N269 Co1 N1 91.8(3)
N269 Co1 N8 100.9(4)
N17 Co2 N147 89.8(4)
N17 Co2 N152 97.2(4)
N17 Co2 N183 92.2(5)
N22 Co2 N17 81.7(4)
N22 Co2 N147 94.7(5)
N22 Co2 N152 174.6(4)
N22 Co2 N183 85.7(4)
N152 Co2 N147 80.0(5)
N178 Co2 N17 173.3(4)
N178 Co2 N22 93.6(4)
N178 Co2 N147 95.4(4)
N178 Co2 N152 87.9(4)
N178 Co2 N183 82.7(5)
N183 Co2 N147 178.0(5)
N183 Co2 N152 99.6(5)
N36 Co3 N31 78.5(4)
N36 Co3 N61 91.6(4)
N36 Co3 N66 97.1(4)
N36 Co3 N192 93.9(4)
N36 Co3 N197 168.8(4)
N61 Co3 N31 100.4(4)
N66 Co3 N31 174.6(4)
N66 Co3 N61 76.5(5)
N66 Co3 N192 98.8(4)
N66 Co3 N197 91.1(3)
N192 Co3 N31 84.7(4)
N192 Co3 N61 173.2(4)
N192 Co3 N197 77.3(5)
N197 Co3 N31 93.7(4)
N197 Co3 N61 97.8(4)
N75 Co4 N206 89.1(3)
N75 Co4 N236 166.8(4)
N75 Co4 N241 93.0(4)
N80 Co4 N75 78.8(4)
N80 Co4 N206 97.3(3)
N80 Co4 N236 92.1(4)
N80 Co4 N241 86.7(3)
N211 Co4 N75 97.3(4)
N211 Co4 N80 174.7(4)
N211 Co4 N206 79.0(4)
N211 Co4 N236 92.4(3)
N211 Co4 N241 97.1(4)
N236 Co4 N206 101.7(4)
N236 Co4 N241 76.8(5)
N241 Co4 N206 175.7(3)
N94 Co5 N89 77.2(4)
N94 Co5 N124 98.8(3)
N119 Co5 N89 98.2(4)
N119 Co5 N94 87.6(3)
N119 Co5 N124 77.2(4)
N250 Co5 N89 86.5(3)
N250 Co5 N94 97.8(4)
N250 Co5 N119 173.5(4)
N250 Co5 N255 77.2(4)
N250 Co5 N124 98.3(3)
N255 Co5 N89 97.4(4)
N255 Co5 N94 173.0(4)
N255 Co5 N119 97.7(4)
N255 Co5 N124 86.9(3)
N124 Co5 N89 174.2(3)
C2 N1 Co1 125.2(9)
C2 N1 C6 120.1(10)
C6 N1 Co1 114.5(8)
C7 N8 Co1 114.3(9)
C9 N8 Co1 125.8(8)
C9 N8 C7 119.4(10)
C16 N17 Co2 125.4(9)
C16 N17 C18 121.0(10)
C18 N17 Co2 113.6(9)
C21 N22 Co2 114.9(8)
C23 N22 Co2 128.7(9)
C23 N22 C21 116.4(11)
C30 N31 Co3 126.2(9)
C30 N31 C32 117.4(10)
C32 N31 Co3 115.3(9)
C35 N36 Co3 115.3(8)
C37 N36 Co3 124.3(9)
C37 N36 C35 120.2(11)
C60 N61 Co3 122.8(10)
C60 N61 C62 119.6(12)
C62 N61 Co3 116.8(10)
C65 N66 Co3 117.1(9)
C67 N66 Co3 124.5(8)
C67 N66 C65 118.3(10)
C74 N75 Co4 124.2(7)
C74 N75 C76 120.3(9)
C76 N75 Co4 115.1(8)
C79 N80 Co4 115.2(7)
C81 N80 Co4 126.0(8)
C81 N80 C79 118.3(9)
C88 N89 Co5 124.9(8)
C90 N89 Co5 114.4(9)
C90 N89 C88 120.4(10)
C93 N94 Co5 113.0(8)
C95 N94 Co5 126.3(9)
C95 N94 C93 119.6(10)
C118 N119 Co5 123.2(9)
C120 N119 Co5 115.1(9)
C120 N119 C118 121.4(11)
C132 N133 Co1 126.4(6)
C132 N133 C134 117.9(8)
C134 N133 Co1 115.4(7)
C137 N138 Co1 113.5(7)
C139 N138 Co1 125.4(7)
C139 N138 C137 120.4(9)
C146 N147 Co2 129.0(10)
C146 N147 C148 118.7(12)
C148 N147 Co2 111.9(11)
C151 N152 Co2 117.8(7)
C151 N152 C153 120.0
C153 N152 Co2 122.1(7)
N152 C151 C156 120.0
N152 C151 C148 111.1(10)
C156 C151 C148 128.5(10)
C151 C156 C155 120.0
C156 C155 C154 120.0
C155 C154 C158 113.0(11)
C155 C154 C501 123.2(6)
C153 C154 C155 120.0
C153 C154 C158 126.9(11)
C153 C154 C501 116.7(6)
C154 C153 N152 120.0
C177 N178 Co2 127.2(11)
C177 N178 C179 117.2(14)
C179 N178 Co2 115.6(10)
C182 N183 Co2 112.3(10)
C182 N183 C184 116.9(13)
C184 N183 Co2 127.9(10)
C191 N192 Co3 123.7(8)
C193 N192 Co3 115.5(10)
C193 N192 C191 120.0(11)
C196 N197 Co3 114.2(9)
C198 N197 Co3 123.8(8)
C198 N197 C196 122.0(10)
C205 N206 Co4 126.3(8)
C205 N206 C207 120.1(9)
C207 N206 Co4 111.4(7)
C210 N211 Co4 114.4(8)
C212 N211 Co4 125.3(8)
C212 N211 C210 120.3(10)
C235 N236 Co4 123.7(11)
C235 N236 C237 122.8(12)
C237 N236 Co4 113.3(10)
C240 N241 Co4 116.8(9)
C240 N241 C242 118.8(11)
C242 N241 Co4 123.9(8)
C249 N250 Co5 125.9(7)
C249 N250 C251 117.6(9)
C251 N250 Co5 116.5(7)
C254 N255 Co5 115.1(7)
C256 N255 Co5 124.8(7)
C256 N255 C254 120.1(9)
C263 N264 Co1 124.3(9)
C265 N264 Co1 116.6(9)
C265 N264 C263 118.6(11)
C268 N269 Co1 113.5(9)
C270 N269 Co1 124.4(9)
C270 N269 C268 121.3(10)
N1 C2 C3 125.2(12)
C2 C3 C291 125.1(17)
C2 C3 C575 121(2)
C4 C3 C2 112.8(12)
C4 C3 C291 120.7(17)
C4 C3 C575 126(2)
C5 C4 C3 123.0(12)
C4 C5 C6 119.1(12)
N1 C6 C5 119.4(12)
N1 C6 C7 117.0(10)
C5 C6 C7 123.6(12)
N8 C7 C6 115.9(12)
N8 C7 C12 118.6(11)
C12 C7 C6 125.4(11)
N8 C9 C10 125.9(10)
C9 C10 C13 124.9(10)
C11 C10 C9 116.4(12)
C11 C10 C13 118.7(12)
C10 C11 C12 117.8(12)
C7 C12 C11 121.8(11)
C10 C13 C14 117.0(9)
C15 C14 C13 113.6(10)
C16 C15 C14 120.7(11)
C20 C15 C14 130.0(11)
C20 C15 C16 109.0(11)
N17 C16 C15 123.0(11)
N17 C18 C19 121.3(11)
N17 C18 C21 116.4(11)
C19 C18 C21 122.3(11)
C20 C19 C18 115.4(13)
C19 C20 C15 130.1(13)
N22 C21 C18 113.3(10)
C26 C21 N22 121.2(11)
C26 C21 C18 125.5(11)
N22 C23 C24 127.7(12)
C23 C24 C25 115.3(12)
C23 C24 C27 121.5(11)
C25 C24 C27 123.1(12)
C26 C25 C24 120.2(11)
C21 C26 C25 119.2(11)
C24 C27 C28 118.2(10)
C29 C28 C27 112.6(11)
C30 C29 C28 121.3(13)
C30 C29 C34 115.2(12)
C34 C29 C28 123.4(13)
N31 C30 C29 124.7(12)
N31 C32 C35 113.3(12)
C33 C32 N31 122.7(12)
C33 C32 C35 124.0(14)
C32 C33 C34 118.9(13)
C33 C34 C29 121.1(12)
N36 C35 C32 116.4(12)
N36 C35 C40 120.3(12)
C40 C35 C32 123.2(12)
N36 C37 C38 122.8(12)
C37 C38 C41 124.0(13)
C39 C38 C37 113.7(12)
C39 C38 C41 122.3(13)
C40 C39 C38 123.5(14)
C39 C40 C35 119.3(13)
C42 C41 C38 117.1(13)
C42 C41 C46 121.5(13)
C46 C41 C38 121.4(14)
C41 C42 C43 118.2(16)
C44 C43 C42 119.4(18)
C45 C44 C43 122.7(17)
C44 C45 C46 122.8(16)
C41 C46 C47 123.2(13)
C41 C46 C47A 122.9(16)
C45 C46 C41 115.3(14)
C45 C46 C47 121.4(14)
C45 C46 C47A 121.2(16)
C60 C59 C58 123.7(15)
C60 C59 C58A 124(3)
C64 C59 C60 112.1(14)
C64 C59 C58 124.1(17)
C64 C59 C58A 122(3)
N61 C60 C59 125.3(12)
N61 C62 C63 120.0(13)
N61 C62 C65 115.6(12)
C63 C62 C65 124.4(15)
C62 C63 C64 118.3(14)
C59 C64 C63 124.2(15)
N66 C65 C62 113.3(13)
N66 C65 C70 119.9(12)
C70 C65 C62 126.8(14)
N66 C67 C68 123.5(11)
C67 C68 C71 120.5(12)
C69 C68 C67 115.0(12)
C69 C68 C71 124.4(13)
C70 C69 C68 123.2(13)
C69 C70 C65 120.0(13)
C68 C71 C72 118.6(10)
C73 C72 C71 112.6(10)
C74 C73 C72 121.2(11)
C78 C73 C72 122.1(12)
C78 C73 C74 116.7(10)
N75 C74 C73 122.5(9)
N75 C76 C77 121.1(10)
N75 C76 C79 114.4(10)
C77 C76 C79 124.5(10)
C76 C77 C78 119.7(10)
C77 C78 C73 119.8(11)
N80 C79 C76 115.4(9)
N80 C79 C84 121.0(10)
C84 C79 C76 123.5(11)
N80 C81 C82 124.5(11)
C81 C82 C85 118.6(12)
C83 C82 C81 117.3(11)
C83 C82 C85 123.7(11)
C82 C83 C84 120.2(11)
C83 C84 C79 118.7(11)
C82 C85 C86 115.3(10)
C87 C86 C85 120.3(11)
C88 C87 C86 122.9(13)
C92 C87 C86 122.4(13)
C92 C87 C88 114.7(12)
N89 C88 C87 123.7(11)
N89 C90 C91 120.8(11)
N89 C90 C93 116.2(12)
C91 C90 C93 122.9(13)
C92 C91 C90 118.0(12)
C91 C92 C87 122.4(12)
N94 C93 C90 118.2(12)
N94 C93 C98 119.4(12)
C98 C93 C90 122.4(14)
N94 C95 C96 127.1(12)
C95 C96 C97 114.1(12)
C95 C96 C567 124.9(13)
C97 C96 C567 120.7(13)
C96 C97 C98 121.9(13)
C97 C98 C93 117.5(13)
C118 C117 C116 117.9(12)
C118 C117 C550 117.6(15)
C122 C117 C118 115.4(13)
C122 C117 C116 126.7(11)
C122 C117 C550 126.6(15)
N119 C118 C117 121.2(12)
N119 C120 C121 117.3(12)
N119 C120 C123 117.5(11)
C123 C120 C121 125.1(13)
C122 C121 C120 122.0(14)
C121 C122 C117 122.1(14)
C125 C126 C127 120.0
C125 C126 C129 119.2(8)
C127 C126 C129 120.7(8)
N124 C125 C126 120.0
C125 N124 Co5 125.7(5)
C125 N124 C123 120.0
C123 N124 Co5 114.1(5)
N124 C123 C120 115.6(8)
C128 C123 C120 124.4(8)
C128 C123 N124 120.0
C123 C128 C127 120.0
C128 C127 C126 120.0
C130 C129 C126 117.0(9)
C131 C130 C129 116.3(9)
C132 C131 C130 122.1(11)
C136 C131 C130 121.2(10)
C136 C131 C132 116.6(11)
N133 C132 C131 125.1(10)
N133 C134 C135 118.9(10)
N133 C134 C137 115.0(9)
C135 C134 C137 126.1(10)
C136 C135 C134 119.5(10)
C135 C136 C131 121.9(10)
N138 C137 C134 117.3(9)
N138 C137 C142 119.0(10)
C142 C137 C134 123.7(10)
N138 C139 C140 121.7(9)
C139 C140 C143 119.5(10)
C141 C140 C139 117.6(10)
C141 C140 C143 122.6(11)
C140 C141 C142 120.9(10)
C141 C142 C137 120.3(10)
C144 C143 C140 116.5(10)
C145 C144 C143 115.3(11)
C146 C145 C144 121.7(14)
C146 C145 C150 115.4(14)
C150 C145 C144 122.7(15)
N147 C146 C145 126.3(13)
N147 C148 C151 118.7(13)
C149 C148 N147 119.3(14)
C149 C148 C151 122.0(15)
C148 C149 C150 119.7(14)
C145 C150 C149 120.5(14)
C171 C172 C173 120.0
C172 C171 C170 120.0
C171 C170 C169 115.7(10)
C171 C170 C512 113.1(10)
C175 C170 C171 120.0
C175 C170 C169 123.7(11)
C175 C170 C512 126.9(10)
C170 C175 C176 124.5(11)
C174 C175 C170 120.0
C174 C175 C176 115.5(11)
C173 C174 C175 120.0
C174 C173 C172 120.0
C177 C176 C175 123.9(15)
C177 C176 C181 116.3(14)
C181 C176 C175 119.3(16)
C176 C177 N178 126.7(15)
N178 C179 C182 112.1(15)
C180 C179 N178 118.6(15)
C180 C179 C182 129.3(17)
C179 C180 C181 122.5(18)
C176 C181 C180 118.3(18)
N183 C182 C179 114.8(15)
N183 C182 C187 126.4(13)
C187 C182 C179 118.7(18)
N183 C184 C185 122.7(13)
C184 C185 C188 119.7(13)
C186 C185 C184 116.2(14)
C186 C185 C188 124.0(14)
C185 C186 C187 121.7(15)
C182 C187 C186 115.9(15)
C189 C188 C185 116.0(12)
C190 C189 C188 119.6(12)
C191 C190 C189 123.0(13)
C191 C190 C195 113.2(12)
C195 C190 C189 123.5(13)
N192 C191 C190 125.8(11)
N192 C193 C194 118.7(12)
N192 C193 C196 115.4(11)
C194 C193 C196 125.9(11)
C195 C194 C193 121.5(10)
C194 C195 C190 120.7(11)
N197 C196 C193 116.6(11)
N197 C196 C201 118.6(12)
C201 C196 C193 124.8(11)
N197 C198 C199 123.0(11)
C198 C199 C202 121.0(11)
C200 C199 C198 113.0(12)
C200 C199 C202 126.0(12)
C201 C200 C199 124.7(11)
C200 C201 C196 118.8(11)
C199 C202 C203 116.8(10)
C202 C203 C204 115.2(10)
C205 C204 C203 121.6(11)
C205 C204 C209 118.9(11)
C209 C204 C203 119.4(12)
N206 C205 C204 122.3(11)
N206 C207 C210 114.3(10)
C208 C207 N206 118.6(10)
C208 C207 C210 127.1(11)
C209 C208 C207 122.1(10)
C208 C209 C204 118.0(11)
N211 C210 C207 118.7(10)
N211 C210 C215 121.3(11)
C215 C210 C207 120.0(11)
N211 C212 C213 124.5(11)
C212 C213 C216 120.1(11)
C214 C213 C212 113.6(10)
C214 C213 C216 126.0(11)
C215 C214 C213 123.6(10)
C210 C215 C214 116.3(11)
C216 C217 C218 120.0
C217 C216 C213 119.1(8)
C217 C216 C221 120.0
C221 C216 C213 120.9(8)
C216 C221 C222 121.9(10)
C216 C221 C532 118.1(16)
C220 C221 C216 120.0
C220 C221 C222 118.1(10)
C220 C221 C532 121.1(13)
C219 C220 C221 120.0
C220 C219 C218 120.0
C219 C218 C217 120.0
C235 C234 C239 110.7(13)
C235 C234 C233 128.0(16)
C235 C234 C521 113.0(16)
C239 C234 C233 120.6(17)
C239 C234 C521 134.5(15)
N236 C235 C234 124.6(14)
N236 C237 C238 118.7(14)
N236 C237 C240 120.2(13)
C238 C237 C240 121.0(14)
C239 C238 C237 119.8(17)
C238 C239 C234 123.5(16)
N241 C240 C237 112.7(12)
N241 C240 C245 121.2(13)
C245 C240 C237 125.8(13)
N241 C242 C243 122.8(11)
C242 C243 C246 121.0(12)
C244 C243 C242 117.5(12)
C244 C243 C246 121.4(12)
C245 C244 C243 118.4(12)
C244 C245 C240 121.2(12)
C243 C246 C247 114.7(9)
C248 C247 C246 114.2(8)
C249 C248 C247 120.4(10)
C253 C248 C247 123.7(10)
C253 C248 C249 115.6(9)
N250 C249 C248 125.9(9)
N250 C251 C252 118.9(9)
N250 C251 C254 114.5(10)
C252 C251 C254 126.6(10)
C253 C252 C251 122.0(10)
C252 C253 C248 120.0(9)
N255 C254 C251 116.6(10)
N255 C254 C259 118.2(9)
C259 C254 C251 125.2(10)
N255 C256 C257 124.8(10)
C256 C257 C260 120.9(11)
C258 C257 C256 116.2(10)
C258 C257 C260 122.8(11)
C257 C258 C259 119.2(10)
C254 C259 C258 121.5(10)
C257 C260 C261 115.7(9)
C262 C261 C260 113.2(10)
C263 C262 C261 122.7(13)
C263 C262 C267 117.7(12)
C267 C262 C261 119.5(13)
C262 C263 N264 125.1(12)
N264 C265 C266 120.7(12)
N264 C265 C268 115.4(12)
C266 C265 C268 123.8(14)
C265 C266 C267 120.3(13)
C262 C267 C266 117.6(12)
N269 C268 C265 117.0(12)
C273 C268 N269 120.3(12)
C273 C268 C265 122.6(14)
N269 C270 C271 120.0(11)
C270 C271 C274 116.5(13)
C272 C271 C270 118.0(12)
C272 C271 C274 125.4(13)
C273 C272 C271 121.0(11)
C268 C273 C272 119.3(12)
C275 C274 C271 121.0(12)
C279 C274 C271 124.5(13)
C279 C274 C275 114.4(13)
C276 C275 C274 122.0(15)
C277 C276 C275 124.4(17)
C276 C277 C278 115.8(17)
C277 C278 C279 123.0(15)
C274 C279 C278 120.2(14)
C274 C279 C280 117.9(15)
C274 C279 C586 115(3)
C278 C279 C280 121.5(15)
C278 C279 C586 123(3)
C563 C562 C567 121.6(16)
C563 C562 C105 115.5(17)
C563 C562 C561 115.8(17)
C567 C562 C105 122.6(15)
C567 C562 C561 122.6(15)
C564 C563 C562 124(2)
C565 C564 C563 117(2)
C564 C565 C566 124(2)
C567 C566 C565 116.4(17)
C562 C567 C96 126.7(14)
C566 C567 C96 115.4(15)
C566 C567 C562 117.4(14)
C46 C47 C48 113.3(16)
C49 C48 C47 119.5(17)
C50 C49 C48 119(2)
C49 C50 C51 125(3)
C50 C51 C52 115(2)
C53 C52 C51 121.1(17)
C58 C53 C52 126.5(13)
C58 C53 C54 120.0
C54 C53 C52 113.5(13)
C53 C58 C59 122.8(14)
C57 C58 C59 117.2(14)
C57 C58 C53 120.0
C56 C57 C58 120.0
C57 C56 C55 120.0
C54 C55 C56 120.0
C55 C54 C53 120.0
C562 C105 C106 109(2)
C107 C106 C105 108(2)
C108 C107 C106 117(3)
C107 C108 C109 119(3)
C108 C109 C110 108(2)
C111 C110 C109 106(2)
C112 C111 C110 119.7(8)
C112 C111 C116 120.0
C116 C111 C110 120.3(8)
C111 C112 C113 120.0
C114 C113 C112 120.0
C113 C114 C115 120.0
C114 C115 C116 120.0
C111 C116 C117 119.67(17)
C115 C116 C117 119.67(19)
C115 C116 C111 120.0
C159 C158 C154 117.1(14)
C159 C158 C163 120.0
C163 C158 C154 122.9(14)
C160 C159 C158 120.0
C159 C160 C161 120.0
C160 C161 C162 120.0
C163 C162 C161 120.0
C158 C163 C164 122.8(15)
C162 C163 C158 120.0
C162 C163 C164 117.1(15)
C165 C164 C163 114(2)
C164 C165 C166 118(3)
C167 C166 C165 122(2)
C166 C167 C168 147(3)
C167 C168 C169 115.1(15)
C168 C169 C170 117(2)
C223 C222 C221 115.3(18)
C222 C223 C224 113(2)
C225 C224 C223 119.0(16)
C224 C225 C226 118.1(13)
C227 C226 C225 115.3(18)
C226 C227 C228 112.3(19)
C228 C229 C230 120.0
C229 C228 C227 119.3(12)
C233 C228 C227 120.7(12)
C233 C228 C229 120.0
C228 C233 C234 120.9(11)
C232 C233 C234 119.1(11)
C232 C233 C228 120.0
C233 C232 C231 120.0
C230 C231 C232 120.0
C231 C230 C229 120.0
C281 C280 C279 110(2)
C282 C281 C280 110(2)
C283 C282 C281 131(3)
C282 C283 C284 117(2)
C283 C284 C285 113(2)
C284 C285 C286 114(2)
C291 C286 C285 124.4(17)
C291 C286 C287 120.0
C287 C286 C285 115.0(17)
C286 C291 C3 115.2(17)
C286 C291 C290 120.0
C290 C291 C3 124.2(17)
C289 C290 C291 120.0
C290 C289 C288 120.0
C289 C288 C287 120.0
C288 C287 C286 120.0
C46 C47A C48A 100.2(16)
C49A C48A C47A 95(5)
C50A C49A C48A 119(2)
C49A C50A C51A 118(2)
C50A C51A C52A 98(5)
C53A C52A C51A 124(4)
C53A C58A C59 122(4)
C53A C58A C57A 120.0
C57A C58A C59 116(4)
C58A C53A C52A 132(4)
C54A C53A C52A 108(4)
C54A C53A C58A 120.0
C53A C54A C55A 120.0
C54A C55A C56A 120.0
C57A C56A C55A 120.0
C56A C57A C58A 120.0
C502 C501 C154 117.0(7)
C502 C501 C506 120.0
C506 C501 C154 123.0(7)
C503 C502 C501 120.0
C504 C503 C502 120.0
C503 C504 C505 120.0
C506 C505 C504 120.0
C501 C506 C507 122.7(8)
C505 C506 C501 120.0
C505 C506 C507 116.6(8)
C508 C507 C506 131(2)
C509 C508 C507 115(3)
C510 C509 C508 127(2)
C509 C510 C511 125(2)
C512 C511 C510 129(5)
C511 C512 C170 117(2)
C522 C521 C234 106.7(17)
C522 C521 C526 120.0
C526 C521 C234 133.3(17)
C523 C522 C521 120.0
C522 C523 C524 120.0
C523 C524 C525 120.0
C524 C525 C526 120.0
C521 C526 C527 122.3(8)
C525 C526 C521 120.0
C525 C526 C527 117.6(8)
C528 C527 C526 111.1(19)
C527 C528 C529 116(2)
C530 C529 C528 159(6)
C529 C530 C531 119(6)
C532 C531 C530 113(4)
C531 C532 C221 121(4)
C551 C550 C117 115.8(13)
C551 C550 C555 120.0
C555 C550 C117 123.9(13)
C550 C551 C552 120.0
C553 C552 C551 120.0
C552 C553 C554 120.0
C555 C554 C553 120.0
C550 C555 C556 125.9(13)
C554 C555 C550 120.0
C554 C555 C556 113.7(13)
C555 C556 C557 115.1(17)
C558 C557 C556 113.5(18)
C559 C558 C557 124(3)
C558 C559 C560 125(3)
C559 C560 C561 117(2)
C562 C561 C560 109.2(17)
C576 C575 C3 119.2(8)
C576 C575 C580 120.0
C580 C575 C3 120.7(8)
C577 C576 C575 120.0
C576 C577 C578 120.0
C579 C578 C577 120.0
C580 C579 C578 120.0
C575 C580 C581 131.6(18)
C579 C580 C575 120.0
C579 C580 C581 108.4(17)
C582 C581 C580 137(5)
C583 C582 C581 104(5)
C584 C583 C582 118(2)
C583 C584 C585 118(2)
C584 C585 C586 105(2)
C585 C586 C279 127(4)
F00E B037 F00A 111.3(12)
F00E B037 F008 110.4(13)
F00E B037 F009 111.7(13)
F008 B037 F00A 107.7(12)
F009 B037 F00A 107.5(12)
F009 B037 F008 108.0(11)
F00B B17 F00Z 106.2(14)
F03W B17 F00B 109.3(14)
F03W B17 F00Z 109.3(13)
F016 B17 F00B 113.5(13)
F016 B17 F00Z 106.0(14)
F016 B17 F03W 112.2(16)
F00C B14 F00V 108.1(11)
F00X B14 F00C 111.0(13)
F00X B14 F00V 107.4(15)
F00X B14 F01A 111.5(12)
F01A B14 F00C 110.7(15)
F01A B14 F00V 107.9(13)
F00S B06C F00H 110.1(13)
F00S B06C F007 111.2(13)
F00S B06C F012 111.6(17)
F007 B06C F00H 108.1(16)
F007 B06C F012 108.5(13)
F012 B06C F00H 107.2(13)
F1 B54 F2 119(2)
F1 B54 F7 107(2)
F2 B54 F7 105(2)
F3 B54 F1 107(2)
F3 B54 F2 117(2)
F3 B54 F7 98(2)
F01E B075 F01H 107.3(12)
F02P B075 F01E 111.0(14)
F02P B075 F01H 108.3(13)
F02P B075 F015 111.6(14)
F015 B075 F01E 110.9(13)
F015 B075 F01H 107.6(13)
F5 B16 F4 108.2(17)
F5 B16 F10 105.6(16)
F5 B16 F13 110.5(17)
F10 B16 F4 111.6(17)
F13 B16 F4 108.9(16)
F13 B16 F10 111.9(17)
F04Z B34 F04J 110.6(15)
F05M B34 F04J 109.0(16)
F05M B34 F04Z 109.2(16)
F07Y B34 F04J 113.6(17)
F07Y B34 F04Z 111.9(16)
F07Y B34 F05M 102.0(15)
N06B C3AA C4AA 179(3)
N06H C067 C076 175.0(16)
N063 C05I C06Q 175.3(17)
N085 C07L C09C 174(2)
F08T B09A F09O 109.2(17)
F08T B09A F18 112.8(18)
F08T B09A F34 107.0(17)
F18 B09A F09O 105.8(16)
F34 B09A F09O 112.7(18)
F34 B09A F18 109.4(18)
F08U B09B F09P 108.4(18)
F08U B09B F18A 109.6(19)
F18A B09B F09P 109.2(19)
F34A B09B F08U 112.7(19)
F34A B09B F09P 107.9(19)
F34A B09B F18A 108.9(19)
C8 C1 C0AA 120.0
C1 C8 C5AA 120.0
C2BA C8 C1 121.1(11)
C2BA C8 C5AA 118.8(11)
C2AA C5AA C8 120.0
C1AA C2AA C5AA 120.0
C2AA C1AA C0AA 120.0
C1AA C0AA C1 120.0
C9AA C0BA C6AA 120.0
C3BA C0BA C9AA 117.3(11)
C3BA C0BA C6AA 122.7(11)
C0BA C9AA C7AA 120.0
C8AA C7AA C9AA 120.0
C1BA C8AA C7AA 120.0
C8AA C1BA C6AA 120.0
C1BA C6AA C0BA 120.0

loop_
_geom_bond_atom_site_label_1
_geom_bond_atom_site_label_2
_geom_bond_distance
Co1 N1 2.138(9)
Co1 N8 2.140(9)
Co1 N133 2.125(8)
Co1 N138 2.122(8)
Co1 N264 2.131(10)
Co1 N269 2.138(9)
Co2 N17 1.990(10)
Co2 N22 1.973(10)
Co2 N147 2.066(11)
Co2 N152 2.010(8)
Co2 N178 1.958(13)
Co2 N183 1.999(13)
Co3 N31 2.094(10)
Co3 N36 2.084(10)
Co3 N61 2.094(11)
Co3 N66 2.079(9)
Co3 N192 2.080(10)
Co3 N197 2.095(9)
Co4 N75 2.080(8)
Co4 N80 2.063(8)
Co4 N206 2.159(8)
Co4 N211 2.053(9)
Co4 N236 2.114(10)
Co4 N241 2.138(9)
Co5 N89 2.164(10)
Co5 N94 2.138(10)
Co5 N119 2.122(10)
Co5 N250 2.100(8)
Co5 N255 2.109(9)
Co5 N124 2.133(6)
N1 C2 1.300(12)
N1 C6 1.344(13)
N8 C7 1.353(12)
N8 C9 1.301(13)
N17 C16 1.321(14)
N17 C18 1.372(13)
N22 C21 1.396(13)
N22 C23 1.299(13)
N31 C30 1.311(13)
N31 C32 1.386(14)
N36 C35 1.355(14)
N36 C37 1.326(13)
N61 C60 1.329(15)
N61 C62 1.336(15)
N66 C65 1.377(14)
N66 C67 1.319(12)
N75 C74 1.329(12)
N75 C76 1.337(12)
N80 C79 1.338(12)
N80 C81 1.311(12)
N89 C88 1.358(13)
N89 C90 1.307(13)
N94 C93 1.339(14)
N94 C95 1.307(13)
N119 C118 1.363(14)
N119 C120 1.346(14)
N133 C132 1.343(12)
N133 C134 1.344(11)
N138 C137 1.360(12)
N138 C139 1.339(12)
N147 C146 1.323(14)
N147 C148 1.386(15)
N152 C151 1.3900
N152 C153 1.3900
C151 C156 1.3900
C151 C148 1.452(15)
C156 C155 1.3900
C155 C154 1.3900
C154 C153 1.3900
C154 C158 1.454(12)
C154 C501 1.509(17)
N178 C177 1.360(15)
N178 C179 1.364(17)
N183 C182 1.349(19)
N183 C184 1.363(15)
N192 C191 1.346(14)
N192 C193 1.339(13)
N197 C196 1.345(13)
N197 C198 1.327(13)
N206 C205 1.336(13)
N206 C207 1.402(12)
N211 C210 1.373(13)
N211 C212 1.296(13)
N236 C235 1.277(14)
N236 C237 1.331(14)
N241 C240 1.322(13)
N241 C242 1.345(13)
N250 C249 1.341(12)
N250 C251 1.360(11)
N255 C254 1.358(12)
N255 C256 1.331(13)
N264 C263 1.351(13)
N264 C265 1.313(13)
N269 C268 1.362(14)
N269 C270 1.351(13)
C2 C3 1.422(16)
C3 C4 1.379(18)
C3 C291 1.501(15)
C3 C575 1.490(18)
C4 C5 1.367(17)
C5 C6 1.389(15)
C6 C7 1.465(15)
C7 C12 1.398(15)
C9 C10 1.401(15)
C10 C11 1.383(14)
C10 C13 1.510(15)
C11 C12 1.403(15)
C13 C14 1.543(14)
C14 C15 1.523(15)
C15 C16 1.430(15)
C15 C20 1.466(15)
C18 C19 1.384(16)
C18 C21 1.431(15)
C19 C20 1.266(15)
C21 C26 1.389(14)
C23 C24 1.384(15)
C24 C25 1.406(15)
C24 C27 1.475(16)
C25 C26 1.385(14)
C27 C28 1.550(16)
C28 C29 1.483(15)
C29 C30 1.411(16)
C29 C34 1.415(17)
C32 C33 1.359(16)
C32 C35 1.490(16)
C33 C34 1.365(17)
C35 C40 1.370(16)
C37 C38 1.412(16)
C38 C39 1.410(17)
C38 C41 1.480(17)
C39 C40 1.325(16)
C41 C42 1.413(18)
C41 C46 1.432(18)
C42 C43 1.40(2)
C43 C44 1.36(2)
C44 C45 1.329(19)
C45 C46 1.396(17)
C46 C47 1.528(16)
C46 C47A 1.54(2)
C59 C60 1.438(19)
C59 C64 1.334(19)
C59 C58 1.460(18)
C59 C58A 1.499(19)
C62 C63 1.371(17)
C62 C65 1.456(16)
C63 C64 1.420(19)
C65 C70 1.362(16)
C67 C68 1.426(15)
C68 C69 1.338(16)
C68 C71 1.487(16)
C69 C70 1.344(16)
C71 C72 1.576(16)
C72 C73 1.553(14)
C73 C74 1.414(14)
C73 C78 1.399(14)
C76 C77 1.384(13)
C76 C79 1.501(14)
C77 C78 1.384(14)
C79 C84 1.418(13)
C81 C82 1.422(14)
C82 C83 1.338(14)
C82 C85 1.523(15)
C83 C84 1.397(15)
C85 C86 1.519(16)
C86 C87 1.495(16)
C87 C88 1.406(15)
C87 C92 1.403(17)
C90 C91 1.431(15)
C90 C93 1.463(16)
C91 C92 1.375(16)
C93 C98 1.433(16)
C95 C96 1.378(16)
C96 C97 1.386(18)
C96 C567 1.497(15)
C97 C98 1.399(19)
C117 C118 1.487(18)
C117 C122 1.361(19)
C117 C116 1.50(2)
C117 C550 1.501(15)
C120 C121 1.452(17)
C120 C123 1.425(14)
C121 C122 1.344(19)
C126 C125 1.3900
C126 C127 1.3900
C126 C129 1.538(13)
C125 N124 1.3900
N124 C123 1.3900
C123 C128 1.3900
C128 C127 1.3900
C129 C130 1.517(14)
C130 C131 1.485(14)
C131 C132 1.377(14)
C131 C136 1.341(14)
C134 C135 1.444(13)
C134 C137 1.473(14)
C135 C136 1.341(14)
C137 C142 1.390(13)
C139 C140 1.408(14)
C140 C141 1.354(14)
C140 C143 1.547(14)
C141 C142 1.371(14)
C143 C144 1.506(16)
C144 C145 1.470(17)
C145 C146 1.378(16)
C145 C150 1.380(18)
C148 C149 1.374(17)
C149 C150 1.424(18)
C172 C171 1.3900
C172 C173 1.3900
C171 C170 1.3900
C170 C175 1.3900
C170 C169 1.438(17)
C170 C512 1.440(18)
C175 C174 1.3900
C175 C176 1.475(14)
C174 C173 1.3900
C176 C177 1.356(19)
C176 C181 1.36(2)
C179 C180 1.36(2)
C179 C182 1.521(19)
C180 C181 1.42(2)
C182 C187 1.37(2)
C184 C185 1.446(17)
C185 C186 1.386(18)
C185 C188 1.534(17)
C186 C187 1.427(19)
C188 C189 1.476(15)
C189 C190 1.475(15)
C190 C191 1.388(16)
C190 C195 1.446(15)
C193 C194 1.405(14)
C193 C196 1.431(14)
C194 C195 1.355(14)
C196 C201 1.409(14)
C198 C199 1.435(16)
C199 C200 1.386(14)
C199 C202 1.481(15)
C200 C201 1.354(14)
C202 C203 1.525(14)
C203 C204 1.543(15)
C204 C205 1.384(15)
C204 C209 1.419(15)
C207 C208 1.382(14)
C207 C210 1.432(15)
C208 C209 1.377(14)
C210 C215 1.396(14)
C212 C213 1.422(15)
C213 C214 1.404(16)
C213 C216 1.486(12)
C214 C215 1.398(15)
C217 C216 1.3900
C217 C218 1.3900
C216 C221 1.3900
C221 C220 1.3900
C221 C222 1.540(15)
C221 C532 1.539(18)
C220 C219 1.3900
C219 C218 1.3900
C234 C235 1.413(17)
C234 C239 1.449(19)
C234 C233 1.474(16)
C234 C521 1.53(2)
C237 C238 1.372(18)
C237 C240 1.457(17)
C238 C239 1.319(18)
C240 C245 1.380(15)
C242 C243 1.407(15)
C243 C244 1.384(15)
C243 C246 1.516(14)
C244 C245 1.373(15)
C246 C247 1.550(13)
C247 C248 1.519(13)
C248 C249 1.385(13)
C248 C253 1.376(13)
C251 C252 1.393(13)
C251 C254 1.454(13)
C252 C253 1.358(13)
C254 C259 1.399(13)
C256 C257 1.407(14)
C257 C258 1.377(13)
C257 C260 1.486(13)
C258 C259 1.412(13)
C260 C261 1.555(14)
C261 C262 1.533(15)
C262 C263 1.342(14)
C262 C267 1.385(16)
C265 C266 1.379(15)
C265 C268 1.475(16)
C266 C267 1.414(16)
C268 C273 1.367(15)
C270 C271 1.402(15)
C271 C272 1.384(16)
C271 C274 1.484(14)
C272 C273 1.379(15)
C274 C275 1.430(17)
C274 C279 1.364(17)
C275 C276 1.357(18)
C276 C277 1.298(19)
C277 C278 1.379(18)
C278 C279 1.414(18)
C279 C280 1.581(18)
C279 C586 1.58(2)
C562 C563 1.41(2)
C562 C567 1.386(19)
C562 C105 1.439(19)
C562 C561 1.490(18)
C563 C564 1.33(2)
C564 C565 1.34(2)
C565 C566 1.50(2)
C566 C567 1.39(2)
C47 C48 1.603(17)
C48 C49 1.425(19)
C49 C50 1.371(16)
C50 C51 1.407(19)
C51 C52 1.613(19)
C52 C53 1.548(17)
C53 C58 1.3900
C53 C54 1.3900
C58 C57 1.3900
C57 C56 1.3900
C56 C55 1.3900
C55 C54 1.3900
C105 C106 1.52(2)
C106 C107 1.43(3)
C107 C108 1.373(18)
C108 C109 1.42(3)
C109 C110 1.53(2)
C110 C111 1.48(2)
C111 C112 1.3900
C111 C116 1.3900
C112 C113 1.3900
C113 C114 1.3900
C114 C115 1.3900
C115 C116 1.3900
C158 C159 1.3900
C158 C163 1.3900
C159 C160 1.3900
C160 C161 1.3900
C161 C162 1.3900
C162 C163 1.3900
C163 C164 1.418(17)
C164 C165 1.373(17)
C165 C166 1.416(14)
C166 C167 1.329(16)
C167 C168 1.424(13)
C168 C169 1.425(12)
C222 C223 1.442(14)
C223 C224 1.449(14)
C224 C225 1.359(12)
C225 C226 1.440(14)
C226 C227 1.415(19)
C227 C228 1.549(16)
C229 C228 1.3900
C229 C230 1.3900
C228 C233 1.3900
C233 C232 1.3900
C232 C231 1.3900
C231 C230 1.3900
C280 C281 1.55(2)
C281 C282 1.45(2)
C282 C283 1.334(18)
C283 C284 1.48(2)
C284 C285 1.53(2)
C285 C286 1.601(19)
C286 C291 1.3900
C286 C287 1.3900
C291 C290 1.3900
C290 C289 1.3900
C289 C288 1.3900
C288 C287 1.3900
C47A C48A 1.61(2)
C48A C49A 1.42(2)
C49A C50A 1.37(2)
C50A C51A 1.42(2)
C51A C52A 1.63(2)
C52A C53A 1.56(2)
C58A C53A 1.3900
C58A C57A 1.3900
C53A C54A 1.3900
C54A C55A 1.3900
C55A C56A 1.3900
C56A C57A 1.3900
C501 C502 1.3900
C501 C506 1.3900
C502 C503 1.3900
C503 C504 1.3900
C504 C505 1.3900
C505 C506 1.3900
C506 C507 1.379(19)
C507 C508 1.372(18)
C508 C509 1.413(19)
C509 C510 1.30(2)
C510 C511 1.399(18)
C511 C512 1.384(18)
C521 C522 1.3900
C521 C526 1.3900
C522 C523 1.3900
C523 C524 1.3900
C524 C525 1.3900
C525 C526 1.3900
C526 C527 1.512(16)
C527 C528 1.42(2)
C528 C529 1.45(2)
C529 C530 1.374(16)
C530 C531 1.47(2)
C531 C532 1.44(2)
C550 C551 1.3900
C550 C555 1.3900
C551 C552 1.3900
C552 C553 1.3900
C553 C554 1.3900
C554 C555 1.3900
C555 C556 1.485(17)
C556 C557 1.531(19)
C557 C558 1.43(2)
C558 C559 1.40(2)
C559 C560 1.42(2)
C560 C561 1.533(19)
C575 C576 1.3900
C575 C580 1.3900
C576 C577 1.3900
C577 C578 1.3900
C578 C579 1.3900
C579 C580 1.3900
C580 C581 1.61(2)
C581 C582 1.54(2)
C582 C583 1.47(2)
C583 C584 1.33(3)
C584 C585 1.47(2)
C585 C586 1.54(2)
F00A B037 1.402(16)
F00E B037 1.330(16)
F008 B037 1.398(15)
F009 B037 1.386(16)
F00B B17 1.379(16)
F00Z B17 1.430(18)
F03W B17 1.359(18)
F016 B17 1.329(16)
F00C B14 1.408(16)
F00V B14 1.410(16)
F00X B14 1.347(18)
F01A B14 1.35(2)
F00H B06C 1.41(2)
F00S B06C 1.37(2)
F007 B06C 1.409(17)
F012 B06C 1.400(17)
F1 B54 1.321(18)
F2 B54 1.343(18)
F3 B54 1.310(19)
F7 B54 1.407(19)
F01E B075 1.404(15)
F01H B075 1.407(15)
F02P B075 1.338(15)
F015 B075 1.382(15)
F4 B16 1.375(14)
F5 B16 1.334(18)
F10 B16 1.366(18)
F13 B16 1.357(18)
F04J B34 1.361(18)
F04Z B34 1.354(18)
F05M B34 1.344(19)
F07Y B34 1.339(19)
N06B C3AA 1.08(2)
C3AA C4AA 1.52(3)
N06H C067 1.094(14)
C067 C076 1.395(16)
N063 C05I 1.153(15)
C05I C06Q 1.413(18)
N085 C07L 1.13(2)
C07L C09C 1.41(2)
F08T B09A 1.327(18)
F09O B09A 1.368(18)
F18 B09A 1.357(18)
F34 B09A 1.349(18)
F08U B09B 1.346(19)
F09P B09B 1.360(19)
F18A B09B 1.360(19)
F34A B09B 1.321(19)
C1 C8 1.3900
C1 C0AA 1.3900
C8 C5AA 1.3900
C8 C2BA 1.353(12)
C5AA C2AA 1.3900
C2AA C1AA 1.3900
C1AA C0AA 1.3900
C0BA C9AA 1.3900
C0BA C6AA 1.3900
C0BA C3BA 1.355(12)
C9AA C7AA 1.3900
C7AA C8AA 1.3900
C8AA C1BA 1.3900
C1BA C6AA 1.3900

loop_
_geom_torsion_atom_site_label_1
_geom_torsion_atom_site_label_2
_geom_torsion_atom_site_label_3
_geom_torsion_atom_site_label_4
_geom_torsion
Co1 N1 C2 C3 173.0(9)
Co1 N1 C6 C5 -179.2(9)
Co1 N1 C6 C7 2.0(12)
Co1 N8 C7 C6 11.9(11)
Co1 N8 C7 C12 -171.2(8)
Co1 N8 C9 C10 169.5(8)
Co1 N133 C132 C131 172.2(8)
Co1 N133 C134 C135 -174.7(7)
Co1 N133 C134 C137 5.8(11)
Co1 N138 C137 C134 -9.3(11)
Co1 N138 C137 C142 172.7(7)
Co1 N138 C139 C140 -175.3(7)
Co1 N264 C263 C262 169.5(8)
Co1 N264 C265 C266 -172.0(8)
Co1 N264 C265 C268 5.1(11)
Co1 N269 C268 C265 -6.5(11)
Co1 N269 C268 C273 169.3(8)
Co1 N269 C270 C271 -168.8(7)
Co2 N17 C16 C15 179.0(8)
Co2 N17 C18 C19 176.7(9)
Co2 N17 C18 C21 -3.2(11)
Co2 N22 C21 C18 1.8(11)
Co2 N22 C21 C26 -178.0(7)
Co2 N22 C23 C24 179.4(8)
Co2 N147 C146 C145 172.9(8)
Co2 N147 C148 C151 6.1(13)
Co2 N147 C148 C149 -174.1(9)
Co2 N152 C151 C156 -177.2(6)
Co2 N152 C151 C148 -3.3(8)
Co2 N152 C153 C154 177.1(6)
Co2 N178 C177 C176 175.0(12)
Co2 N178 C179 C180 178.7(16)
Co2 N178 C179 C182 1.1(18)
Co2 N183 C182 C179 17.6(17)
Co2 N183 C182 C187 -159.6(15)
Co2 N183 C184 C185 157.3(10)
Co3 N31 C30 C29 166.2(9)
Co3 N31 C32 C33 -167.6(11)
Co3 N31 C32 C35 10.3(12)
Co3 N36 C35 C32 -4.9(14)
Co3 N36 C35 C40 171.3(10)
Co3 N36 C37 C38 -175.7(9)
Co3 N61 C60 C59 164.0(11)
Co3 N61 C62 C63 -170.0(11)
Co3 N61 C62 C65 9.6(15)
Co3 N66 C65 C62 3.9(14)
Co3 N66 C65 C70 -176.3(10)
Co3 N66 C67 C68 175.7(8)
Co3 N192 C191 C190 169.3(8)
Co3 N192 C193 C194 -169.9(7)
Co3 N192 C193 C196 9.0(12)
Co3 N197 C196 C193 -6.6(11)
Co3 N197 C196 C201 176.9(7)
Co3 N197 C198 C199 -177.4(7)
Co4 N75 C74 C73 -170.7(7)
Co4 N75 C76 C77 171.6(7)
Co4 N75 C76 C79 -8.9(11)
Co4 N80 C79 C76 5.6(11)
Co4 N80 C79 C84 -174.3(7)
Co4 N80 C81 C82 171.7(8)
Co4 N206 C205 C204 162.8(9)
Co4 N206 C207 C208 -166.9(9)
Co4 N206 C207 C210 16.4(11)
Co4 N211 C210 C207 0.2(13)
Co4 N211 C210 C215 -179.8(9)
Co4 N211 C212 C213 176.0(8)
Co4 N236 C235 C234 -174.8(8)
Co4 N236 C237 C238 175.8(9)
Co4 N236 C237 C240 0.2(13)
Co4 N241 C240 C237 5.6(11)
Co4 N241 C240 C245 -169.0(8)
Co4 N241 C242 C243 167.7(7)
Co5 N89 C88 C87 171.6(8)
Co5 N89 C90 C91 -170.9(9)
Co5 N89 C90 C93 8.8(13)
Co5 N94 C93 C90 9.0(13)
Co5 N94 C93 C98 -173.2(10)
Co5 N94 C95 C96 168.6(10)
Co5 N119 C118 C117 168.1(9)
Co5 N119 C120 C121 -173.3(10)
Co5 N119 C120 C123 6.2(13)
Co5 N250 C249 C248 175.5(7)
Co5 N250 C251 C252 -177.3(7)
Co5 N250 C251 C254 1.2(10)
Co5 N255 C254 C251 -2.0(11)
Co5 N255 C254 C259 178.8(7)
Co5 N255 C256 C257 -178.1(7)
Co5 N124 C123 C120 6.9(7)
Co5 N124 C123 C128 -174.6(4)
N1 C2 C3 C4 4(2)
N1 C2 C3 C291 170.7(16)
N1 C2 C3 C575 -171(2)
N1 C6 C7 N8 -9.4(14)
N1 C6 C7 C12 173.9(10)
N8 C7 C12 C11 1.6(17)
N8 C9 C10 C11 -0.4(18)
N8 C9 C10 C13 180.0(10)
N17 C18 C19 C20 3.2(18)
N17 C18 C21 N22 0.9(13)
N17 C18 C21 C26 -179.3(9)
N22 C21 C26 C25 -2.6(15)
N22 C23 C24 C25 -0.1(17)
N22 C23 C24 C27 176.5(11)
N31 C32 C33 C34 -1(2)
N31 C32 C35 N36 -3.5(16)
N31 C32 C35 C40 -179.6(12)
N36 C35 C40 C39 5(2)
N36 C37 C38 C39 4.2(18)
N36 C37 C38 C41 -176.8(11)
N61 C62 C63 C64 3(2)
N61 C62 C65 N66 -8.8(17)
N61 C62 C65 C70 171.5(14)
N66 C65 C70 C69 1(2)
N66 C67 C68 C69 -0.4(17)
N66 C67 C68 C71 177.1(10)
N75 C76 C77 C78 0.1(15)
N75 C76 C79 N80 2.2(13)
N75 C76 C79 C84 -177.9(9)
N80 C79 C84 C83 2.6(15)
N80 C81 C82 C83 0.7(16)
N80 C81 C82 C85 173.6(10)
N89 C90 C91 C92 -1.7(18)
N89 C90 C93 N94 -12.3(17)
N89 C90 C93 C98 169.9(12)
N94 C93 C98 C97 7(2)
N94 C95 C96 C97 -2(2)
N94 C95 C96 C567 -175.4(13)
N119 C120 C121 C122 0(2)
N119 C120 C123 N124 -8.8(13)
N119 C120 C123 C128 172.8(7)
N133 C134 C135 C136 3.0(15)
N133 C134 C137 N138 2.4(13)
N133 C134 C137 C142 -179.7(9)
N138 C137 C142 C141 1.3(16)
N138 C139 C140 C141 6.0(16)
N138 C139 C140 C143 179.7(9)
N147 C148 C149 C150 -0.9(18)
N152 C151 C156 C155 0.0
N152 C151 C148 N147 -2.0(12)
N152 C151 C148 C149 178.1(9)
C151 N152 C153 C154 0.0
C151 C156 C155 C154 0.0
C151 C148 C149 C150 178.9(11)
C156 C151 C148 N147 171.2(7)
C156 C151 C148 C149 -8.6(16)
C156 C155 C154 C153 0.0
C156 C155 C154 C158 175.9(11)
C156 C155 C154 C501 -176.5(10)
C155 C154 C153 N152 0.0
C155 C154 C158 C159 62.9(11)
C155 C154 C158 C163 -115.1(9)
C155 C154 C501 C502 114.5(13)
C155 C154 C501 C506 -67.8(16)
C154 C158 C159 C160 -178.0(13)
C154 C158 C163 C162 177.9(14)
C154 C158 C163 C164 1(2)
C154 C501 C502 C503 177.8(8)
C154 C501 C506 C505 -177.7(8)
C154 C501 C506 C507 12(3)
C153 N152 C151 C156 0.0
C153 N152 C151 C148 173.9(8)
C153 C154 C158 C159 -121.6(10)
C153 C154 C158 C163 60.5(13)
C153 C154 C501 C502 -62.1(12)
C153 C154 C501 C506 115.6(14)
N178 C179 C180 C181 4(3)
N178 C179 C182 N183 -13(2)
N178 C179 C182 C187 164.8(16)
N183 C182 C187 C186 0(3)
N183 C184 C185 C186 -2(2)
N183 C184 C185 C188 -179.1(12)
N192 C193 C194 C195 -1.7(15)
N192 C193 C196 N197 -1.5(13)
N192 C193 C196 C201 174.7(9)
N197 C196 C201 C200 0.8(15)
N197 C198 C199 C200 0.9(15)
N197 C198 C199 C202 178.5(10)
N206 C207 C208 C209 2.4(18)
N206 C207 C210 N211 -11.7(15)
N206 C207 C210 C215 168.4(10)
N211 C210 C215 C214 0.9(18)
N211 C212 C213 C214 6.1(18)
N211 C212 C213 C216 -179.8(10)
N236 C237 C238 C239 -1(2)
N236 C237 C240 N241 -3.9(15)
N236 C237 C240 C245 170.4(11)
N241 C240 C245 C244 -1.2(17)
N241 C242 C243 C244 2.6(15)
N241 C242 C243 C246 -174.3(9)
N250 C251 C252 C253 0.8(15)
N250 C251 C254 N255 0.6(12)
N250 C251 C254 C259 179.7(9)
N255 C254 C259 C258 -0.9(14)
N255 C256 C257 C258 -0.4(16)
N255 C256 C257 C260 175.2(10)
N264 C265 C266 C267 1.9(17)
N264 C265 C268 N269 1.1(14)
N264 C265 C268 C273 -174.6(10)
N269 C268 C273 C272 -0.6(16)
N269 C270 C271 C272 1.6(16)
N269 C270 C271 C274 178.9(10)
C2 N1 C6 C5 -4.7(17)
C2 N1 C6 C7 176.5(9)
C2 C3 C4 C5 -2(2)
C2 C3 C291 C286 77(2)
C2 C3 C291 C290 -112(2)
C2 C3 C575 C576 -128(2)
C2 C3 C575 C580 50(4)
C3 C4 C5 C6 -3(2)
C3 C291 C290 C289 -171(2)
C3 C575 C576 C577 178(5)
C3 C575 C580 C579 -178(5)
C3 C575 C580 C581 2(5)
C4 C3 C291 C286 -117.3(17)
C4 C3 C291 C290 54(2)
C4 C3 C575 C576 58(4)
C4 C3 C575 C580 -124(3)
C4 C5 C6 N1 6.8(19)
C4 C5 C6 C7 -174.5(11)
C5 C6 C7 N8 171.9(11)
C5 C6 C7 C12 -4.8(18)
C6 N1 C2 C3 -0.9(18)
C6 C7 C12 C11 178.2(10)
C7 N8 C9 C10 -1.1(17)
C9 N8 C7 C6 -176.4(9)
C9 N8 C7 C12 0.5(15)
C9 C10 C11 C12 2.4(16)
C9 C10 C13 C14 32.9(17)
C10 C11 C12 C7 -3.1(17)
C10 C13 C14 C15 55.3(14)
C11 C10 C13 C14 -146.6(11)
C13 C10 C11 C12 -178.0(10)
C13 C14 C15 C16 43.3(14)
C13 C14 C15 C20 -143.8(11)
C14 C15 C16 N17 178.8(10)
C14 C15 C20 C19 -177.7(13)
C16 N17 C18 C19 -2.6(16)
C16 N17 C18 C21 177.6(10)
C16 C15 C20 C19 -4.2(18)
C18 N17 C16 C15 -1.8(17)
C18 C19 C20 C15 0(2)
C18 C21 C26 C25 177.6(9)
C19 C18 C21 N22 -178.9(10)
C19 C18 C21 C26 0.9(17)
C20 C15 C16 N17 4.6(15)
C21 N22 C23 C24 -1.3(16)
C21 C18 C19 C20 -177.0(11)
C23 N22 C21 C18 -177.6(9)
C23 N22 C21 C26 2.6(14)
C23 C24 C25 C26 0.2(15)
C23 C24 C27 C28 145.5(11)
C24 C25 C26 C21 1.1(15)
C24 C27 C28 C29 -61.2(15)
C25 C24 C27 C28 -38.2(17)
C27 C24 C25 C26 -176.4(10)
C27 C28 C29 C30 135.0(12)
C27 C28 C29 C34 -47.3(17)
C28 C29 C30 N31 179.0(10)
C28 C29 C34 C33 -178.7(13)
C30 N31 C32 C33 1.2(18)
C30 N31 C32 C35 179.1(10)
C30 C29 C34 C33 -1(2)
C32 N31 C30 C29 -1.3(17)
C32 C33 C34 C29 1(2)
C32 C35 C40 C39 -178.9(12)
C33 C32 C35 N36 174.3(13)
C33 C32 C35 C40 -2(2)
C34 C29 C30 N31 1.1(18)
C35 N36 C37 C38 -1.3(18)
C35 C32 C33 C34 -178.7(12)
C37 N36 C35 C32 -179.8(10)
C37 N36 C35 C40 -3.5(19)
C37 C38 C39 C40 -3(2)
C37 C38 C41 C42 -122.1(16)
C37 C38 C41 C46 55.9(18)
C38 C39 C40 C35 -2(2)
C38 C41 C42 C43 178.4(15)
C38 C41 C46 C45 -179.0(13)
C38 C41 C46 C47 3(2)
C38 C41 C46 C47A 9(3)
C39 C38 C41 C42 56.9(19)
C39 C38 C41 C46 -125.1(15)
C41 C38 C39 C40 178.4(13)
C41 C42 C43 C44 1(3)
C41 C46 C47 C48 82.6(17)
C41 C46 C47A C48A 71(2)
C42 C41 C46 C45 -1(2)
C42 C41 C46 C47 -179.6(16)
C42 C41 C46 C47A -173(2)
C42 C43 C44 C45 -2(3)
C43 C44 C45 C46 1(3)
C44 C45 C46 C41 0(2)
C44 C45 C46 C47 178.7(17)
C44 C45 C46 C47A 172(3)
C45 C46 C47 C48 -95.8(18)
C45 C46 C47A C48A -100(2)
C46 C41 C42 C43 0(2)
C46 C47 C48 C49 -75(2)
C46 C47A C48A C49A -173(3)
C59 C58 C57 C56 -179.4(13)
C59 C58A C53A C52A 16(4)
C59 C58A C53A C54A -165(4)
C59 C58A C57A C56A 165(4)
C60 N61 C62 C63 0(2)
C60 N61 C62 C65 179.7(12)
C60 C59 C64 C63 -4(2)
C60 C59 C58 C53 52.8(18)
C60 C59 C58 C57 -127.8(14)
C60 C59 C58A C53A 34(4)
C60 C59 C58A C57A -131(3)
C62 N61 C60 C59 -5(2)
C62 C63 C64 C59 0(3)
C62 C65 C70 C69 -179.1(13)
C63 C62 C65 N66 170.8(13)
C63 C62 C65 C70 -9(2)
C64 C59 C60 N61 7(2)
C64 C59 C58 C53 -131.3(16)
C64 C59 C58 C57 48.2(19)
C64 C59 C58A C53A -128(3)
C64 C59 C58A C57A 67(2)
C65 N66 C67 C68 -1.5(17)
C65 C62 C63 C64 -177.0(14)
C67 N66 C65 C62 -178.7(10)
C67 N66 C65 C70 1.1(18)
C67 C68 C69 C70 2.8(19)
C67 C68 C71 C72 24.2(17)
C68 C69 C70 C65 -3(2)
C68 C71 C72 C73 55.8(14)
C69 C68 C71 C72 -158.6(12)
C71 C68 C69 C70 -174.5(13)
C71 C72 C73 C74 38.7(13)
C71 C72 C73 C78 -144.0(10)
C72 C73 C74 N75 177.0(9)
C72 C73 C78 C77 -178.3(9)
C74 N75 C76 C77 -1.3(14)
C74 N75 C76 C79 178.3(8)
C74 C73 C78 C77 -0.8(14)
C76 N75 C74 C73 1.5(15)
C76 C77 C78 C73 1.0(15)
C76 C79 C84 C83 -177.2(9)
C77 C76 C79 N80 -178.2(9)
C77 C76 C79 C84 1.6(16)
C78 C73 C74 N75 -0.5(15)
C79 N80 C81 C82 -0.1(16)
C79 C76 C77 C78 -179.5(9)
C81 N80 C79 C76 178.3(9)
C81 N80 C79 C84 -1.6(15)
C81 C82 C83 C84 0.3(16)
C81 C82 C85 C86 55.7(14)
C82 C83 C84 C79 -1.9(16)
C82 C85 C86 C87 58.0(15)
C83 C82 C85 C86 -132.0(12)
C85 C82 C83 C84 -172.1(10)
C85 C86 C87 C88 35.6(17)
C85 C86 C87 C92 -145.5(12)
C86 C87 C88 N89 177.8(10)
C86 C87 C92 C91 -177.1(11)
C88 N89 C90 C91 2.5(17)
C88 N89 C90 C93 -177.7(10)
C88 C87 C92 C91 1.9(18)
C90 N89 C88 C87 -1.1(17)
C90 C91 C92 C87 -0.6(19)
C90 C93 C98 C97 -174.8(13)
C91 C90 C93 N94 167.5(11)
C91 C90 C93 C98 -10.3(19)
C92 C87 C88 N89 -1.1(17)
C93 N94 C95 C96 2.0(19)
C93 C90 C91 C92 178.5(12)
C95 N94 C93 C90 177.2(11)
C95 N94 C93 C98 -4.9(18)
C95 C96 C97 C98 4(2)
C95 C96 C567 C562 53(2)
C95 C96 C567 C566 -135.2(15)
C96 C97 C98 C93 -7(2)
C97 C96 C567 C562 -120.6(17)
C97 C96 C567 C566 51(2)
C117 C550 C551 C552 -173.8(11)
C117 C550 C555 C554 173.3(12)
C117 C550 C555 C556 1.7(16)
C118 N119 C120 C121 0.0(18)
C118 N119 C120 C123 179.6(10)
C118 C117 C122 C121 -9(3)
C118 C117 C116 C111 90(2)
C118 C117 C116 C115 -80.5(17)
C118 C117 C550 C551 -123.6(12)
C118 C117 C550 C555 62.9(15)
C120 N119 C118 C117 -4.7(18)
C120 C121 C122 C117 4(3)
C120 C123 C128 C127 178.4(9)
C121 C120 C123 N124 170.7(11)
C121 C120 C123 C128 -7.7(16)
C122 C117 C118 N119 9(2)
C122 C117 C116 C111 -91(3)
C122 C117 C116 C115 98(2)
C122 C117 C550 C551 48.4(19)
C122 C117 C550 C555 -125.1(16)
C126 C125 N124 Co5 173.9(5)
C126 C125 N124 C123 0.0
C126 C129 C130 C131 61.4(13)
C125 C126 C127 C128 0.0
C125 C126 C129 C130 29.7(11)
C125 N124 C123 C120 -178.5(8)
C125 N124 C123 C128 0.0
N124 C123 C128 C127 0.0
C123 C120 C121 C122 -179.2(14)
C123 C128 C127 C126 0.0
C127 C126 C125 N124 0.0
C127 C126 C129 C130 -152.6(7)
C129 C126 C125 N124 177.7(7)
C129 C126 C127 C128 -177.7(8)
C129 C130 C131 C132 51.4(15)
C129 C130 C131 C136 -131.8(12)
C130 C131 C132 N133 177.4(10)
C130 C131 C136 C135 -175.0(10)
C132 N133 C134 C135 -0.8(14)
C132 N133 C134 C137 179.7(9)
C132 C131 C136 C135 1.9(17)
C134 N133 C132 C131 -1.0(16)
C134 C135 C136 C131 -3.6(16)
C134 C137 C142 C141 -176.6(10)
C135 C134 C137 N138 -177.0(9)
C135 C134 C137 C142 0.8(16)
C136 C131 C132 N133 0.5(17)
C137 N138 C139 C140 -5.4(15)
C137 C134 C135 C136 -177.5(10)
C139 N138 C137 C134 179.7(9)
C139 N138 C137 C142 1.7(15)
C139 C140 C141 C142 -3.0(16)
C139 C140 C143 C144 40.5(15)
C140 C141 C142 C137 -0.5(17)
C140 C143 C144 C145 48.6(16)
C141 C140 C143 C144 -146.2(12)
C143 C140 C141 C142 -176.4(10)
C143 C144 C145 C146 39.7(16)
C143 C144 C145 C150 -146.3(12)
C144 C145 C146 N147 175.2(12)
C144 C145 C150 C149 -176.4(11)
C146 N147 C148 C151 179.8(10)
C146 N147 C148 C149 -0.4(17)
C146 C145 C150 C149 -2.1(17)
C148 N147 C146 C145 0.4(18)
C148 C151 C156 C155 -172.8(10)
C148 C149 C150 C145 2.2(19)
C150 C145 C146 N147 0.8(18)
C172 C171 C170 C175 0.0
C172 C171 C170 C169 171.9(15)
C172 C171 C170 C512 -178.9(8)
C171 C172 C173 C174 0.0
C171 C170 C175 C174 0.0
C171 C170 C175 C176 178.0(12)
C171 C170 C169 C168 -70.5(18)
C171 C170 C512 C511 -117(4)
C170 C175 C174 C173 0.0
C170 C175 C176 C177 54.2(19)
C170 C175 C176 C181 -134.8(18)
C175 C170 C169 C168 101.0(15)
C175 C170 C512 C511 64(4)
C175 C174 C173 C172 0.0
C175 C176 C177 N178 179.2(13)
C175 C176 C181 C180 -176.3(18)
C174 C175 C176 C177 -127.7(15)
C174 C175 C176 C181 43(2)
C173 C172 C171 C170 0.0
C176 C175 C174 C173 -178.2(11)
C177 N178 C179 C180 -1(3)
C177 N178 C179 C182 -178.9(12)
C177 C176 C181 C180 -5(3)
C179 N178 C177 C176 -5(2)
C179 C180 C181 C176 -1(4)
C179 C182 C187 C186 -177.1(15)
C180 C179 C182 N183 170(2)
C180 C179 C182 C187 -13(3)
C181 C176 C177 N178 8(3)
C182 N183 C184 C185 -2(2)
C182 C179 C180 C181 -179(2)
C184 N183 C182 C179 -180.0(12)
C184 N183 C182 C187 3(2)
C184 C185 C186 C187 5(2)
C184 C185 C188 C189 134.9(13)
C185 C186 C187 C182 -4(3)
C185 C188 C189 C190 -61.0(16)
C186 C185 C188 C189 -42(2)
C188 C185 C186 C187 -178.0(15)
C188 C189 C190 C191 149.2(11)
C188 C189 C190 C195 -36.8(17)
C189 C190 C191 N192 175.5(11)
C189 C190 C195 C194 -177.0(10)
C191 N192 C193 C194 0.0(15)
C191 N192 C193 C196 179.0(9)
C191 C190 C195 C194 -2.5(15)
C193 N192 C191 C190 0.3(18)
C193 C194 C195 C190 3.0(16)
C193 C196 C201 C200 -175.4(9)
C194 C193 C196 N197 177.3(9)
C194 C193 C196 C201 -6.4(16)
C195 C190 C191 N192 1.0(17)
C196 N197 C198 C199 -1.1(17)
C196 C193 C194 C195 179.5(10)
C198 N197 C196 C193 176.7(9)
C198 N197 C196 C201 0.3(15)
C198 C199 C200 C201 0.2(15)
C198 C199 C202 C203 42.8(15)
C199 C200 C201 C196 -1.0(16)
C199 C202 C203 C204 50.0(14)
C200 C199 C202 C203 -139.8(11)
C202 C199 C200 C201 -177.3(10)
C202 C203 C204 C205 40.5(16)
C202 C203 C204 C209 -144.1(12)
C203 C204 C205 N206 176.2(10)
C203 C204 C209 C208 -176.7(11)
C205 N206 C207 C208 -2.8(16)
C205 N206 C207 C210 -179.5(10)
C205 C204 C209 C208 -1.1(18)
C207 N206 C205 C204 1.3(17)
C207 C208 C209 C204 -0.5(19)
C207 C210 C215 C214 -179.1(11)
C208 C207 C210 N211 172.0(11)
C208 C207 C210 C215 -8.0(19)
C209 C204 C205 N206 0.7(18)
C210 N211 C212 C213 -3.9(17)
C210 C207 C208 C209 178.7(12)
C212 N211 C210 C207 -179.9(10)
C212 N211 C210 C215 0.1(17)
C212 C213 C214 C215 -5(2)
C212 C213 C216 C217 -110.5(11)
C212 C213 C216 C221 70.8(12)
C213 C214 C215 C210 2(2)
C213 C216 C221 C220 178.8(8)
C213 C216 C221 C222 -2.7(17)
C213 C216 C221 C532 9(3)
C214 C213 C216 C217 62.9(14)
C214 C213 C216 C221 -115.9(12)
C217 C216 C221 C220 0.0
C217 C216 C221 C222 178.5(16)
C217 C216 C221 C532 -170(3)
C216 C213 C214 C215 -178.6(12)
C216 C217 C218 C219 0.0
C216 C221 C220 C219 0.0
C216 C221 C222 C223 89.6(18)
C216 C221 C532 C531 70(3)
C221 C220 C219 C218 0.0
C221 C222 C223 C224 -134(2)
C220 C221 C222 C223 -92(2)
C220 C221 C532 C531 -100(3)
C220 C219 C218 C217 0.0
C218 C217 C216 C213 -178.8(8)
C218 C217 C216 C221 0.0
C234 C233 C232 C231 -177.6(15)
C234 C521 C522 C523 -179.3(8)
C234 C521 C526 C525 179.1(10)
C234 C521 C526 C527 -5(2)
C235 N236 C237 C238 0.9(16)
C235 N236 C237 C240 -174.7(9)
C235 C234 C239 C238 0.7(18)
C235 C234 C233 C228 123.1(11)
C235 C234 C233 C232 -59.3(16)
C235 C234 C521 C522 -126.9(14)
C235 C234 C521 C526 53.9(16)
C237 N236 C235 C234 -0.5(14)
C237 C238 C239 C234 0(2)
C237 C240 C245 C244 -175.1(11)
C238 C237 C240 N241 -179.4(11)
C238 C237 C240 C245 -5.1(18)
C239 C234 C235 N236 -0.3(13)
C239 C234 C233 C228 -67.6(16)
C239 C234 C233 C232 110.0(13)
C239 C234 C521 C522 71(2)
C239 C234 C521 C526 -108(2)
C240 N241 C242 C243 -4.4(14)
C240 C237 C238 C239 175.0(12)
C242 N241 C240 C237 178.3(9)
C242 N241 C240 C245 3.6(15)
C242 C243 C244 C245 -0.1(16)
C242 C243 C246 C247 131.2(10)
C243 C244 C245 C240 -0.6(17)
C243 C246 C247 C248 -57.2(12)
C244 C243 C246 C247 -45.6(14)
C246 C243 C244 C245 176.9(10)
C246 C247 C248 C249 134.5(10)
C246 C247 C248 C253 -50.8(14)
C247 C248 C249 N250 177.4(9)
C247 C248 C253 C252 -175.3(9)
C249 N250 C251 C252 0.9(13)
C249 N250 C251 C254 179.3(8)
C249 C248 C253 C252 -0.3(14)
C251 N250 C249 C248 -2.5(14)
C251 C252 C253 C248 -1.1(15)
C251 C254 C259 C258 -180.0(9)
C252 C251 C254 N255 178.8(9)
C252 C251 C254 C259 -2.0(16)
C253 C248 C249 N250 2.2(15)
C254 N255 C256 C257 0.4(16)
C254 C251 C252 C253 -177.4(9)
C256 N255 C254 C251 179.4(9)
C256 N255 C254 C259 0.3(14)
C256 C257 C258 C259 -0.2(14)
C256 C257 C260 C261 129.8(11)
C257 C258 C259 C254 0.8(15)
C257 C260 C261 C262 -54.2(14)
C258 C257 C260 C261 -54.9(14)
C260 C257 C258 C259 -175.7(9)
C260 C261 C262 C263 125.5(11)
C260 C261 C262 C267 -52.2(14)
C261 C262 C263 N264 -176.0(9)
C261 C262 C267 C266 177.8(10)
C263 N264 C265 C266 -0.2(15)
C263 N264 C265 C268 176.9(8)
C263 C262 C267 C266 0.0(17)
C265 N264 C263 C262 -1.7(16)
C265 C266 C267 C262 -1.7(18)
C265 C268 C273 C272 175.0(10)
C266 C265 C268 N269 178.1(10)
C266 C265 C268 C273 2.4(17)
C267 C262 C263 N264 1.8(16)
C268 N269 C270 C271 0.8(15)
C268 C265 C266 C267 -175.0(10)
C270 N269 C268 C265 -177.2(9)
C270 N269 C268 C273 -1.4(15)
C270 C271 C272 C273 -3.5(17)
C270 C271 C274 C275 -108.5(14)
C270 C271 C274 C279 72.5(15)
C271 C272 C273 C268 3.0(18)
C271 C274 C275 C276 -176.8(14)
C271 C274 C279 C278 175.7(12)
C271 C274 C279 C280 3(2)
C271 C274 C279 C586 14(3)
C272 C271 C274 C275 68.7(16)
C272 C271 C274 C279 -110.4(16)
C274 C271 C272 C273 179.4(11)
C274 C275 C276 C277 1(3)
C274 C279 C280 C281 81(2)
C274 C279 C586 C585 60(6)
C275 C274 C279 C278 -3(2)
C275 C274 C279 C280 -175.6(16)
C275 C274 C279 C586 -165(3)
C275 C276 C277 C278 -3(3)
C276 C277 C278 C279 1(2)
C277 C278 C279 C274 2(2)
C277 C278 C279 C280 173.7(19)
C277 C278 C279 C586 162(3)
C278 C279 C280 C281 -91(2)
C278 C279 C586 C585 -102(5)
C279 C274 C275 C276 2(2)
C279 C280 C281 C282 -161(2)
C562 C563 C564 C565 -0.9(17)
C562 C105 C106 C107 -131(4)
C563 C562 C567 C96 -179.3(12)
C563 C562 C567 C566 9(2)
C563 C562 C105 C106 -46(4)
C563 C562 C561 C560 -81.3(18)
C563 C564 C565 C566 2(2)
C564 C565 C566 C567 3(2)
C565 C566 C567 C96 179.6(12)
C565 C566 C567 C562 -8(2)
C567 C96 C97 C98 178.5(14)
C567 C562 C563 C564 -4.6(16)
C567 C562 C105 C106 140(3)
C567 C562 C561 C560 99.3(18)
C47 C48 C49 C50 -121(2)
C48 C49 C50 C51 -179(2)
C49 C50 C51 C52 -126(2)
C50 C51 C52 C53 -62(3)
C51 C52 C53 C58 96.7(16)
C51 C52 C53 C54 -83.3(17)
C52 C53 C58 C59 -0.6(17)
C52 C53 C58 C57 180.0(14)
C52 C53 C54 C55 180.0(12)
C53 C58 C57 C56 0.0
C58 C59 C60 N61 -176.2(14)
C58 C59 C64 C63 179.2(16)
C58 C53 C54 C55 0.0
C58 C57 C56 C55 0.0
C57 C56 C55 C54 0.0
C56 C55 C54 C53 0.0
C54 C53 C58 C59 179.4(14)
C54 C53 C58 C57 0.0
C105 C562 C563 C564 -179(2)
C105 C562 C567 C96 -6(3)
C105 C562 C567 C566 -177(3)
C105 C106 C107 C108 98(10)
C106 C107 C108 C109 -167(5)
C107 C108 C109 C110 97(11)
C108 C109 C110 C111 -163(3)
C109 C110 C111 C112 -96(5)
C109 C110 C111 C116 84(5)
C110 C111 C112 C113 179.7(9)
C110 C111 C116 C117 10(2)
C110 C111 C116 C115 -179.7(9)
C111 C112 C113 C114 0.0
C112 C111 C116 C117 -171(2)
C112 C111 C116 C115 0.0
C112 C113 C114 C115 0.0
C113 C114 C115 C116 0.0
C114 C115 C116 C117 171(2)
C114 C115 C116 C111 0.0
C116 C117 C118 N119 -172.3(14)
C116 C117 C122 C121 172.7(18)
C116 C111 C112 C113 0.0
C158 C154 C153 N152 -175.2(12)
C158 C159 C160 C161 0.0
C158 C163 C164 C165 106.4(19)
C159 C158 C163 C162 0.0
C159 C158 C163 C164 -177(2)
C159 C160 C161 C162 0.0
C160 C161 C162 C163 0.0
C161 C162 C163 C158 0.0
C161 C162 C163 C164 177(2)
C162 C163 C164 C165 -71(2)
C163 C158 C159 C160 0.0
C163 C164 C165 C166 -72(3)
C164 C165 C166 C167 -100(4)
C165 C166 C167 C168 -171(4)
C166 C167 C168 C169 -133(5)
C167 C168 C169 C170 -99(3)
C169 C170 C175 C174 -171.2(16)
C169 C170 C175 C176 6.8(17)
C222 C221 C220 C219 -178.6(15)
C222 C223 C224 C225 -130(3)
C223 C224 C225 C226 172(2)
C224 C225 C226 C227 -120(3)
C225 C226 C227 C228 160.0(15)
C226 C227 C228 C229 102.6(18)
C226 C227 C228 C233 -75.9(19)
C227 C228 C233 C234 -4.0(18)
C227 C228 C233 C232 178.5(16)
C229 C228 C233 C234 177.5(15)
C229 C228 C233 C232 0.0
C228 C229 C230 C231 0.0
C228 C233 C232 C231 0.0
C233 C234 C235 N236 169.9(12)
C233 C234 C239 C238 -170.3(14)
C233 C232 C231 C230 0.0
C232 C231 C230 C229 0.0
C230 C229 C228 C227 -178.5(16)
C230 C229 C228 C233 0.0
C280 C281 C282 C283 117(3)
C281 C282 C283 C284 -167(3)
C282 C283 C284 C285 122(3)
C283 C284 C285 C286 -166(2)
C284 C285 C286 C291 119(2)
C284 C285 C286 C287 -69(3)
C285 C286 C291 C3 -18(2)
C285 C286 C291 C290 171(3)
C285 C286 C287 C288 -172(2)
C286 C291 C290 C289 0.0
C291 C3 C4 C5 -169.0(16)
C291 C286 C287 C288 0.0
C291 C290 C289 C288 0.0
C290 C289 C288 C287 0.0
C289 C288 C287 C286 0.0
C287 C286 C291 C3 172(2)
C287 C286 C291 C290 0.0
C47A C48A C49A C50A 118(6)
C48A C49A C50A C51A -4(8)
C49A C50A C51A C52A -174(5)
C50A C51A C52A C53A -5(7)
C51A C52A C53A C58A 61(5)
C51A C52A C53A C54A -118(4)
C52A C53A C54A C55A 179.4(8)
C58A C59 C60 N61 -156(3)
C58A C59 C64 C63 160(3)
C58A C53A C54A C55A 0.0
C53A C58A C57A C56A 0.0
C53A C54A C55A C56A 0.0
C54A C55A C56A C57A 0.0
C55A C56A C57A C58A 0.0
C57A C58A C53A C52A -179.2(10)
C57A C58A C53A C54A 0.0
C501 C154 C153 N152 176.7(10)
C501 C502 C503 C504 0.0
C501 C506 C507 C508 -65(3)
C502 C501 C506 C505 0.0
C502 C501 C506 C507 -170(2)
C502 C503 C504 C505 0.0
C503 C504 C505 C506 0.0
C504 C505 C506 C501 0.0
C504 C505 C506 C507 171(2)
C505 C506 C507 C508 125(2)
C506 C501 C502 C503 0.0
C506 C507 C508 C509 150(3)
C507 C508 C509 C510 -140(3)
C508 C509 C510 C511 -3(4)
C509 C510 C511 C512 179(5)
C510 C511 C512 C170 118(5)
C512 C170 C175 C174 178.7(9)
C512 C170 C175 C176 -3.3(15)
C521 C234 C235 N236 -167.0(12)
C521 C234 C239 C238 163(2)
C521 C522 C523 C524 0.0
C521 C526 C527 C528 119(3)
C522 C521 C526 C525 0.0
C522 C521 C526 C527 176(2)
C522 C523 C524 C525 0.0
C523 C524 C525 C526 0.0
C524 C525 C526 C521 0.0
C524 C525 C526 C527 -176(2)
C525 C526 C527 C528 -65(2)
C526 C521 C522 C523 0.0
C526 C527 C528 C529 -95(5)
C527 C528 C529 C530 -83(6)
C528 C529 C530 C531 7(7)
C529 C530 C531 C532 129(4)
C530 C531 C532 C221 160(3)
C532 C221 C220 C219 169(3)
C550 C117 C118 N119 -178.3(12)
C550 C117 C122 C121 179.3(16)
C550 C551 C552 C553 0.0
C550 C555 C556 C557 94.7(16)
C551 C550 C555 C554 0.0
C551 C550 C555 C556 -171.7(14)
C551 C552 C553 C554 0.0
C552 C553 C554 C555 0.0
C553 C554 C555 C550 0.0
C553 C554 C555 C556 172.6(13)
C554 C555 C556 C557 -77.4(16)
C555 C550 C551 C552 0.0
C555 C556 C557 C558 -67(3)
C556 C557 C558 C559 -117(2)
C557 C558 C559 C560 166(2)
C558 C559 C560 C561 -122(2)
C559 C560 C561 C562 -64(3)
C561 C562 C563 C564 176.0(16)
C561 C562 C567 C96 0(2)
C561 C562 C567 C566 -171.6(16)
C575 C3 C4 C5 173(2)
C575 C576 C577 C578 0.0
C575 C580 C581 C582 114(6)
C576 C575 C580 C579 0.0
C576 C575 C580 C581 -180(6)
C576 C577 C578 C579 0.0
C577 C578 C579 C580 0.0
C578 C579 C580 C575 0.0
C578 C579 C580 C581 180(4)
C579 C580 C581 C582 -65(8)
C580 C575 C576 C577 0.0
C580 C581 C582 C583 -48(9)
C581 C582 C583 C584 -146(5)
C582 C583 C584 C585 25(8)
C583 C584 C585 C586 115(6)
C584 C585 C586 C279 168(5)
C1 C8 C5AA C2AA 0.0
C8 C1 C0AA C1AA 0.0
C8 C5AA C2AA C1AA 0.0
C5AA C2AA C1AA C0AA 0.0
C2AA C1AA C0AA C1 0.0
C0AA C1 C8 C5AA 0.0
C0AA C1 C8 C2BA -175.0(9)
C0BA C9AA C7AA C8AA 0.0
C9AA C0BA C6AA C1BA 0.0
C9AA C7AA C8AA C1BA 0.0
C7AA C8AA C1BA C6AA 0.0
C8AA C1BA C6AA C0BA 0.0
C6AA C0BA C9AA C7AA 0.0
C3BA C0BA C9AA C7AA -179.7(9)
C3BA C0BA C6AA C1BA 179.6(9)
C2BA C8 C5AA C2AA 175.1(9)

loop_
_smtbx_masks_void_nr
_smtbx_masks_void_average_x
_smtbx_masks_void_average_y
_smtbx_masks_void_average_z
_smtbx_masks_void_volume
_smtbx_masks_void_count_electrons
1 -0.813 0.500 0.000 2226.3 463.2
2 0.115 0.698 0.456 10.7 0.0
3 0.278 0.535 0.316 12.6 0.0
4 0.370 0.216 0.775 10.7 0.0
5 0.630 0.784 0.225 10.7 0.0
6 0.722 0.465 0.684 12.6 0.0
7 0.885 0.302 0.544 10.7 0.0
